data_1507374
loop_
_publ_author_name
'Patel, Samir K.'
'Murat, Karine'
'Py, Sandrine'
'Vall\'ee, Yannick'

_publ_section_title
;
 Asymmetric total synthesis and stereochemical elucidation of the
 antitumor agent PM-94128.
;
_journal_issue 22
_journal_name_full 'Organic letters'
_journal_page_first 4081
_journal_page_last 4084
_journal_paper_doi 10.1021/ol035470n
_journal_volume 5
_journal_year 2003
_chemical_formula_moiety 'C23 H N O7 '
_chemical_formula_sum 'C23 H N O7'
_chemical_formula_weight 402.26
_space_group_IT_number 4
_symmetry_cell_setting monoclinic
_symmetry_Int_Tables_number 4
_symmetry_space_group_name_Hall 'P 2yb'
_symmetry_space_group_name_H-M 'P 1 21 1'
_audit_creation_date 19103-08-01
_audit_creation_method 'by teXsan v1.8'
_audit_update_record ?
_cell_angle_alpha 90.0
_cell_angle_beta 92.00(2)
_cell_angle_gamma 90.0
_cell_formula_units_Z 2
_cell_length_a 9.570(2)
_cell_length_b 10.258(3)
_cell_length_c 12.102(3)
_cell_measurement_reflns_used 0
_cell_measurement_temperature 293
_cell_measurement_theta_max 0.0
_cell_measurement_theta_min 0.0
_cell_volume 1187.3(5)
_computing_cell_refinement 'Enraf Nonius CAD4'
_computing_data_collection 'Enraf Nonius CAD4'
_computing_data_reduction 'teXsan (MSC, 1992-1997)'
_computing_publication_material 'teXsan (MSC, 1992-1997)'
_computing_structure_refinement 'teXsan (MSC, 1992-1997)'
_diffrn_ambient_temperature 293
_diffrn_measurement_device_type CAD-4
_diffrn_orient_matrix_UB_11 -0.06216
_diffrn_orient_matrix_UB_12 -0.07434
_diffrn_orient_matrix_UB_13 -0.02344
_diffrn_orient_matrix_UB_21 -0.07575
_diffrn_orient_matrix_UB_22 0.06294
_diffrn_orient_matrix_UB_23 -0.02295
_diffrn_orient_matrix_UB_31 0.03664
_diffrn_orient_matrix_UB_32 0.00396
_diffrn_orient_matrix_UB_33 -0.07593
_diffrn_radiation_detector 'scintillation counter'
_diffrn_radiation_monochromator graphite
_diffrn_radiation_source 'X-ray tube'
_diffrn_radiation_type 'Cu K\a'
_diffrn_radiation_wavelength 1.5418
_diffrn_reflns_av_R_equivalents 0.04363
_diffrn_reflns_av_sigmaI/netI 0.020
_diffrn_reflns_limit_h_max 11
_diffrn_reflns_limit_h_min -11
_diffrn_reflns_limit_k_max 12
_diffrn_reflns_limit_k_min -12
_diffrn_reflns_limit_l_max 15
_diffrn_reflns_limit_l_min 0
_diffrn_reflns_number 4922
_diffrn_reflns_reduction_process 'Lp corrections applied'
_diffrn_reflns_theta_max 74.78
_diffrn_reflns_theta_min 3.65
_diffrn_standards_decay_% -9.24
_diffrn_standards_interval_count 1200
_diffrn_standards_number 2
_exptl_absorpt_coefficient_mu 0.738
_exptl_absorpt_correction_type none
_exptl_crystal_colour comorless
_exptl_crystal_density_diffrn 1.126
_exptl_crystal_density_meas ?
_exptl_crystal_description prism
_exptl_crystal_F_000 402.00
_exptl_crystal_size_max 0.18
_exptl_crystal_size_mid 0.15
_exptl_crystal_size_min 0.12
_refine_diff_density_max 0.26
_refine_diff_density_min -0.25
_refine_ls_extinction_coef 0.000034(4)
_refine_ls_extinction_expression 'equ(3) Acta Cryst.(1968) A24, p213.'
_refine_ls_extinction_method 'Zachariasen (1967)'
_refine_ls_goodness_of_fit_all 2.350
_refine_ls_goodness_of_fit_ref 2.350
_refine_ls_hydrogen_treatment noref
_refine_ls_matrix_type full
_refine_ls_number_constraints 0
_refine_ls_number_parameters 260
_refine_ls_number_reflns 2352
_refine_ls_number_restraints 0
_refine_ls_R_factor_all 0.0569
_refine_ls_R_factor_gt 0.0569
_refine_ls_shift/su_max 4.7462
_refine_ls_shift/su_mean 0.5449
_refine_ls_structure_factor_coef F
_refine_ls_weighting_details 'w = 1/[\s^2^(Fo) + 0.00076|Fo|^2^]'
_refine_ls_weighting_scheme sigma
_refine_ls_wR_factor_all 0.0873
_refine_ls_wR_factor_ref 0.0873
_reflns_number_gt 2352
_reflns_number_total 3420
_reflns_threshold_expression I>2.00\s(I)
_cod_data_source_file ol035470nsi20030902_092010.cif
_cod_data_source_block GR3
_cod_depositor_comments
;
 Changing the values of _atom_site_label and _atom_site_aniso_label
 data items to match the ones in related data items
 (e. g. _geom_angle_atom_site_label_*).

 Antanas Vaitkus,
 2017-01-06

The following automatic conversions were performed:

'_exptl_crystal_density_meas' value 'not measured' was changed to '?'
- the value is perceived as not measured.

Automatic conversion script
Id: cif_fix_values 3008 2015-01-20 13:52:24Z robertas 
;
_cod_original_cell_volume 1186.7(9)
_cod_original_sg_symbol_H-M 'P 21       '
_cod_original_formula_sum 'C23 H N O7 '
_cod_database_code 1507374

loop_
_symmetry_equiv_pos_as_xyz
'   +x,   +y,   +z'
'   -x,1/2+y,   -z'

loop_
_atom_site_label
_atom_site_fract_x
_atom_site_fract_y
_atom_site_fract_z
_atom_site_U_iso_or_equiv
_atom_site_occupancy
_atom_site_adp_type
_atom_site_calc_flag
O1 0.2954(2) 0.2590 1.1101(1) 0.0707(4) 1.000 Uani d
O2 0.0726(2) 0.3117(3) 1.1536(1) 0.0870(5) 1.000 Uani d
O3 -0.0751(2) 0.1136(2) 1.0469(2) 0.0809(5) 1.000 Uani d
O4 0.0326(1) 0.1444 0.8935(1) 0.0620(3) 1.000 Uani d
O5 0.2921(2) 0.0011(2) 0.7600(1) 0.0766(4) 1.000 Uani d
N 0.1333(1) 0.2301(2) 0.8409(1) 0.0555(4) 1.000 Uani d
C1 0.5668(2) 0.1540(3) 0.9735(3) 0.0870(8) 1.000 Uani d
C2 0.6371(2) 0.3509(5) 0.8676(3) 0.103(1) 1.000 Uani d
C3 0.5218(2) 0.2878(2) 0.9282(2) 0.0640(5) 1.000 Uani d
C4 0.3894(2) 0.2788(2) 0.8549(2) 0.0592(5) 1.000 Uani d
C5 0.2631(2) 0.2255(2) 0.9121(1) 0.0501(4) 1.000 Uani d
C6 0.2275(2) 0.3088(2) 1.0114(2) 0.0546(4) 1.000 Uani d
C7 0.0732(2) 0.3037(2) 1.0384(2) 0.0598(5) 1.000 Uani d
C8 0.0032(2) 0.1795(2) 0.9965(2) 0.0599(4) 1.000 Uani d
C9 0.2107(3) 0.2902(3) 1.2003(2) 0.0703(6) 1.000 Uani d
C10 0.2556(4) 0.4148(4) 1.2568(3) 0.1008(9) 1.000 Uani d
C11 0.2115(7) 0.1745(6) 1.2743(4) 0.164(2) 1.000 Uani d
C12 0.1354(2) 0.1804(3) 0.7269(2) 0.0616(5) 1.000 Uani d
C13 0.1558(2) 0.0335 0.7172(2) 0.0698(6) 1.000 Uani d
C14 0.3113(3) -0.1352(3) 0.7737(2) 0.0871(8) 1.000 Uani d
C15 0.3342(3) -0.2072(3) 0.6695(2) 0.0768(6) 1.000 Uani d
C16 0.3798(3) -0.1430(4) 0.5761(3) 0.0915(8) 1.000 Uani d
C17 0.4067(4) -0.2130(7) 0.4815(3) 0.125(1) 1.000 Uani d
C18 0.3909(5) -0.3445(6) 0.4794(5) 0.199(2) 1.000 Uani d
C19 0.3440(5) -0.4074(5) 0.5716(5) 0.192(2) 1.000 Uani d
C20 0.3152(4) -0.3410(4) 0.6659(4) 0.127(1) 1.000 Uani d
C21 0.0024(2) 0.2254(3) 0.6610(2) 0.0759(6) 1.000 Uani d
C22 0.0132(4) 0.2051(7) 0.5397(2) 0.131(1) 1.000 Uani d
C23 -0.0300(4) 0.3683(4) 0.6816(3) 0.1033(9) 1.000 Uani d
H 0.5024 0.3418 0.9895 0.077 1.000 Uiso c
H1 0.5823 0.0967 0.9139 0.104 1.000 Uiso c
H2 0.6503 0.1627 1.0185 0.104 1.000 Uiso c
H3 0.4949 0.1194 1.0168 0.104 1.000 Uiso c
H4 0.7193 0.3547 0.9146 0.123 1.000 Uiso c
H5 0.6097 0.4367 0.8463 0.123 1.000 Uiso c
H6 0.6549 0.3012 0.8036 0.123 1.000 Uiso c
H7 0.5024 0.3418 0.9895 0.077 1.000 Uiso c
H8 0.3670 0.3637 0.8283 0.071 1.000 Uiso c
H9 0.4074 0.2233 0.7944 0.071 1.000 Uiso c
H10 0.2552 0.3965 1.0000 0.066 1.000 Uiso c
H11 0.0258 0.3770 1.0065 0.072 1.000 Uiso c
H12 0.3481 0.4051 1.2879 0.121 1.000 Uiso c
H13 0.1940 0.4341 1.3138 0.121 1.000 Uiso c
H14 0.2534 0.4838 1.2044 0.121 1.000 Uiso c
H15 0.1765 0.1010 1.2340 0.198 1.000 Uiso c
H16 0.3041 0.1576 1.3019 0.198 1.000 Uiso c
H17 0.1534 0.1911 1.3345 0.198 1.000 Uiso c
H18 0.2125 0.2205 0.6937 0.074 1.000 Uiso c
H19 0.1458 0.0082 0.6416 0.084 1.000 Uiso c
H20 0.0880 -0.0106 0.7582 0.084 1.000 Uiso c
H21 0.2302 -0.1698 0.8054 0.104 1.000 Uiso c
H22 0.3903 -0.1488 0.8229 0.104 1.000 Uiso c
H23 0.3924 -0.0511 0.5774 0.110 1.000 Uiso c
H24 0.4363 -0.1686 0.4178 0.150 1.000 Uiso c
H25 0.4117 -0.3929 0.4154 0.239 1.000 Uiso c
H26 0.3310 -0.4992 0.5694 0.230 1.000 Uiso c
H27 0.2824 -0.3862 0.7280 0.152 1.000 Uiso c
H28 -0.0740 0.1751 0.6845 0.091 1.000 Uiso c
H29 -0.0397 0.3820 0.7583 0.124 1.000 Uiso c
H30 0.0443 0.4206 0.6568 0.124 1.000 Uiso c
H31 -0.1145 0.3914 0.6420 0.124 1.000 Uiso c
H32 -0.0724 0.2296 0.5023 0.158 1.000 Uiso c
H33 0.0870 0.2569 0.5138 0.158 1.000 Uiso c
H34 0.0315 0.1158 0.5257 0.158 1.000 Uiso c
H35 0.2810 0.1384 0.9354 0.060 1.000 Uiso c

loop_
_atom_site_aniso_label
_atom_site_aniso_U_11
_atom_site_aniso_U_22
_atom_site_aniso_U_33
_atom_site_aniso_U_12
_atom_site_aniso_U_13
_atom_site_aniso_U_23
O1 0.0618(7) 0.089(1) 0.0618(7) 0.0137(8) 0.0032(6) -0.0095(7)
O2 0.0628(8) 0.115(1) 0.0851(9) -0.011(1) 0.0246(7) -0.039(1)
O3 0.0657(8) 0.085(1) 0.094(1) -0.0196(9) 0.0224(8) -0.0118(9)
O4 0.0513(6) 0.0633(7) 0.0718(7) -0.0128(6) 0.0085(6) -0.0108(7)
O5 0.0701(8) 0.0696(9) 0.0885(9) 0.0104(8) -0.0126(8) -0.0250(8)
N 0.0458(7) 0.0566(7) 0.0641(8) -0.0038(7) 0.0018(6) -0.0037(7)
C1 0.061(1) 0.077(1) 0.123(2) 0.011(1) -0.001(1) -0.005(2)
C2 0.062(1) 0.132(3) 0.115(2) -0.032(2) 0.014(1) 0.002(2)
C3 0.0491(8) 0.067(1) 0.076(1) -0.0089(9) 0.0069(8) -0.013(1)
C4 0.0521(8) 0.062(1) 0.0640(9) -0.0058(9) 0.0080(8) -0.0029(8)
C5 0.0444(7) 0.0463(7) 0.0598(8) -0.0001(7) 0.0043(7) -0.0067(7)
C6 0.0488(7) 0.0482(8) 0.0672(9) -0.0024(8) 0.0050(7) -0.0097(8)
C7 0.0495(8) 0.0538(9) 0.077(1) 0.0014(8) 0.0114(8) -0.0126(9)
C8 0.0448(7) 0.0598(9) 0.076(1) -0.0069(8) 0.0088(7) -0.0060(9)
C9 0.078(1) 0.068(1) 0.066(1) 0.003(1) 0.014(1) -0.011(1)
C10 0.087(2) 0.111(2) 0.104(2) -0.003(2) 0.006(2) -0.050(2)
C11 0.269(5) 0.115(3) 0.116(2) 0.062(4) 0.084(3) 0.037(2)
C12 0.0514(8) 0.071(1) 0.062(1) -0.002(1) 0.0008(8) -0.0081(9)
C13 0.060(1) 0.072(1) 0.077(1) 0.001(1) -0.001(1) -0.020(1)
C14 0.109(2) 0.074(1) 0.077(1) 0.012(2) -0.008(1) 0.001(1)
C15 0.070(1) 0.065(1) 0.094(1) 0.009(1) -0.017(1) -0.014(1)
C16 0.080(1) 0.096(2) 0.098(2) 0.001(2) -0.001(1) -0.029(2)
C17 0.103(2) 0.171(4) 0.103(2) 0.014(3) 0.008(2) -0.054(2)
C18 0.159(4) 0.202(3) 0.230(3) 0.074(3) -0.064(3) -0.162(2)
C19 0.185(4) 0.092(2) 0.289(6) 0.047(2) -0.097(4) -0.091(3)
C20 0.127(3) 0.065(2) 0.184(4) 0.008(2) -0.041(3) -0.014(2)
C21 0.063(1) 0.089(2) 0.074(1) -0.003(1) -0.010(1) 0.004(1)
C22 0.137(2) 0.178(5) 0.075(1) 0.033(3) -0.033(2) -0.013(2)
C23 0.100(2) 0.096(2) 0.111(2) 0.021(2) -0.025(2) 0.012(2)

loop_
_atom_type_symbol
_atom_type_oxidation_number
_atom_type_number_in_cell
_atom_type_scat_dispersion_real
_atom_type_scat_dispersion_imag
_atom_type_scat_source
C 0 46 0.017 0.009
;International Tables for Crystallography
(1992, Vol. C, Tables 4.2.6.8 and 6.1.1.1)
;
O 0 14 0.047 0.032
;International Tables for Crystallography
(1992, Vol. C, Tables 4.2.6.8 and 6.1.1.1)
;
N 0 2 0.029 0.018
;International Tables for Crystallography
(1992, Vol. C, Tables 4.2.6.8 and 6.1.1.1)
;
H 0 2 0.000 0.000
;International Tables for Crystallography
(1992, Vol. C, Table 6.1.1.2)
;

loop_
_geom_angle_atom_site_label_1
_geom_angle_atom_site_label_2
_geom_angle_atom_site_label_3
_geom_angle
_geom_angle_site_symmetry_1
_geom_angle_site_symmetry_3
_geom_angle_publ_flag
O2 O1 C5 100.64(8) . . yes
O2 O1 C6 73.5(1) . . yes
O2 O1 C7 35.45(8) . . yes
O2 O1 C9 36.9(1) . . yes
O2 O1 C10 59.7(1) . . yes
O2 O1 C11 62.0(2) . . yes
O2 O1 H 141.3 . . no
O2 O1 H10 80.3 . . no
O2 O1 H12 79.8 . . no
O2 O1 H14 61.7 . . no
O2 O1 H15 64.0 . . no
O2 O1 H16 82.9 . . no
O2 O1 H35 107.7 . . no
C5 O1 C6 36.1(1) . . yes
C5 O1 C7 65.42(8) . . yes
C5 O1 C9 137.5(1) . . yes
C5 O1 C10 142.9(1) . . yes
C5 O1 C11 138.7(2) . . yes
C5 O1 H 64.3 . . no
C5 O1 H10 54.6 . . no
C5 O1 H12 153.2 . . no
C5 O1 H14 122.8 . . no
C5 O1 H15 117.2 . . no
C5 O1 H16 147.2 . . no
C5 O1 H35 22.5 . . no
C6 O1 C7 40.4(1) . . yes
C6 O1 C9 107.9(2) . . yes
C6 O1 C10 107.2(1) . . yes
C6 O1 C11 132.9(2) . . yes
C6 O1 H 75.4 . . no
C6 O1 H10 27.0 . . no
C6 O1 H12 122.6 . . no
C6 O1 H14 88.7 . . no
C6 O1 H15 121.9 . . no
C6 O1 H16 154.8 . . no
C6 O1 H35 56.8 . . no
C7 O1 C9 72.3(1) . . yes
C7 O1 C10 88.3(1) . . yes
C7 O1 C11 92.6(2) . . yes
C7 O1 H 115.4 . . no
C7 O1 H10 56.9 . . no
C7 O1 H12 109.3 . . no
C7 O1 H14 80.2 . . no
C7 O1 H15 85.2 . . no
C7 O1 H16 114.5 . . no
C7 O1 H35 76.2 . . no
C9 O1 C10 34.9(2) . . yes
C9 O1 C11 37.3(2) . . yes
C9 O1 H 144.6 . . no
C9 O1 H10 104.9 . . no
C9 O1 H12 49.1 . . no
C9 O1 H14 50.4 . . no
C9 O1 H15 53.1 . . no
C9 O1 H16 52.3 . . no
C9 O1 H35 139.7 . . no
C10 O1 C11 63.4(2) . . yes
C10 O1 H 109.8 . . no
C10 O1 H10 89.5 . . no
C10 O1 H12 21.0 . . no
C10 O1 H14 21.3 . . no
C10 O1 H15 84.1 . . no
C10 O1 H16 66.5 . . no
C10 O1 H35 163.4 . . no
C11 O1 H 151.5 . . no
C11 O1 H10 140.9 . . no
C11 O1 H12 65.2 . . no
C11 O1 H14 83.7 . . no
C11 O1 H15 22.2 . . no
C11 O1 H16 21.9 . . no
C11 O1 H35 122.5 . . no
H O1 H10 61.6 . . no
H O1 H12 98.5 . . no
H O1 H14 95.3 . . no
H O1 H15 154.7 . . no
H O1 H16 129.8 . . no
H O1 H35 72.5 . . no
H10 O1 H12 99.7 . . no
H10 O1 H14 68.5 . . no
H10 O1 H15 141.8 . . no
H10 O1 H16 155.5 . . no
H10 O1 H35 77.0 . . no
H12 O1 H14 34.3 . . no
H12 O1 H15 87.4 . . no
H12 O1 H16 59.6 . . no
H12 O1 H35 171.0 . . no
H14 O1 H15 103.0 . . no
H14 O1 H16 87.8 . . no
H14 O1 H35 145.1 . . no
H15 O1 H16 35.7 . . no
H15 O1 H35 100.4 . . no
H16 O1 H35 125.4 . . no
O1 O2 C6 36.04(7) . . yes
O1 O2 C7 73.0(1) . . yes
O1 O2 C8 84.85(9) . . yes
O1 O2 C9 36.8(1) . . yes
O1 O2 C10 63.2(1) . . yes
O1 O2 C11 60.2(2) . . yes
O1 O2 H11 92.7 . . no
O1 O2 H13 84.0 . . no
O1 O2 H14 65.5 . . no
O1 O2 H15 62.4 . . no
O1 O2 H17 80.7 . . no
O1 O2 H20 145.4 . 2_557 no
C6 O2 C7 39.4(1) . . yes
C6 O2 C8 64.47(9) . . yes
C6 O2 C9 71.4(1) . . yes
C6 O2 C10 85.1(1) . . yes
C6 O2 C11 95.1(2) . . yes
C6 O2 H11 56.7 . . no
C6 O2 H13 106.7 . . no
C6 O2 H14 74.7 . . no
C6 O2 H15 91.2 . . no
C6 O2 H17 116.3 . . no
C6 O2 H20 135.4 . 2_557 no
C7 O2 C8 36.0(1) . . yes
C7 O2 C9 109.8(2) . . yes
C7 O2 C10 121.2(2) . . yes
C7 O2 C11 123.2(2) . . yes
C7 O2 H11 27.6 . . no
C7 O2 H13 140.0 . . no
C7 O2 H14 104.4 . . no
C7 O2 H15 108.1 . . no
C7 O2 H17 142.9 . . no
C7 O2 H20 118.3 . 2_557 no
C8 O2 C9 116.2(2) . . yes
C8 O2 C10 147.6(1) . . yes
C8 O2 C11 106.1(2) . . yes
C8 O2 H11 54.8 . . no
C8 O2 H13 168.7 . . no
C8 O2 H14 138.3 . . no
C8 O2 H15 84.9 . . no
C8 O2 H17 117.2 . . no
C8 O2 H20 124.4 . 2_557 no
C9 O2 C10 37.7(2) . . yes
C9 O2 C11 35.9(2) . . yes
C9 O2 H11 125.9 . . no
C9 O2 H13 52.8 . . no
C9 O2 H14 53.3 . . no
C9 O2 H15 51.9 . . no
C9 O2 H17 50.3 . . no
C9 O2 H20 119.4 . 2_557 no
C10 O2 C11 64.0(2) . . yes
C10 O2 H11 117.8 . . no
C10 O2 H13 21.9 . . no
C10 O2 H14 22.1 . . no
C10 O2 H15 85.0 . . no
C10 O2 H17 65.4 . . no
C10 O2 H20 84.7 . 2_557 no
C11 O2 H11 149.9 . . no
C11 O2 H13 66.7 . . no
C11 O2 H14 84.7 . . no
C11 O2 H15 21.9 . . no
C11 O2 H17 21.5 . . no
C11 O2 H20 118.5 . 2_557 no
H11 O2 H13 127.4 . . no
H11 O2 H14 96.2 . . no
H11 O2 H15 135.5 . . no
H11 O2 H17 170.5 . . no
H11 O2 H20 91.1 . 2_557 no
H13 O2 H14 35.6 . . no
H13 O2 H15 88.4 . . no
H13 O2 H17 59.1 . . no
H13 O2 H20 66.7 . 2_557 no
H14 O2 H15 104.4 . . no
H14 O2 H17 87.4 . . no
H14 O2 H20 79.9 . 2_557 no
H15 O2 H17 35.0 . . no
H15 O2 H20 130.8 . 2_557 no
H17 O2 H20 98.3 . 2_557 no
O4 O3 C7 63.02(8) . . yes
O4 O3 C8 32.3(1) . . yes
O4 O3 H11 79.8 . 2_547 no
C7 O3 C8 30.7(1) . . yes
C7 O3 H11 129.7 . 2_547 no
C8 O3 H11 106.2 . 2_547 no
O3 O4 N 142.9(1) . . yes
O3 O4 C5 116.5(1) . . yes
O3 O4 C7 63.12(9) . . yes
O3 O4 C8 28.6(1) . . yes
O3 O4 C12 177.0(1) . . yes
O3 O4 H20 128.5 . . no
O3 O4 H35 108.6 . . no
N O4 C5 37.02(8) . . yes
N O4 C7 79.8(1) . . yes
N O4 C8 114.4(1) . . yes
N O4 C12 38.2(1) . . yes
N O4 H20 85.9 . . no
N O4 H35 56.4 . . no
C5 O4 C7 64.81(7) . . yes
C5 O4 C8 93.1(1) . . yes
C5 O4 C12 65.96(8) . . yes
C5 O4 H20 93.7 . . no
C5 O4 H35 23.0 . . no
C7 O4 C8 34.6(1) . . yes
C7 O4 C12 117.66(9) . . yes
C7 O4 H20 157.8 . . no
C7 O4 H35 75.0 . . no
C8 O4 C12 152.2(1) . . yes
C8 O4 H20 152.9 . . no
C8 O4 H35 93.5 . . no
C12 O4 H20 52.0 . . no
C12 O4 H35 74.4 . . no
H20 O4 H35 82.9 . . no
C12 O5 C13 37.08(8) . . yes
C12 O5 C14 148.5(2) . . yes
C12 O5 C15 135.4(1) . . yes
C12 O5 H9 66.7 . . no
C12 O5 H18 22.3 . . no
C12 O5 H19 55.1 . . no
C12 O5 H20 55.1 . . no
C12 O5 H21 123.0 . . no
C12 O5 H22 164.3 . . no
C12 O5 H23 106.2 . . no
C12 O5 H35 70.4 . . no
C13 O5 C14 112.6(2) . . yes
C13 O5 C15 102.1(1) . . yes
C13 O5 H9 103.5 . . no
C13 O5 H18 53.9 . . no
C13 O5 H19 27.3 . . no
C13 O5 H20 27.2 . . no
C13 O5 H21 91.5 . . no
C13 O5 H22 138.4 . . no
C13 O5 H23 96.4 . . no
C13 O5 H35 95.7 . . no
C14 O5 C15 33.6(2) . . yes
C14 O5 H9 143.8 . . no
C14 O5 H18 164.1 . . no
C14 O5 H19 101.9 . . no
C14 O5 H20 93.7 . . no
C14 O5 H21 27.8 . . no
C14 O5 H22 27.7 . . no
C14 O5 H23 80.8 . . no
C14 O5 H35 117.2 . . no
C15 O5 H9 140.7 . . no
C15 O5 H18 134.3 . . no
C15 O5 H19 80.3 . . no
C15 O5 H20 97.3 . . no
C15 O5 H21 52.8 . . no
C15 O5 H22 52.8 . . no
C15 O5 H23 48.7 . . no
C15 O5 H35 150.4 . . no
H9 O5 H18 51.1 . . no
H9 O5 H19 112.0 . . no
H9 O5 H20 118.6 . . no
H9 O5 H21 153.5 . . no
H9 O5 H22 116.5 . . no
H9 O5 H23 98.9 . . no
H9 O5 H35 53.7 . . no
H18 O5 H19 62.3 . . no
H18 O5 H20 76.2 . . no
H18 O5 H21 144.5 . . no
H18 O5 H22 167.5 . . no
H18 O5 H23 91.9 . . no
H18 O5 H35 75.3 . . no
H19 O5 H20 46.7 . . no
H19 O5 H21 91.3 . . no
H19 O5 H22 129.3 . . no
H19 O5 H23 69.7 . . no
H19 O5 H35 122.1 . . no
H20 O5 H21 68.2 . . no
H20 O5 H22 114.9 . . no
H20 O5 H23 113.6 . . no
H20 O5 H35 87.8 . . no
H21 O5 H22 47.2 . . no
H21 O5 H23 101.0 . . no
H21 O5 H35 103.7 . . no
H22 O5 H23 88.7 . . no
H22 O5 H35 98.6 . . no
H23 O5 H35 152.0 . . no
O4 N C4 138.6(1) . . yes
O4 N C5 106.1(1) . . yes
O4 N C6 93.3(1) . . yes
O4 N C7 66.26(9) . . yes
O4 N C8 31.09(9) . . yes
O4 N C12 103.7(2) . . yes
O4 N C13 81.7(1) . . yes
O4 N C21 93.1(1) . . yes
O4 N H8 155.7 . . no
O4 N H18 130.4 . . no
O4 N H29 96.5 . . no
O4 N H35 86.1 . . no
C4 N C5 34.2(1) . . yes
C4 N C6 62.52(8) . . yes
C4 N C7 97.98(8) . . yes
C4 N C8 122.8(1) . . yes
C4 N C12 94.3(1) . . yes
C4 N C13 95.08(9) . . yes
C4 N C21 121.4(1) . . yes
C4 N H8 21.1 . . no
C4 N H18 69.7 . . no
C4 N H29 122.8 . . no
C4 N H35 52.7 . . no
C5 N C6 39.1(1) . . yes
C5 N C7 71.9(1) . . yes
C5 N C8 89.3(1) . . yes
C5 N C12 119.1(2) . . yes
C5 N C13 103.1(1) . . yes
C5 N C21 153.3(1) . . yes
C5 N H8 50.1 . . no
C5 N H18 100.2 . . no
C5 N H29 142.2 . . no
C5 N H35 26.4 . . no
C6 N C7 35.54(7) . . yes
C6 N C8 64.64(9) . . yes
C6 N C12 156.7(1) . . yes
C6 N C13 138.8(1) . . yes
C6 N C21 160.0(1) . . yes
C6 N H8 65.3 . . no
C6 N H18 131.4 . . no
C6 N H29 111.3 . . no
C6 N H35 55.4 . . no
C7 N C8 35.20(8) . . yes
C7 N C12 167.7(1) . . yes
C7 N C13 143.7(1) . . yes
C7 N C21 134.0(1) . . yes
C7 N H8 97.3 . . no
C7 N H18 163.3 . . no
C7 N H29 90.9 . . no
C7 N H35 78.1 . . no
C8 N C12 134.6(2) . . yes
C8 N C13 111.1(1) . . yes
C8 N C21 115.8(1) . . yes
C8 N H8 129.9 . . no
C8 N H18 161.5 . . no
C8 N H29 95.4 . . no
C8 N H35 80.0 . . no
C12 N C13 33.2(1) . . yes
C12 N C21 36.2(1) . . yes
C12 N H8 94.4 . . no
C12 N H18 27.4 . . no
C12 N H29 82.9 . . no
C12 N H35 109.3 . . no
C13 N C21 60.9(1) . . yes
C13 N H8 106.5 . . no
C13 N H18 51.5 . . no
C13 N H29 109.9 . . no
C13 N H35 83.4 . . no
C21 N H8 110.9 . . no
C21 N H18 53.2 . . no
C21 N H29 49.2 . . no
C21 N H35 144.0 . . no
H8 N H18 67.0 . . no
H8 N H29 101.8 . . no
H8 N H35 72.6 . . no
H18 N H29 86.8 . . no
H18 N H35 101.6 . . no
H29 N H35 166.6 . . no
C2 C1 C3 34.0(1) . . yes
C2 C1 C4 59.2(1) . . yes
C2 C1 H 51.3 . . no
C2 C1 H1 93.1 . . no
C2 C1 H2 88.7 . . no
C2 C1 H3 143.2 . . no
C2 C1 H4 21.1 . . no
C3 C1 C4 34.0(1) . . yes
C3 C1 H 26.5 . . no
C3 C1 H1 109.6 . . no
C3 C1 H2 109.6 . . no
C3 C1 H3 109.4 . . no
C3 C1 H4 49.8 . . no
C4 C1 H 51.3 . . no
C4 C1 H1 90.4 . . no
C4 C1 H2 143.6 . . no
C4 C1 H3 91.0 . . no
C4 C1 H4 79.4 . . no
H C1 H1 136.0 . . no
H C1 H2 96.1 . . no
H C1 H3 94.0 . . no
H C1 H4 57.4 . . no
H1 C1 H2 109.7 . . no
H1 C1 H3 109.3 . . no
H1 C1 H4 99.7 . . no
H2 C1 H3 109.3 . . no
H2 C1 H4 67.7 . . no
H3 C1 H4 149.5 . . no
C1 C2 C3 34.8(2) . . yes
C1 C2 C4 60.7(1) . . yes
C1 C2 H 52.3 . . no
C1 C2 H2 20.9 . . no
C1 C2 H4 87.8 . . no
C1 C2 H5 144.0 . . no
C1 C2 H6 92.7 . . no
C1 C2 H8 81.1 . . no
C3 C2 C4 34.8(1) . . yes
C3 C2 H 26.8 . . no
C3 C2 H2 50.4 . . no
C3 C2 H4 109.4 . . no
C3 C2 H5 109.4 . . no
C3 C2 H6 109.4 . . no
C3 C2 H8 50.6 . . no
C4 C2 H 52.2 . . no
C4 C2 H2 80.8 . . no
C4 C2 H4 144.2 . . no
C4 C2 H5 90.5 . . no
C4 C2 H6 89.9 . . no
C4 C2 H8 21.3 . . no
H C2 H2 58.1 . . no
H C2 H4 96.0 . . no
H C2 H5 93.7 . . no
H C2 H6 136.2 . . no
H C2 H8 58.1 . . no
H2 C2 H4 66.9 . . no
H2 C2 H5 149.6 . . no
H2 C2 H6 99.5 . . no
H2 C2 H8 100.1 . . no
H4 C2 H5 109.5 . . no
H4 C2 H6 109.6 . . no
H4 C2 H8 153.2 . . no
H5 C2 H6 109.6 . . no
H5 C2 H8 69.3 . . no
H6 C2 H8 95.4 . . no
C1 C3 C2 111.1(3) . . yes
C1 C3 C4 111.6(2) . . yes
C1 C3 C5 93.3(2) . . yes
C1 C3 H 107.7 . . no
C1 C3 H1 25.8 . . no
C1 C3 H2 25.8 . . no
C1 C3 H3 25.9 . . no
C1 C3 H4 94.9 . . no
C1 C3 H5 137.2 . . no
C1 C3 H6 98.7 . . no
C1 C3 H8 138.1 . . no
C1 C3 H9 97.2 . . no
C2 C3 C4 110.8(2) . . yes
C2 C3 C5 143.4(2) . . yes
C2 C3 H 107.8 . . no
C2 C3 H1 98.8 . . no
C2 C3 H2 95.4 . . no
C2 C3 H3 136.9 . . no
C2 C3 H4 26.2 . . no
C2 C3 H5 26.3 . . no
C2 C3 H6 26.2 . . no
C2 C3 H8 94.4 . . no
C2 C3 H9 97.6 . . no
C4 C3 C5 32.8(1) . . yes
C4 C3 H 107.7 . . no
C4 C3 H1 97.1 . . no
C4 C3 H2 137.4 . . no
C4 C3 H3 97.6 . . no
C4 C3 H4 137.0 . . no
C4 C3 H5 96.6 . . no
C4 C3 H6 96.1 . . no
C4 C3 H8 26.5 . . no
C4 C3 H9 26.5 . . no
C5 C3 H 88.9 . . no
C5 C3 H1 91.8 . . no
C5 C3 H2 115.9 . . no
C5 C3 H3 71.6 . . no
C5 C3 H4 169.5 . . no
C5 C3 H5 125.1 . . no
C5 C3 H6 127.0 . . no
C5 C3 H8 51.1 . . no
C5 C3 H9 51.1 . . no
H C3 H1 133.4 . . no
H C3 H2 94.7 . . no
H C3 H3 92.8 . . no
H C3 H4 94.8 . . no
H C3 H5 92.5 . . no
H C3 H6 134.0 . . no
H C3 H8 94.5 . . no
H C3 H9 134.2 . . no
H1 C3 H2 44.4 . . no
H1 C3 H3 44.4 . . no
H1 C3 H4 92.8 . . no
H1 C3 H5 123.5 . . no
H1 C3 H6 79.1 . . no
H1 C3 H8 121.2 . . no
H1 C3 H9 76.4 . . no
H2 C3 H3 44.3 . . no
H2 C3 H4 73.6 . . no
H2 C3 H5 118.6 . . no
H2 C3 H6 93.2 . . no
H2 C3 H8 163.9 . . no
H2 C3 H9 120.6 . . no
H3 C3 H4 117.9 . . no
H3 C3 H5 162.6 . . no
H3 C3 H6 123.0 . . no
H3 C3 H8 121.9 . . no
H3 C3 H9 93.8 . . no
H4 C3 H5 45.0 . . no
H4 C3 H6 45.0 . . no
H4 C3 H8 118.7 . . no
H4 C3 H9 121.2 . . no
H5 C3 H6 45.0 . . no
H5 C3 H8 74.2 . . no
H5 C3 H9 94.4 . . no
H6 C3 H8 89.9 . . no
H6 C3 H9 76.2 . . no
H8 C3 H9 45.1 . . no
N C4 C1 124.7(1) . . yes
N C4 C2 174.2(2) . . yes
N C4 C3 147.4(2) . . yes
N C4 C5 33.04(9) . . yes
N C4 C6 55.93(7) . . yes
N C4 H 127.2 . . no
N C4 H6 161.5 . . no
N C4 H8 87.4 . . no
N C4 H9 92.3 . . no
N C4 H10 67.3 . . no
N C4 H18 45.5 . . no
N C4 H35 51.3 . . no
C1 C4 C2 60.0(1) . . yes
C1 C4 C3 34.4(1) . . yes
C1 C4 C5 95.0(1) . . yes
C1 C4 C6 93.2(1) . . yes
C1 C4 H 51.9 . . no
C1 C4 H6 63.3 . . no
C1 C4 H8 142.6 . . no
C1 C4 H9 89.6 . . no
C1 C4 H10 101.4 . . no
C1 C4 H18 135.2 . . no
C1 C4 H35 73.4 . . no
C2 C4 C3 34.5(1) . . yes
C2 C4 C5 148.9(2) . . yes
C2 C4 C6 122.5(1) . . yes
C2 C4 H 51.8 . . no
C2 C4 H6 21.0 . . no
C2 C4 H8 87.0 . . no
C2 C4 H9 91.1 . . no
C2 C4 H10 109.3 . . no
C2 C4 H18 134.7 . . no
C2 C4 H35 133.2 . . no
C3 C4 C5 114.6(2) . . yes
C3 C4 C6 94.6(1) . . yes
C3 C4 H 26.7 . . no
C3 C4 H6 49.3 . . no
C3 C4 H8 108.2 . . no
C3 C4 H9 108.2 . . no
C3 C4 H10 90.2 . . no
C3 C4 H18 162.4 . . no
C3 C4 H35 101.2 . . no
C5 C4 C6 34.2(1) . . yes
C5 C4 H 98.9 . . no
C5 C4 H6 158.0 . . no
C5 C4 H8 108.2 . . no
C5 C4 H9 108.2 . . no
C5 C4 H10 54.3 . . no
C5 C4 H18 75.8 . . no
C5 C4 H35 25.9 . . no
C6 C4 H 71.3 . . no
C6 C4 H6 142.6 . . no
C6 C4 H8 90.3 . . no
C6 C4 H9 142.4 . . no
C6 C4 H10 21.7 . . no
C6 C4 H18 101.0 . . no
C6 C4 H35 52.1 . . no
H C4 H6 71.3 . . no
H C4 H8 94.8 . . no
H C4 H9 134.8 . . no
H C4 H10 63.7 . . no
H C4 H18 170.9 . . no
H C4 H35 96.1 . . no
H6 C4 H8 92.6 . . no
H6 C4 H9 70.2 . . no
H6 C4 H10 130.1 . . no
H6 C4 H18 116.2 . . no
H6 C4 H35 133.2 . . no
H8 C4 H9 109.5 . . no
H8 C4 H10 71.6 . . no
H8 C4 H18 80.0 . . no
H8 C4 H35 134.0 . . no
H9 C4 H10 159.6 . . no
H9 C4 H18 54.3 . . no
H9 C4 H35 93.4 . . no
H10 C4 H18 107.3 . . no
H10 C4 H35 73.8 . . no
H18 C4 H35 82.4 . . no
O1 C5 O4 102.66(9) . . yes
O1 C5 N 129.4(1) . . yes
O1 C5 C3 79.15(8) . . yes
O1 C5 C4 109.3(1) . . yes
O1 C5 C6 33.42(9) . . yes
O1 C5 C7 54.98(7) . . yes
O1 C5 C12 158.4(1) . . yes
O1 C5 H8 110.6 . . no
O1 C5 H9 129.4 . . no
O1 C5 H10 51.2 . . no
O1 C5 H35 80.1 . . no
O4 C5 N 36.83(9) . . yes
O4 C5 C3 173.7(1) . . yes
O4 C5 C4 147.4(1) . . yes
O4 C5 C6 91.7(1) . . yes
O4 C5 C7 58.68(7) . . yes
O4 C5 C12 56.22(7) . . yes
O4 C5 H8 132.6 . . no
O4 C5 H9 126.4 . . no
O4 C5 H10 107.1 . . no
O4 C5 H35 81.4 . . no
N C5 C3 145.1(1) . . yes
N C5 C4 112.8(2) . . yes
N C5 C6 103.2(1) . . yes
N C5 C7 74.8(1) . . yes
N C5 C12 30.38(9) . . yes
N C5 H8 96.0 . . no
N C5 H9 99.9 . . no
N C5 H10 102.9 . . no
N C5 H35 109.7 . . no
C3 C5 C4 32.6(1) . . yes
C3 C5 C6 92.9(1) . . yes
C3 C5 C7 126.1(1) . . yes
C3 C5 C12 122.4(1) . . yes
C3 C5 H8 50.8 . . no
C3 C5 H9 50.8 . . no
C3 C5 H10 78.8 . . no
C3 C5 H35 93.0 . . no
C4 C5 C6 111.6(2) . . yes
C4 C5 C7 139.5(2) . . yes
C4 C5 C12 91.3(1) . . yes
C4 C5 H8 26.4 . . no
C4 C5 H9 26.4 . . no
C4 C5 H10 88.7 . . no
C4 C5 H35 109.7 . . no
C6 C5 C7 33.14(9) . . yes
C6 C5 C12 132.9(1) . . yes
C6 C5 H8 97.8 . . no
C6 C5 H9 138.0 . . no
C6 C5 H10 25.8 . . no
C6 C5 H35 109.7 . . no
C7 C5 C12 105.00(9) . . yes
C7 C5 H8 117.3 . . no
C7 C5 H9 161.5 . . no
C7 C5 H10 51.6 . . no
C7 C5 H35 103.9 . . no
C12 C5 H8 85.0 . . no
C12 C5 H9 72.2 . . no
C12 C5 H10 125.7 . . no
C12 C5 H35 99.3 . . no
H8 C5 H9 44.9 . . no
H8 C5 H10 72.1 . . no
H8 C5 H35 136.0 . . no
H9 C5 H10 114.5 . . no
H9 C5 H35 94.5 . . no
H10 C5 H35 131.3 . . no
O1 C6 O2 70.5(1) . . yes
O1 C6 N 138.7(1) . . yes
O1 C6 C4 108.3(1) . . yes
O1 C6 C5 110.5(2) . . yes
O1 C6 C7 102.4(2) . . yes
O1 C6 C8 102.9(1) . . yes
O1 C6 C9 36.0(1) . . yes
O1 C6 H10 110.0 . . no
O1 C6 H11 122.4 . . no
O1 C6 H35 87.6 . . no
O2 C6 N 115.0(1) . . yes
O2 C6 C4 173.6(1) . . yes
O2 C6 C5 139.8(2) . . yes
O2 C6 C7 35.5(1) . . yes
O2 C6 C8 59.28(9) . . yes
O2 C6 C9 35.92(8) . . yes
O2 C6 H10 106.7 . . no
O2 C6 H11 52.0 . . no
O2 C6 H35 121.6 . . no
N C6 C4 61.55(8) . . yes
N C6 C5 37.67(9) . . yes
N C6 C7 80.9(1) . . yes
N C6 C8 57.86(9) . . yes
N C6 C9 142.9(1) . . yes
N C6 H10 107.1 . . no
N C6 H11 76.8 . . no
N C6 H35 53.7 . . no
C4 C6 C5 34.2(1) . . yes
C4 C6 C7 142.3(1) . . yes
C4 C6 C8 115.7(1) . . yes
C4 C6 C9 143.9(1) . . yes
C4 C6 H10 79.7 . . no
C4 C6 H11 129.1 . . no
C4 C6 H35 52.0 . . no
C5 C6 C7 113.8(2) . . yes
C5 C6 C8 82.5(1) . . yes
C5 C6 C9 139.7(2) . . yes
C5 C6 H10 110.0 . . no
C5 C6 H11 114.4 . . no
C5 C6 H35 25.9 . . no
C7 C6 C8 33.9(1) . . yes
C7 C6 C9 70.8(1) . . yes
C7 C6 H10 110.0 . . no
C7 C6 H11 25.9 . . no
C7 C6 H35 109.3 . . no
C8 C6 C9 85.9(1) . . yes
C8 C6 H10 136.9 . . no
C8 C6 H11 51.7 . . no
C8 C6 H35 75.5 . . no
C9 C6 H10 104.8 . . no
C9 C6 H11 86.9 . . no
C9 C6 H35 113.9 . . no
H10 C6 H11 86.6 . . no
H10 C6 H35 131.7 . . no
H11 C6 H35 122.1 . . no
O1 C7 O2 71.5(1) . . yes
O1 C7 O3 110.9(1) . . yes
O1 C7 O4 104.63(9) . . yes
O1 C7 N 92.75(9) . . yes
O1 C7 C5 59.59(7) . . yes
O1 C7 C6 37.2(1) . . yes
O1 C7 C8 110.1(2) . . yes
O1 C7 C9 36.02(8) . . yes
O1 C7 H10 53.2 . . no
O1 C7 H11 136.4 . . no
O2 C7 O3 88.5(2) . . yes
O2 C7 O4 139.1(2) . . yes
O2 C7 N 161.3(2) . . yes
O2 C7 C5 130.6(1) . . yes
O2 C7 C6 105.1(2) . . yes
O2 C7 C8 111.1(2) . . yes
O2 C7 C9 35.6(1) . . yes
O2 C7 H10 104.0 . . no
O2 C7 H11 109.5 . . no
O3 C7 O4 53.86(7) . . yes
O3 C7 N 87.7(1) . . yes
O3 C7 C5 102.0(1) . . yes
O3 C7 C6 127.7(2) . . yes
O3 C7 C8 23.8(1) . . yes
O3 C7 C9 103.1(1) . . yes
O3 C7 H10 152.6 . . no
O3 C7 H11 112.7 . . no
O4 C7 N 33.90(6) . . yes
O4 C7 C5 56.51(7) . . yes
O4 C7 C6 89.5(1) . . yes
O4 C7 C8 30.1(1) . . yes
O4 C7 C9 129.8(1) . . yes
O4 C7 H10 104.9 . . no
O4 C7 H11 100.6 . . no
N C7 C5 33.31(6) . . yes
N C7 C6 63.5(1) . . yes
N C7 C8 64.0(1) . . yes
N C7 C9 128.4(1) . . yes
N C7 H10 72.5 . . no
N C7 H11 88.8 . . no
C5 C7 C6 33.08(9) . . yes
C5 C7 C8 81.5(1) . . yes
C5 C7 C9 95.5(1) . . yes
C5 C7 H10 51.5 . . no
C5 C7 H11 110.2 . . no
C6 C7 C8 111.9(2) . . yes
C6 C7 C9 70.5(1) . . yes
C6 C7 H10 25.7 . . no
C6 C7 H11 109.5 . . no
C8 C7 C9 117.3(2) . . yes
C8 C7 H10 132.7 . . no
C8 C7 H11 109.5 . . no
C9 C7 H10 76.4 . . no
C9 C7 H11 129.2 . . no
H10 C7 H11 86.3 . . no
O2 C8 O3 94.1(2) . . yes
O2 C8 O4 145.6(2) . . yes
O2 C8 N 111.7(1) . . yes
O2 C8 C6 56.25(8) . . yes
O2 C8 C7 32.8(1) . . yes
O2 C8 H11 50.8 . . no
O3 C8 O4 119.1(2) . . yes
O3 C8 N 153.6(2) . . yes
O3 C8 C6 144.2(2) . . yes
O3 C8 C7 125.6(2) . . yes
O3 C8 H11 126.7 . . no
O4 C8 N 34.54(9) . . yes
O4 C8 C6 89.5(1) . . yes
O4 C8 C7 115.3(2) . . yes
O4 C8 H11 107.2 . . no
N C8 C6 57.50(8) . . yes
N C8 C7 80.8(1) . . yes
N C8 H11 76.8 . . no
C6 C8 C7 34.2(1) . . yes
C6 C8 H11 52.1 . . no
C7 C8 H11 26.0 . . no
O1 C9 O2 106.3(2) . . yes
O1 C9 C6 36.0(1) . . yes
O1 C9 C7 71.7(1) . . yes
O1 C9 C10 112.2(2) . . yes
O1 C9 C11 107.2(3) . . yes
O1 C9 H12 98.8 . . no
O1 C9 H13 138.4 . . no
O1 C9 H14 96.7 . . no
O1 C9 H15 92.4 . . no
O1 C9 H16 93.6 . . no
O1 C9 H17 133.6 . . no
O2 C9 C6 72.7(1) . . yes
O2 C9 C7 34.7(1) . . yes
O2 C9 C10 106.8(2) . . yes
O2 C9 C11 109.8(3) . . yes
O2 C9 H12 133.0 . . no
O2 C9 H13 93.1 . . no
O2 C9 H14 92.3 . . no
O2 C9 H15 94.1 . . no
O2 C9 H16 136.1 . . no
O2 C9 H17 96.6 . . no
C6 C9 C7 38.65(8) . . yes
C6 C9 C10 110.4(2) . . yes
C6 C9 C11 131.6(3) . . yes
C6 C9 H12 113.3 . . no
C6 C9 H13 128.5 . . no
C6 C9 H14 85.4 . . no
C6 C9 H15 107.4 . . no
C6 C9 H16 127.6 . . no
C6 C9 H17 151.0 . . no
C7 C9 C10 118.3(2) . . yes
C7 C9 C11 123.0(3) . . yes
C7 C9 H12 137.5 . . no
C7 C9 H13 118.1 . . no
C7 C9 H14 93.9 . . no
C7 C9 H15 97.9 . . no
C7 C9 H16 140.9 . . no
C7 C9 H17 123.2 . . no
C10 C9 C11 114.3(3) . . yes
C10 C9 H12 26.2 . . no
C10 C9 H13 26.2 . . no
C10 C9 H14 26.2 . . no
C10 C9 H15 140.7 . . no
C10 C9 H16 100.8 . . no
C10 C9 H17 98.4 . . no
C11 C9 H12 99.5 . . no
C11 C9 H13 99.9 . . no
C11 C9 H14 140.5 . . no
C11 C9 H15 26.4 . . no
C11 C9 H16 26.3 . . no
C11 C9 H17 26.5 . . no
H12 C9 H13 45.0 . . no
H12 C9 H14 45.0 . . no
H12 C9 H15 124.2 . . no
H12 C9 H16 79.4 . . no
H12 C9 H17 93.8 . . no
H13 C9 H14 45.0 . . no
H13 C9 H15 123.1 . . no
H13 C9 H16 97.2 . . no
H13 C9 H17 77.8 . . no
H14 C9 H15 166.8 . . no
H14 C9 H16 124.3 . . no
H14 C9 H17 122.5 . . no
H15 C9 H16 45.3 . . no
H15 C9 H17 45.3 . . no
H16 C9 H17 45.3 . . no
O1 C10 O2 57.03(9) . . yes
O1 C10 C9 32.9(1) . . yes
O1 C10 C11 56.6(1) . . yes
O1 C10 H12 92.6 . . no
O1 C10 H13 142.4 . . no
O1 C10 H14 90.1 . . no
O2 C10 C9 35.6(1) . . yes
O2 C10 C11 58.6(2) . . yes
O2 C10 H12 145.0 . . no
O2 C10 H13 90.4 . . no
O2 C10 H14 89.4 . . no
C9 C10 C11 32.6(2) . . yes
C9 C10 H12 109.4 . . no
C9 C10 H13 109.5 . . no
C9 C10 H14 109.5 . . no
C11 C10 H12 91.2 . . no
C11 C10 H13 91.8 . . no
C11 C10 H14 142.1 . . no
H12 C10 H13 109.4 . . no
H12 C10 H14 109.5 . . no
H13 C10 H14 109.5 . . no
O1 C11 O2 57.8(1) . . yes
O1 C11 C9 35.6(2) . . yes
O1 C11 C10 60.0(2) . . yes
O1 C11 H15 89.1 . . no
O1 C11 H16 90.7 . . no
O1 C11 H17 144.9 . . no
O2 C11 C9 34.3(2) . . yes
O2 C11 C10 57.4(2) . . yes
O2 C11 H15 88.9 . . no
O2 C11 H16 143.8 . . no
O2 C11 H17 92.0 . . no
C9 C11 C10 33.0(2) . . yes
C9 C11 H15 109.4 . . no
C9 C11 H16 109.6 . . no
C9 C11 H17 109.4 . . no
C10 C11 H15 142.4 . . no
C10 C11 H16 92.9 . . no
C10 C11 H17 89.8 . . no
H15 C11 H16 109.6 . . no
H15 C11 H17 109.3 . . no
H16 C11 H17 109.5 . . no
O4 C12 O5 91.2(1) . . yes
O4 C12 N 38.13(9) . . yes
O4 C12 C5 57.82(7) . . yes
O4 C12 C13 88.3(2) . . yes
O4 C12 C21 97.1(1) . . yes
O4 C12 C22 127.1(1) . . yes
O4 C12 C23 91.3(1) . . yes
O4 C12 H18 143.9 . . no
O4 C12 H19 109.5 . . no
O4 C12 H20 65.2 . . no
O4 C12 H28 76.2 . . no
O5 C12 N 98.4(1) . . yes
O5 C12 C5 73.85(8) . . yes
O5 C12 C13 34.1(1) . . yes
O5 C12 C21 144.3(2) . . yes
O5 C12 C22 119.3(2) . . yes
O5 C12 C23 177.2(1) . . yes
O5 C12 H18 84.9 . . no
O5 C12 H19 51.5 . . no
O5 C12 H20 51.5 . . no
O5 C12 H28 128.3 . . no
N C12 C5 30.50(8) . . yes
N C12 C13 115.0(2) . . yes
N C12 C21 109.5(2) . . yes
N C12 C22 141.6(2) . . yes
N C12 C23 84.4(2) . . yes
N C12 H18 107.0 . . no
N C12 H19 140.6 . . no
N C12 H20 98.3 . . no
N C12 H28 100.8 . . no
C5 C12 C13 100.9(2) . . yes
C5 C12 C21 138.7(2) . . yes
C5 C12 C22 163.7(2) . . yes
C5 C12 C23 108.7(1) . . yes
C5 C12 H18 86.8 . . no
C5 C12 H19 124.6 . . no
C5 C12 H20 96.5 . . no
C5 C12 H28 130.5 . . no
C13 C12 C21 111.2(2) . . yes
C13 C12 C22 94.9(2) . . yes
C13 C12 C23 144.6(2) . . yes
C13 C12 H18 106.9 . . no
C13 C12 H19 25.9 . . no
C13 C12 H20 25.9 . . no
C13 C12 H28 94.7 . . no
C21 C12 C22 33.4(2) . . yes
C21 C12 C23 33.8(2) . . yes
C21 C12 H18 106.9 . . no
C21 C12 H19 93.3 . . no
C21 C12 H20 101.4 . . no
C21 C12 H28 26.2 . . no
C22 C12 C23 58.0(2) . . yes
C22 C12 H18 85.0 . . no
C22 C12 H19 70.4 . . no
C22 C12 H20 99.5 . . no
C22 C12 H28 50.8 . . no
C23 C12 H18 94.0 . . no
C23 C12 H19 126.2 . . no
C23 C12 H20 128.6 . . no
C23 C12 H28 51.1 . . no
H18 C12 H19 95.9 . . no
H18 C12 H20 132.4 . . no
H18 C12 H28 132.6 . . no
H19 C12 H20 44.5 . . no
H19 C12 H28 85.5 . . no
H20 C12 H28 78.3 . . no
O5 C13 N 94.2(1) . . yes
O5 C13 C12 108.8(2) . . yes
O5 C13 C14 33.7(1) . . yes
O5 C13 C21 142.3(1) . . yes
O5 C13 H18 91.4 . . no
O5 C13 H19 109.6 . . no
O5 C13 H20 109.7 . . no
O5 C13 H21 52.8 . . no
O5 C13 H28 157.6 . . no
N C13 C12 31.9(1) . . yes
N C13 C14 118.9(1) . . yes
N C13 C21 58.21(8) . . yes
N C13 H18 49.9 . . no
N C13 H19 141.2 . . no
N C13 H20 89.5 . . no
N C13 H21 117.1 . . no
N C13 H28 63.7 . . no
C12 C13 C14 141.5(2) . . yes
C12 C13 C21 34.6(1) . . yes
C12 C13 H18 26.8 . . no
C12 C13 H19 109.6 . . no
C12 C13 H20 109.7 . . no
C12 C13 H21 148.1 . . no
C12 C13 H28 50.3 . . no
C14 C13 C21 176.0(1) . . yes
C14 C13 H18 124.6 . . no
C14 C13 H19 96.4 . . no
C14 C13 H20 86.4 . . no
C14 C13 H21 22.8 . . no
C14 C13 H28 162.1 . . no
C21 C13 H18 51.6 . . no
C21 C13 H19 85.6 . . no
C21 C13 H20 96.2 . . no
C21 C13 H21 159.8 . . no
C21 C13 H28 21.0 . . no
H18 C13 H19 98.0 . . no
H18 C13 H20 136.1 . . no
H18 C13 H21 143.3 . . no
H18 C13 H28 71.6 . . no
H19 C13 H20 109.4 . . no
H19 C13 H21 101.7 . . no
H19 C13 H28 87.8 . . no
H20 C13 H21 63.7 . . no
H20 C13 H28 75.8 . . no
H21 C13 H28 139.3 . . no
O5 C14 C13 33.7(1) . . yes
O5 C14 C15 114.5(3) . . yes
O5 C14 C16 87.6(2) . . yes
O5 C14 C20 141.4(2) . . yes
O5 C14 H19 46.4 . . no
O5 C14 H20 51.7 . . no
O5 C14 H21 108.2 . . no
O5 C14 H22 108.2 . . no
O5 C14 H27 157.4 . . no
C13 C14 C15 103.6(2) . . yes
C13 C14 C16 86.4(1) . . yes
C13 C14 C20 119.7(2) . . yes
C13 C14 H19 21.0 . . no
C13 C14 H20 22.4 . . no
C13 C14 H21 82.9 . . no
C13 C14 H22 139.5 . . no
C13 C14 H27 126.5 . . no
C15 C14 C16 28.4(2) . . yes
C15 C14 C20 29.0(2) . . yes
C15 C14 H19 82.7 . . no
C15 C14 H20 110.6 . . no
C15 C14 H21 108.2 . . no
C15 C14 H22 108.2 . . no
C15 C14 H27 50.0 . . no
C16 C14 C20 57.4(2) . . yes
C16 C14 H19 67.6 . . no
C16 C14 H20 102.0 . . no
C16 C14 H21 128.9 . . no
C16 C14 H22 110.9 . . no
C16 C14 H27 78.4 . . no
C20 C14 H19 100.3 . . no
C20 C14 H20 115.6 . . no
C20 C14 H21 85.9 . . no
C20 C14 H22 99.9 . . no
C20 C14 H27 21.0 . . no
H19 C14 H20 35.0 . . no
H19 C14 H21 88.6 . . no
H19 C14 H22 153.8 . . no
H19 C14 H27 111.2 . . no
H20 C14 H21 60.5 . . no
H20 C14 H22 141.0 . . no
H20 C14 H27 113.8 . . no
H21 C14 H22 109.4 . . no
H21 C14 H27 69.0 . . no
H22 C14 H27 93.4 . . no
O5 C15 C14 31.9(2) . . yes
O5 C15 C16 90.8(2) . . yes
O5 C15 C17 120.4(2) . . yes
O5 C15 C19 172.4(2) . . yes
O5 C15 C20 148.9(3) . . yes
O5 C15 H21 50.5 . . no
O5 C15 H22 50.5 . . no
O5 C15 H23 67.3 . . no
O5 C15 H27 125.8 . . no
C14 C15 C16 121.1(3) . . yes
C14 C15 C17 150.8(3) . . yes
C14 C15 C19 149.8(3) . . yes
C14 C15 C20 119.7(4) . . yes
C14 C15 H21 26.8 . . no
C14 C15 H22 26.8 . . no
C14 C15 H23 97.4 . . no
C14 C15 H27 96.1 . . no
C16 C15 C17 29.8(2) . . yes
C16 C15 C19 89.0(3) . . yes
C16 C15 C20 119.2(4) . . yes
C16 C15 H21 139.7 . . no
C16 C15 H22 122.0 . . no
C16 C15 H23 23.8 . . no
C16 C15 H27 142.8 . . no
C17 C15 C19 59.2(2) . . yes
C17 C15 C20 89.4(3) . . yes
C17 C15 H21 163.3 . . no
C17 C15 H22 143.8 . . no
C17 C15 H23 53.6 . . no
C17 C15 H27 113.0 . . no
C19 C15 C20 30.2(3) . . yes
C19 C15 H21 127.6 . . no
C19 C15 H22 135.0 . . no
C19 C15 H23 112.8 . . no
C19 C15 H27 53.8 . . no
C20 C15 H21 98.4 . . no
C20 C15 H22 110.8 . . no
C20 C15 H23 143.0 . . no
C20 C15 H27 23.6 . . no
H21 C15 H22 45.6 . . no
H21 C15 H23 117.2 . . no
H21 C15 H27 75.5 . . no
H22 C15 H23 101.7 . . no
H22 C15 H27 90.4 . . no
H23 C15 H27 166.6 . . no
C14 C16 C15 30.5(2) . . yes
C14 C16 C17 150.5(4) . . yes
C14 C16 C18 121.1(3) . . yes
C14 C16 C20 60.7(2) . . yes
C14 C16 H23 89.5 . . no
C14 C16 H24 174.4 . . no
C15 C16 C17 120.1(4) . . yes
C15 C16 C18 90.7(3) . . yes
C15 C16 C20 30.3(2) . . yes
C15 C16 H23 120.0 . . no
C15 C16 H24 144.0 . . no
C17 C16 C18 29.5(4) . . yes
C17 C16 C20 89.9(4) . . yes
C17 C16 H23 119.9 . . no
C17 C16 H24 23.9 . . no
C18 C16 C20 60.4(2) . . yes
C18 C16 H23 149.4 . . no
C18 C16 H24 53.4 . . no
C20 C16 H23 150.2 . . no
C20 C16 H24 113.8 . . no
H23 C16 H24 96.0 . . no
C15 C17 C16 30.0(2) . . yes
C15 C17 C18 90.3(4) . . yes
C15 C17 C19 59.6(2) . . yes
C15 C17 H23 53.9 . . no
C15 C17 H24 149.8 . . no
C15 C17 H25 114.3 . . no
C16 C17 C18 120.4(5) . . yes
C16 C17 C19 89.7(3) . . yes
C16 C17 H23 23.9 . . no
C16 C17 H24 119.8 . . no
C16 C17 H25 144.3 . . no
C18 C17 C19 30.7(3) . . yes
C18 C17 H23 144.2 . . no
C18 C17 H24 119.8 . . no
C18 C17 H25 24.0 . . no
C19 C17 H23 113.6 . . no
C19 C17 H24 150.5 . . no
C19 C17 H25 54.6 . . no
H23 C17 H24 95.9 . . no
H23 C17 H25 168.1 . . no
H24 C17 H25 95.9 . . no
C16 C18 C17 30.2(2) . . yes
C16 C18 C19 89.1(3) . . yes
C16 C18 C20 60.2(2) . . yes
C16 C18 H24 54.4 . . no
C16 C18 H25 150.6 . . no
C16 C18 H26 113.3 . . no
C17 C18 C19 119.2(5) . . yes
C17 C18 C20 90.3(3) . . yes
C17 C18 H24 24.2 . . no
C17 C18 H25 120.5 . . no
C17 C18 H26 143.5 . . no
C19 C18 C20 28.9(3) . . yes
C19 C18 H24 143.5 . . no
C19 C18 H25 120.3 . . no
C19 C18 H26 24.2 . . no
C20 C18 H24 114.5 . . no
C20 C18 H25 149.2 . . no
C20 C18 H26 53.2 . . no
H24 C18 H25 96.3 . . no
H24 C18 H26 167.6 . . no
H25 C18 H26 96.0 . . no
C15 C19 C17 61.2(2) . . yes
C15 C19 C18 91.2(4) . . yes
C15 C19 C20 30.6(3) . . yes
C15 C19 H25 115.0 . . no
C15 C19 H26 149.7 . . no
C15 C19 H27 54.5 . . no
C17 C19 C18 30.1(3) . . yes
C17 C19 C20 91.7(3) . . yes
C17 C19 H25 53.9 . . no
C17 C19 H26 149.2 . . no
C17 C19 H27 115.6 . . no
C18 C19 C20 121.8(5) . . yes
C18 C19 H25 23.8 . . no
C18 C19 H26 119.1 . . no
C18 C19 H27 145.7 . . no
C20 C19 H25 145.6 . . no
C20 C19 H26 119.1 . . no
C20 C19 H27 23.9 . . no
H25 C19 H26 95.3 . . no
H25 C19 H27 169.5 . . no
H26 C19 H27 95.2 . . no
C14 C20 C15 31.4(2) . . yes
C14 C20 C16 61.9(1) . . yes
C14 C20 C18 121.3(3) . . yes
C14 C20 C19 150.5(4) . . yes
C14 C20 H21 21.4 . . no
C14 C20 H26 174.6 . . no
C14 C20 H27 89.2 . . no
C15 C20 C16 30.5(2) . . yes
C15 C20 C18 90.0(3) . . yes
C15 C20 C19 119.2(5) . . yes
C15 C20 H21 49.7 . . no
C15 C20 H26 143.6 . . no
C15 C20 H27 120.5 . . no
C16 C20 C18 59.4(2) . . yes
C16 C20 C19 88.7(4) . . yes
C16 C20 H21 79.5 . . no
C16 C20 H26 113.1 . . no
C16 C20 H27 151.0 . . no
C18 C20 C19 29.2(3) . . yes
C18 C20 H21 137.7 . . no
C18 C20 H26 53.6 . . no
C18 C20 H27 149.5 . . no
C19 C20 H21 164.1 . . no
C19 C20 H26 24.4 . . no
C19 C20 H27 120.3 . . no
H21 C20 H26 163.7 . . no
H21 C20 H27 71.9 . . no
H26 C20 H27 95.9 . . no
N C21 C12 34.4(1) . . yes
N C21 C13 60.86(9) . . yes
N C21 C22 144.8(2) . . yes
N C21 C23 86.3(2) . . yes
N C21 H18 51.0 . . no
N C21 H19 81.4 . . no
N C21 H28 96.4 . . no
N C21 H29 65.2 . . no
N C21 H30 84.9 . . no
N C21 H31 109.6 . . no
N C21 H32 169.9 . . no
N C21 H33 124.7 . . no
N C21 H34 130.2 . . no
C12 C21 C13 34.2(1) . . yes
C12 C21 C22 111.9(3) . . yes
C12 C21 C23 112.0(2) . . yes
C12 C21 H18 26.6 . . no
C12 C21 H19 51.0 . . no
C12 C21 H28 108.1 . . no
C12 C21 H29 96.8 . . no
C12 C21 H30 98.5 . . no
C12 C21 H31 137.9 . . no
C12 C21 H32 138.2 . . no
C12 C21 H33 98.5 . . no
C12 C21 H34 96.3 . . no
C13 C21 C22 95.1(3) . . yes
C13 C21 C23 145.7(2) . . yes
C13 C21 H18 51.1 . . no
C13 C21 H19 21.1 . . no
C13 C21 H28 86.6 . . no
C13 C21 H29 125.8 . . no
C13 C21 H30 131.1 . . no
C13 C21 H31 170.4 . . no
C13 C21 H32 116.6 . . no
C13 C21 H33 96.3 . . no
C13 C21 H34 71.5 . . no
C22 C21 C23 108.7(4) . . yes
C22 C21 H18 94.2 . . no
C22 C21 H19 74.5 . . no
C22 C21 H28 108.0 . . no
C22 C21 H29 134.6 . . no
C22 C21 H30 95.2 . . no
C22 C21 H31 94.0 . . no
C22 C21 H32 26.4 . . no
C22 C21 H33 26.3 . . no
C22 C21 H34 26.3 . . no
C23 C21 H18 101.5 . . no
C23 C21 H19 160.2 . . no
C23 C21 H28 108.0 . . no
C23 C21 H29 25.9 . . no
C23 C21 H30 26.1 . . no
C23 C21 H31 26.0 . . no
C23 C21 H32 94.0 . . no
C23 C21 H33 94.8 . . no
C23 C21 H34 135.0 . . no
H18 C21 H19 58.7 . . no
H18 C21 H28 134.2 . . no
H18 C21 H29 97.3 . . no
H18 C21 H30 80.5 . . no
H18 C21 H31 125.0 . . no
H18 C21 H32 119.2 . . no
H18 C21 H33 74.9 . . no
H18 C21 H34 88.3 . . no
H19 C21 H28 88.8 . . no
H19 C21 H29 146.6 . . no
H19 C21 H30 136.3 . . no
H19 C21 H31 168.4 . . no
H19 C21 H32 95.5 . . no
H19 C21 H33 79.8 . . no
H19 C21 H34 50.4 . . no
H28 C21 H29 94.5 . . no
H28 C21 H30 134.1 . . no
H28 C21 H31 93.5 . . no
H28 C21 H32 93.1 . . no
H28 C21 H33 134.3 . . no
H28 C21 H34 94.5 . . no
H29 C21 H30 44.6 . . no
H29 C21 H31 44.6 . . no
H29 C21 H32 117.5 . . no
H29 C21 H33 118.8 . . no
H29 C21 H34 160.9 . . no
H30 C21 H31 44.6 . . no
H30 C21 H32 91.0 . . no
H30 C21 H33 74.5 . . no
H30 C21 H34 119.4 . . no
H31 C21 H32 73.0 . . no
H31 C21 H33 90.5 . . no
H31 C21 H34 118.0 . . no
H32 C21 H33 45.2 . . no
H32 C21 H34 45.2 . . no
H33 C21 H34 45.2 . . no
C12 C22 C21 34.7(1) . . yes
C12 C22 C23 61.5(1) . . yes
C12 C22 H18 21.3 . . no
C12 C22 H19 46.6 . . no
C12 C22 H28 52.4 . . no
C12 C22 H30 64.2 . . no
C12 C22 H31 81.6 . . no
C12 C22 H32 144.1 . . no
C12 C22 H33 91.9 . . no
C12 C22 H34 89.0 . . no
C21 C22 C23 36.1(2) . . yes
C21 C22 H18 51.0 . . no
C21 C22 H19 72.8 . . no
C21 C22 H28 26.8 . . no
C21 C22 H30 50.6 . . no
C21 C22 H31 51.3 . . no
C21 C22 H32 109.4 . . no
C21 C22 H33 109.5 . . no
C21 C22 H34 109.5 . . no
C23 C22 H18 66.4 . . no
C23 C22 H19 106.7 . . no
C23 C22 H28 53.1 . . no
C23 C22 H30 21.2 . . no
C23 C22 H31 21.3 . . no
C23 C22 H32 89.0 . . no
C23 C22 H33 90.1 . . no
C23 C22 H34 145.6 . . no
H18 C22 H19 53.0 . . no
H18 C22 H28 72.8 . . no
H18 C22 H30 60.3 . . no
H18 C22 H31 87.7 . . no
H18 C22 H32 155.3 . . no
H18 C22 H33 70.8 . . no
H18 C22 H34 93.0 . . no
H19 C22 H28 71.7 . . no
H19 C22 H30 110.4 . . no
H19 C22 H31 124.1 . . no
H19 C22 H32 143.5 . . no
H19 C22 H33 103.4 . . no
H19 C22 H34 42.4 . . no
H28 C22 H30 72.5 . . no
H28 C22 H31 58.2 . . no
H28 C22 H32 94.1 . . no
H28 C22 H33 136.4 . . no
H28 C22 H34 95.6 . . no
H30 C22 H31 34.4 . . no
H30 C22 H32 96.1 . . no
H30 C22 H33 69.0 . . no
H30 C22 H34 152.7 . . no
H31 C22 H32 67.7 . . no
H31 C22 H33 96.8 . . no
H31 C22 H34 152.3 . . no
H32 C22 H33 109.4 . . no
H32 C22 H34 109.4 . . no
H33 C22 H34 109.5 . . no
C12 C23 C21 34.3(1) . . yes
C12 C23 C22 60.5(1) . . yes
C12 C23 H28 51.8 . . no
C12 C23 H29 89.5 . . no
C12 C23 H30 91.7 . . no
C12 C23 H31 143.6 . . no
C12 C23 H32 80.6 . . no
C12 C23 H33 63.4 . . no
C21 C23 C22 35.2(2) . . yes
C21 C23 H28 26.5 . . no
C21 C23 H29 109.5 . . no
C21 C23 H30 109.3 . . no
C21 C23 H31 109.4 . . no
C21 C23 H32 50.5 . . no
C21 C23 H33 49.9 . . no
C22 C23 H28 52.1 . . no
C22 C23 H29 144.7 . . no
C22 C23 H30 90.6 . . no
C22 C23 H31 89.1 . . no
C22 C23 H32 21.4 . . no
C22 C23 H33 21.2 . . no
H28 C23 H29 95.6 . . no
H28 C23 H30 135.8 . . no
H28 C23 H31 94.6 . . no
H28 C23 H32 57.1 . . no
H28 C23 H33 71.6 . . no
H29 C23 H30 109.6 . . no
H29 C23 H31 109.7 . . no
H29 C23 H32 151.2 . . no
H29 C23 H33 152.5 . . no
H30 C23 H31 109.3 . . no
H30 C23 H32 97.7 . . no
H30 C23 H33 69.4 . . no
H31 C23 H32 67.8 . . no
H31 C23 H33 95.9 . . no
H32 C23 H33 34.5 . . no
O1 H C1 89.3 . . no
O1 H C2 160.2 . . no
O1 H C3 114.9 . . no
O1 H C4 87.5 . . no
O1 H H2 97.4 . . no
O1 H H3 64.9 . . no
O1 H H4 160.5 . . no
O1 H H5 158.6 . . no
O1 H H8 95.3 . . no
O1 H H10 45.1 . . no
O1 H H22 78.1 . 2_657 no
C1 H C2 76.5 . . no
C1 H C3 45.8 . . no
C1 H C4 76.8 . . no
C1 H H2 23.8 . . no
C1 H H3 24.3 . . no
C1 H H4 74.6 . . no
C1 H H5 100.5 . . no
C1 H H8 99.9 . . no
C1 H H10 121.4 . . no
C1 H H22 90.6 . 2_657 no
C2 H C3 45.4 . . no
C2 H C4 76.1 . . no
C2 H H2 75.0 . . no
C2 H H3 100.2 . . no
C2 H H4 24.2 . . no
C2 H H5 24.6 . . no
C2 H H8 74.2 . . no
C2 H H10 133.3 . . no
C2 H H22 115.1 . 2_657 no
C3 H C4 45.6 . . no
C3 H H2 61.3 . . no
C3 H H3 62.9 . . no
C3 H H4 61.0 . . no
C3 H H5 62.8 . . no
C3 H H8 61.2 . . no
C3 H H10 113.5 . . no
C3 H H22 131.1 . 2_657 no
C4 H H2 99.6 . . no
C4 H H3 77.2 . . no
C4 H H4 99.1 . . no
C4 H H5 76.5 . . no
C4 H H8 24.3 . . no
C4 H H10 68.4 . . no
C4 H H22 161.1 . 2_657 no
H2 H H3 39.0 . . no
H2 H H4 63.5 . . no
H2 H H5 99.1 . . no
H2 H H8 121.1 . . no
H2 H H10 139.0 . . no
H2 H H22 70.6 . 2_657 no
H3 H H4 98.5 . . no
H3 H H5 123.4 . . no
H3 H H8 101.4 . . no
H3 H H10 100.5 . . no
H3 H H22 85.5 . 2_657 no
H4 H H5 39.6 . . no
H4 H H8 98.2 . . no
H4 H H10 154.0 . . no
H4 H H22 91.0 . 2_657 no
H5 H H8 64.4 . . no
H5 H H10 114.5 . . no
H5 H H22 120.4 . 2_657 no
H8 H H10 60.9 . . no
H8 H H22 167.6 . 2_657 no
H10 H H22 107.9 . 2_657 no
C1 H1 C3 44.7 . . no
C1 H1 H2 35.2 . . no
C1 H1 H3 35.4 . . no
C1 H1 H6 86.9 . . no
C1 H1 H9 89.6 . . no
C1 H1 H14 149.4 . 2_647 no
C3 H1 H2 67.9 . . no
C3 H1 H3 67.9 . . no
C3 H1 H6 49.9 . . no
C3 H1 H9 51.2 . . no
C3 H1 H14 133.4 . 2_647 no
H2 H1 H3 60.0 . . no
H2 H1 H6 87.4 . . no
H2 H1 H9 119.0 . . no
H2 H1 H14 115.2 . 2_647 no
H3 H1 H6 117.3 . . no
H3 H1 H9 90.8 . . no
H3 H1 H14 157.0 . 2_647 no
H6 H1 H9 58.4 . . no
H6 H1 H14 83.5 . 2_647 no
H9 H1 H14 109.5 . 2_647 no
C1 H2 C2 70.3 . . no
C1 H2 C3 44.6 . . no
C1 H2 H 60.1 . . no
C1 H2 H1 35.1 . . no
C1 H2 H3 35.5 . . no
C1 H2 H4 91.3 . . no
C2 H2 C3 34.2 . . no
C2 H2 H 46.9 . . no
C2 H2 H1 75.6 . . no
C2 H2 H3 100.7 . . no
C2 H2 H4 20.9 . . no
C3 H2 H 24.0 . . no
C3 H2 H1 67.8 . . no
C3 H2 H3 67.8 . . no
C3 H2 H4 52.6 . . no
H H2 H1 89.7 . . no
H H2 H3 69.5 . . no
H H2 H4 57.7 . . no
H1 H2 H3 60.0 . . no
H1 H2 H4 92.6 . . no
H3 H2 H4 120.4 . . no
C1 H3 C3 44.7 . . no
C1 H3 H 61.6 . . no
C1 H3 H1 35.2 . . no
C1 H3 H2 35.3 . . no
C1 H3 H35 113.3 . . no
C3 H3 H 24.3 . . no
C3 H3 H1 67.8 . . no
C3 H3 H2 67.8 . . no
C3 H3 H35 80.3 . . no
H H3 H1 90.7 . . no
H H3 H2 71.5 . . no
H H3 H35 83.4 . . no
H1 H3 H2 60.0 . . no
H1 H3 H35 100.2 . . no
H2 H3 H35 146.9 . . no
C1 H4 C2 71.1 . . no
C1 H4 C3 35.3 . . no
C1 H4 H 48.0 . . no
C1 H4 H2 21.1 . . no
C1 H4 H5 101.4 . . no
C1 H4 H6 75.8 . . no
C2 H4 C3 44.3 . . no
C2 H4 H 59.9 . . no
C2 H4 H2 92.2 . . no
C2 H4 H5 35.3 . . no
C2 H4 H6 35.2 . . no
C3 H4 H 24.3 . . no
C3 H4 H2 53.8 . . no
C3 H4 H5 67.5 . . no
C3 H4 H6 67.4 . . no
H H4 H2 58.8 . . no
H H4 H5 69.1 . . no
H H4 H6 89.6 . . no
H2 H4 H5 121.2 . . no
H2 H4 H6 93.1 . . no
H5 H4 H6 60.0 . . no
C2 H5 C3 44.4 . . no
C2 H5 H 61.7 . . no
C2 H5 H4 35.2 . . no
C2 H5 H6 35.2 . . no
C2 H5 H8 89.4 . . no
C3 H5 H 24.7 . . no
C3 H5 H4 67.5 . . no
C3 H5 H6 67.5 . . no
C3 H5 H8 52.9 . . no
H H5 H4 71.4 . . no
H H5 H6 90.8 . . no
H H5 H8 58.3 . . no
H4 H5 H6 60.0 . . no
H4 H5 H8 119.9 . . no
H6 H5 H8 88.6 . . no
C2 H6 C3 44.4 . . no
C2 H6 C4 69.2 . . no
C2 H6 H1 87.3 . . no
C2 H6 H4 35.2 . . no
C2 H6 H5 35.2 . . no
C2 H6 H9 90.1 . . no
C3 H6 C4 34.5 . . no
C3 H6 H1 50.9 . . no
C3 H6 H4 67.5 . . no
C3 H6 H5 67.5 . . no
C3 H6 H9 51.8 . . no
C4 H6 H1 61.8 . . no
C4 H6 H4 100.0 . . no
C4 H6 H5 73.4 . . no
C4 H6 H9 21.0 . . no
H1 H6 H4 86.9 . . no
H1 H6 H5 117.8 . . no
H1 H6 H9 59.2 . . no
H4 H6 H5 60.0 . . no
H4 H6 H9 119.3 . . no
H5 H6 H9 91.3 . . no
O1 H7 C1 89.3 . . no
O1 H7 C2 160.2 . . no
O1 H7 C3 114.9 . . no
O1 H7 C4 87.5 . . no
O1 H7 H2 97.4 . . no
O1 H7 H3 64.9 . . no
O1 H7 H4 160.5 . . no
O1 H7 H5 158.6 . . no
O1 H7 H8 95.3 . . no
O1 H7 H10 45.1 . . no
O1 H7 H22 78.1 . 2_657 no
C1 H7 C2 76.5 . . no
C1 H7 C3 45.8 . . no
C1 H7 C4 76.8 . . no
C1 H7 H2 23.8 . . no
C1 H7 H3 24.3 . . no
C1 H7 H4 74.6 . . no
C1 H7 H5 100.5 . . no
C1 H7 H8 99.9 . . no
C1 H7 H10 121.4 . . no
C1 H7 H22 90.6 . 2_657 no
C2 H7 C3 45.4 . . no
C2 H7 C4 76.1 . . no
C2 H7 H2 75.0 . . no
C2 H7 H3 100.2 . . no
C2 H7 H4 24.2 . . no
C2 H7 H5 24.6 . . no
C2 H7 H8 74.2 . . no
C2 H7 H10 133.3 . . no
C2 H7 H22 115.1 . 2_657 no
C3 H7 C4 45.6 . . no
C3 H7 H2 61.3 . . no
C3 H7 H3 62.9 . . no
C3 H7 H4 61.0 . . no
C3 H7 H5 62.8 . . no
C3 H7 H8 61.2 . . no
C3 H7 H10 113.5 . . no
C3 H7 H22 131.1 . 2_657 no
C4 H7 H2 99.6 . . no
C4 H7 H3 77.2 . . no
C4 H7 H4 99.1 . . no
C4 H7 H5 76.5 . . no
C4 H7 H8 24.3 . . no
C4 H7 H10 68.4 . . no
C4 H7 H22 161.1 . 2_657 no
H2 H7 H3 39.0 . . no
H2 H7 H4 63.5 . . no
H2 H7 H5 99.1 . . no
H2 H7 H8 121.1 . . no
H2 H7 H10 139.0 . . no
H2 H7 H22 70.6 . 2_657 no
H3 H7 H4 98.5 . . no
H3 H7 H5 123.4 . . no
H3 H7 H8 101.4 . . no
H3 H7 H10 100.5 . . no
H3 H7 H22 85.5 . 2_657 no
H4 H7 H5 39.6 . . no
H4 H7 H8 98.2 . . no
H4 H7 H10 154.0 . . no
H4 H7 H22 91.0 . 2_657 no
H5 H7 H8 64.4 . . no
H5 H7 H10 114.5 . . no
H5 H7 H22 120.4 . 2_657 no
H8 H7 H10 60.9 . . no
H8 H7 H22 167.6 . 2_657 no
H10 H7 H22 107.9 . 2_657 no
N H8 C2 143.1 . . no
N H8 C3 111.4 . . no
N H8 C4 71.5 . . no
N H8 C5 33.9 . . no
N H8 H 110.2 . . no
N H8 H5 164.1 . . no
N H8 H9 75.8 . . no
N H8 H10 67.0 . . no
N H8 H18 44.3 . . no
C2 H8 C3 35.0 . . no
C2 H8 C4 71.7 . . no
C2 H8 C5 112.2 . . no
C2 H8 H 47.8 . . no
C2 H8 H5 21.3 . . no
C2 H8 H9 75.2 . . no
C2 H8 H10 109.1 . . no
C2 H8 H18 127.9 . . no
C3 H8 C4 45.3 . . no
C3 H8 C5 78.2 . . no
C3 H8 H 24.3 . . no
C3 H8 H5 53.0 . . no
C3 H8 H9 67.4 . . no
C3 H8 H10 83.2 . . no
C3 H8 H18 122.3 . . no
C4 H8 C5 45.5 . . no
C4 H8 H 60.9 . . no
C4 H8 H5 93.0 . . no
C4 H8 H9 35.2 . . no
C4 H8 H10 86.4 . . no
C4 H8 H18 78.9 . . no
C5 H8 H 77.2 . . no
C5 H8 H5 131.0 . . no
C5 H8 H9 67.6 . . no
C5 H8 H10 54.4 . . no
C5 H8 H18 69.0 . . no
H H8 H5 57.3 . . no
H H8 H9 89.8 . . no
H H8 H10 62.4 . . no
H H8 H18 139.1 . . no
H5 H8 H9 93.4 . . no
H5 H8 H10 109.9 . . no
H5 H8 H18 137.7 . . no
H9 H8 H10 119.0 . . no
H9 H8 H18 56.7 . . no
H10 H8 H18 110.9 . . no
O5 H9 C3 129.4 . . no
O5 H9 C4 124.6 . . no
O5 H9 C5 79.7 . . no
O5 H9 H1 84.5 . . no
O5 H9 H6 133.9 . . no
O5 H9 H8 139.4 . . no
O5 H9 H18 63.0 . . no
O5 H9 H35 63.1 . . no
C3 H9 C4 45.3 . . no
C3 H9 C5 78.2 . . no
C3 H9 H1 52.4 . . no
C3 H9 H6 51.9 . . no
C3 H9 H8 67.5 . . no
C3 H9 H18 150.3 . . no
C3 H9 H35 79.3 . . no
C4 H9 C5 45.4 . . no
C4 H9 H1 90.3 . . no
C4 H9 H6 88.9 . . no
C4 H9 H8 35.3 . . no
C4 H9 H18 105.0 . . no
C4 H9 H35 62.3 . . no
C5 H9 H1 93.4 . . no
C5 H9 H6 129.8 . . no
C5 H9 H8 67.5 . . no
C5 H9 H18 78.5 . . no
C5 H9 H35 24.2 . . no
H1 H9 H6 62.4 . . no
H1 H9 H8 119.6 . . no
H1 H9 H18 147.3 . . no
H1 H9 H35 74.9 . . no
H6 H9 H8 86.5 . . no
H6 H9 H18 144.5 . . no
H6 H9 H35 128.1 . . no
H8 H9 H18 86.7 . . no
H8 H9 H35 90.5 . . no
H18 H9 H35 86.8 . . no
O1 H10 C4 92.2 . . no
O1 H10 C5 74.2 . . no
O1 H10 C6 43.0 . . no
O1 H10 C7 69.8 . . no
O1 H10 H 73.2 . . no
O1 H10 H8 113.9 . . no
O1 H10 H11 94.2 . . no
O1 H10 H14 67.4 . . no
C4 H10 C5 37.0 . . no
C4 H10 C6 78.7 . . no
C4 H10 C7 113.5 . . no
C4 H10 H 47.9 . . no
C4 H10 H8 22.0 . . no
C4 H10 H11 121.3 . . no
C4 H10 H14 147.2 . . no
C5 H10 C6 44.3 . . no
C5 H10 C7 77.0 . . no
C5 H10 H 73.6 . . no
C5 H10 H8 53.5 . . no
C5 H10 H11 90.1 . . no
C5 H10 H14 141.2 . . no
C6 H10 C7 44.3 . . no
C6 H10 H 93.9 . . no
C6 H10 H8 97.6 . . no
C6 H10 H11 68.0 . . no
C6 H10 H14 99.8 . . no
C7 H10 H 137.6 . . no
C7 H10 H8 123.1 . . no
C7 H10 H11 25.4 . . no
C7 H10 H14 84.3 . . no
H H10 H8 56.7 . . no
H H10 H11 161.5 . . no
H H10 H14 100.2 . . no
H8 H10 H11 120.1 . . no
H8 H10 H14 152.0 . . no
H11 H10 H14 86.9 . . no
O2 H11 O3 121.5 . 2_557 no
O2 H11 C6 71.3 . . no
O2 H11 C7 42.9 . . no
O2 H11 C8 74.4 . . no
O2 H11 H10 83.0 . . no
O3 H11 C6 98.4 2_557 . no
O3 H11 C7 139.6 2_557 . no
O3 H11 C8 161.1 2_557 . no
O3 H11 H10 73.1 2_557 . no
C6 H11 C7 44.6 . . no
C6 H11 C8 76.1 . . no
C6 H11 H10 25.4 . . no
C7 H11 C8 44.4 . . no
C7 H11 H10 68.3 . . no
C8 H11 H10 101.0 . . no
O1 H12 C9 32.1 . . no
O1 H12 C10 66.4 . . no
O1 H12 H13 97.3 . . no
O1 H12 H14 71.5 . . no
O1 H12 H16 58.1 . . no
O1 H12 H25 161.6 . 1_566 no
C9 H12 C10 44.3 . . no
C9 H12 H13 67.5 . . no
C9 H12 H14 67.5 . . no
C9 H12 H16 50.1 . . no
C9 H12 H25 152.7 . 1_566 no
C10 H12 H13 35.3 . . no
C10 H12 H14 35.3 . . no
C10 H12 H16 88.7 . . no
C10 H12 H25 109.5 . 1_566 no
H13 H12 H14 60.0 . . no
H13 H12 H16 90.9 . . no
H13 H12 H25 85.8 . 1_566 no
H14 H12 H16 117.5 . . no
H14 H12 H25 94.8 . 1_566 no
H16 H12 H25 140.3 . 1_566 no
O2 H13 C9 34.1 . . no
O2 H13 C10 67.7 . . no
O2 H13 H12 98.9 . . no
O2 H13 H14 71.6 . . no
O2 H13 H17 61.5 . . no
C9 H13 C10 44.3 . . no
C9 H13 H12 67.5 . . no
C9 H13 H14 67.5 . . no
C9 H13 H17 50.9 . . no
C10 H13 H12 35.3 . . no
C10 H13 H14 35.2 . . no
C10 H13 H17 88.3 . . no
H12 H13 H14 60.0 . . no
H12 H13 H17 89.0 . . no
H14 H13 H17 118.1 . . no
O1 H14 O2 52.8 . . no
O1 H14 C9 32.9 . . no
O1 H14 C10 68.6 . . no
O1 H14 H1 92.6 . 2_657 no
O1 H14 H10 44.0 . . no
O1 H14 H12 74.2 . . no
O1 H14 H13 98.8 . . no
O2 H14 C9 34.4 . . no
O2 H14 C10 68.6 . . no
O2 H14 H1 129.4 . 2_657 no
O2 H14 H10 64.4 . . no
O2 H14 H12 99.6 . . no
O2 H14 H13 72.7 . . no
C9 H14 C10 44.3 . . no
C9 H14 H1 125.4 . 2_657 no
C9 H14 H10 69.8 . . no
C9 H14 H12 67.5 . . no
C9 H14 H13 67.5 . . no
C10 H14 H1 138.0 . 2_657 no
C10 H14 H10 111.9 . . no
C10 H14 H12 35.3 . . no
C10 H14 H13 35.2 . . no
H1 H14 H10 65.2 2_657 . no
H1 H14 H12 104.7 2_657 . no
H1 H14 H13 156.9 2_657 . no
H10 H14 H12 113.9 . . no
H10 H14 H13 135.2 . . no
H12 H14 H13 60.0 . . no
O1 H15 O2 53.6 . . no
O1 H15 C9 34.5 . . no
O1 H15 C11 68.7 . . no
O1 H15 H16 73.0 . . no
O1 H15 H17 99.7 . . no
O1 H15 H29 145.0 . 2_547 no
O2 H15 C9 34.0 . . no
O2 H15 C11 69.2 . . no
O2 H15 H16 99.6 . . no
O2 H15 H17 74.1 . . no
O2 H15 H29 123.8 . 2_547 no
C9 H15 C11 44.1 . . no
C9 H15 H16 67.3 . . no
C9 H15 H17 67.4 . . no
C9 H15 H29 157.8 . 2_547 no
C11 H15 H16 35.1 . . no
C11 H15 H17 35.4 . . no
C11 H15 H29 146.3 . 2_547 no
H16 H15 H17 60.0 . . no
H16 H15 H29 133.5 . 2_547 no
H17 H15 H29 113.3 . 2_547 no
O1 H16 C9 34.1 . . no
O1 H16 C11 67.4 . . no
O1 H16 H12 62.3 . . no
O1 H16 H15 71.3 . . no
O1 H16 H17 98.7 . . no
C9 H16 C11 44.1 . . no
C9 H16 H12 50.5 . . no
C9 H16 H15 67.4 . . no
C9 H16 H17 67.4 . . no
C11 H16 H12 87.1 . . no
C11 H16 H15 35.2 . . no
C11 H16 H17 35.3 . . no
H12 H16 H15 117.4 . . no
H12 H16 H17 87.5 . . no
H15 H16 H17 60.0 . . no
O2 H17 C9 33.1 . . no
O2 H17 C11 66.5 . . no
O2 H17 H13 59.3 . . no
O2 H17 H15 70.8 . . no
O2 H17 H16 97.7 . . no
O2 H17 H33 123.3 . 1_556 no
C9 H17 C11 44.1 . . no
C9 H17 H13 51.4 . . no
C9 H17 H15 67.3 . . no
C9 H17 H16 67.3 . . no
C9 H17 H33 133.2 . 1_556 no
C11 H17 H13 90.1 . . no
C11 H17 H15 35.3 . . no
C11 H17 H16 35.2 . . no
C11 H17 H33 159.4 . 1_556 no
H13 H17 H15 118.7 . . no
H13 H17 H16 92.5 . . no
H13 H17 H33 82.0 . 1_556 no
H15 H17 H16 60.0 . . no
H15 H17 H33 159.2 . 1_556 no
H16 H17 H33 125.8 . 1_556 no
O5 H18 N 83.1 . . no
O5 H18 C4 77.8 . . no
O5 H18 C12 72.9 . . no
O5 H18 C13 34.6 . . no
O5 H18 C21 111.7 . . no
O5 H18 C22 112.1 . . no
O5 H18 H8 98.8 . . no
O5 H18 H9 65.9 . . no
O5 H18 H19 47.5 . . no
O5 H18 H30 158.8 . . no
O5 H18 H33 123.3 . . no
N H18 C4 64.8 . . no
N H18 C12 45.6 . . no
N H18 C13 78.6 . . no
N H18 C21 75.8 . . no
N H18 C22 110.4 . . no
N H18 H8 68.7 . . no
N H18 H9 81.3 . . no
N H18 H19 100.2 . . no
N H18 H30 81.7 . . no
N H18 H33 126.8 . . no
C4 H18 C12 105.9 . . no
C4 H18 C13 106.5 . . no
C4 H18 C21 138.2 . . no
C4 H18 C22 169.0 . . no
C4 H18 H8 21.1 . . no
C4 H18 H9 20.7 . . no
C4 H18 H19 125.2 . . no
C4 H18 H30 108.6 . . no
C4 H18 H33 154.6 . . no
C12 H18 C13 46.3 . . no
C12 H18 C21 46.5 . . no
C12 H18 C22 73.7 . . no
C12 H18 H8 114.2 . . no
C12 H18 H9 115.5 . . no
C12 H18 H19 60.3 . . no
C12 H18 H30 85.9 . . no
C12 H18 H33 94.8 . . no
C13 H18 C21 77.3 . . no
C13 H18 C22 81.4 . . no
C13 H18 H8 126.7 . . no
C13 H18 H9 99.4 . . no
C13 H18 H19 23.7 . . no
C13 H18 H30 126.8 . . no
C13 H18 H33 98.4 . . no
C21 H18 C22 34.8 . . no
C21 H18 H8 129.5 . . no
C21 H18 H9 157.1 . . no
C21 H18 H19 73.6 . . no
C21 H18 H30 49.9 . . no
C21 H18 H33 52.3 . . no
C22 H18 H8 148.9 . . no
C22 H18 H9 168.0 . . no
C22 H18 H19 64.6 . . no
C22 H18 H30 60.4 . . no
C22 H18 H33 21.3 . . no
H8 H18 H9 36.5 . . no
H8 H18 H19 146.2 . . no
H8 H18 H30 89.4 . . no
H8 H18 H33 134.9 . . no
H9 H18 H19 112.2 . . no
H9 H18 H30 125.7 . . no
H9 H18 H33 149.3 . . no
H19 H18 H30 121.4 . . no
H19 H18 H33 77.8 . . no
H30 H18 H33 57.6 . . no
O5 H19 C12 73.4 . . no
O5 H19 C13 43.1 . . no
O5 H19 C14 31.7 . . no
O5 H19 C21 108.9 . . no
O5 H19 C22 132.6 . . no
O5 H19 H18 70.2 . . no
O5 H19 H20 66.7 . . no
O5 H19 H23 65.2 . . no
O5 H19 H34 149.1 . . no
C12 H19 C13 44.5 . . no
C12 H19 C14 102.6 . . no
C12 H19 C21 35.7 . . no
C12 H19 C22 62.9 . . no
C12 H19 H18 23.8 . . no
C12 H19 H20 67.8 . . no
C12 H19 H23 114.8 . . no
C12 H19 H34 81.0 . . no
C13 H19 C14 62.6 . . no
C13 H19 C21 73.3 . . no
C13 H19 C22 105.2 . . no
C13 H19 H18 58.4 . . no
C13 H19 H20 35.3 . . no
C13 H19 H23 107.5 . . no
C13 H19 H34 122.4 . . no
C14 H19 C21 135.8 . . no
C14 H19 C22 164.3 . . no
C14 H19 H18 101.9 . . no
C14 H19 H20 67.1 . . no
C14 H19 H23 61.5 . . no
C14 H19 H34 173.9 . . no
C21 H19 C22 32.7 . . no
C21 H19 H18 47.7 . . no
C21 H19 H20 79.3 . . no
C21 H19 H23 135.3 . . no
C21 H19 H34 49.1 . . no
C22 H19 H18 62.4 . . no
C22 H19 H20 109.4 . . no
C22 H19 H23 117.4 . . no
C22 H19 H34 18.1 . . no
H18 H19 H20 88.6 . . no
H18 H19 H23 93.4 . . no
H18 H19 H34 79.3 . . no
H20 H19 H23 127.8 . . no
H20 H19 H34 119.0 . . no
H23 H19 H34 112.5 . . no
O2 H20 O4 91.7 2_547 . no
O2 H20 O5 129.6 2_547 . no
O2 H20 C12 150.7 2_547 . no
O2 H20 C13 164.6 2_547 . no
O2 H20 C14 97.4 2_547 . no
O2 H20 H19 133.8 2_547 . no
O2 H20 H21 75.3 2_547 . no
O2 H20 H28 107.2 2_547 . no
O4 H20 O5 102.0 . . no
O4 H20 C12 62.9 . . no
O4 H20 C13 102.9 . . no
O4 H20 C14 120.9 . . no
O4 H20 H19 130.5 . . no
O4 H20 H21 118.6 . . no
O4 H20 H28 66.0 . . no
O5 H20 C12 73.4 . . no
O5 H20 C13 43.1 . . no
O5 H20 C14 34.7 . . no
O5 H20 H19 66.6 . . no
O5 H20 H21 55.5 . . no
O5 H20 H28 122.7 . . no
C12 H20 C13 44.5 . . no
C12 H20 C14 107.9 . . no
C12 H20 H19 67.8 . . no
C12 H20 H21 128.5 . . no
C12 H20 H28 50.8 . . no
C13 H20 C14 71.2 . . no
C13 H20 H19 35.3 . . no
C13 H20 H21 93.4 . . no
C13 H20 H28 83.3 . . no
C14 H20 H19 77.9 . . no
C14 H20 H21 22.3 . . no
C14 H20 H28 154.4 . . no
H19 H20 H21 94.9 . . no
H19 H20 H28 80.2 . . no
H21 H20 H28 175.0 . . no
O5 H21 C13 35.7 . . no
O5 H21 C14 44.0 . . no
O5 H21 C15 76.7 . . no
O5 H21 C20 108.5 . . no
O5 H21 H20 56.3 . . no
O5 H21 H22 66.4 . . no
O5 H21 H27 129.4 . . no
C13 H21 C14 74.3 . . no
C13 H21 C15 87.1 . . no
C13 H21 C20 112.9 . . no
C13 H21 H20 22.9 . . no
C13 H21 H22 102.0 . . no
C13 H21 H27 131.6 . . no
C14 H21 C15 44.9 . . no
C14 H21 C20 72.7 . . no
C14 H21 H20 97.2 . . no
C14 H21 H22 35.3 . . no
C14 H21 H27 89.9 . . no
C15 H21 C20 31.9 . . no
C15 H21 H20 104.9 . . no
C15 H21 H22 67.2 . . no
C15 H21 H27 53.0 . . no
C20 H21 H20 123.1 . . no
C20 H21 H22 81.0 . . no
C20 H21 H27 21.4 . . no
H20 H21 H22 122.0 . . no
H20 H21 H27 135.0 . . no
H22 H21 H27 87.7 . . no
O5 H22 C14 44.0 . . no
O5 H22 C15 76.7 . . no
O5 H22 H 124.7 . 2_647 no
O5 H22 H21 66.4 . . no
C14 H22 C15 44.9 . . no
C14 H22 H 150.8 . 2_647 no
C14 H22 H21 35.3 . . no
C15 H22 H 158.6 . 2_647 no
C15 H22 H21 67.2 . . no
H H22 H21 119.2 2_647 . no
O5 H23 C15 64.0 . . no
O5 H23 C16 99.9 . . no
O5 H23 C17 135.7 . . no
O5 H23 H19 45.1 . . no
O5 H23 H24 158.7 . . no
O5 H23 H25 98.6 . 2_656 no
C15 H23 C16 36.3 . . no
C15 H23 C17 72.5 . . no
C15 H23 H19 75.2 . . no
C15 H23 H24 96.4 . . no
C15 H23 H25 136.0 . 2_656 no
C16 H23 C17 36.2 . . no
C16 H23 H19 97.0 . . no
C16 H23 H24 60.1 . . no
C16 H23 H25 138.2 . 2_656 no
C17 H23 H19 116.7 . . no
C17 H23 H24 23.9 . . no
C17 H23 H25 118.9 . 2_656 no
H19 H23 H24 124.9 . . no
H19 H23 H25 122.2 . 2_656 no
H24 H23 H25 101.7 . 2_656 no
C16 H24 C17 36.3 . . no
C16 H24 C18 72.2 . . no
C16 H24 H23 23.9 . . no
C16 H24 H25 96.3 . . no
C17 H24 C18 35.9 . . no
C17 H24 H23 60.2 . . no
C17 H24 H25 60.0 . . no
C18 H24 H23 96.1 . . no
C18 H24 H25 24.1 . . no
H23 H24 H25 120.2 . . no
C17 H25 C18 35.5 . . no
C17 H25 C19 71.5 . . no
C17 H25 H12 160.7 . 1_544 no
C17 H25 H23 128.2 . 2_646 no
C17 H25 H24 24.1 . . no
C17 H25 H26 95.5 . . no
C18 H25 C19 36.0 . . no
C18 H25 H12 146.8 . 1_544 no
C18 H25 H23 120.1 . 2_646 no
C18 H25 H24 59.6 . . no
C18 H25 H26 60.0 . . no
C19 H25 H12 114.3 . 1_544 no
C19 H25 H23 101.2 . 2_646 no
C19 H25 H24 95.6 . . no
C19 H25 H26 24.0 . . no
H12 H25 H23 70.1 1_544 2_646 no
H12 H25 H24 144.1 1_544 . no
H12 H25 H26 91.4 1_544 . no
H23 H25 H24 125.1 2_646 . no
H23 H25 H26 86.8 2_646 . no
H24 H25 H26 119.6 . . no
C18 H26 C19 36.7 . . no
C18 H26 C20 73.2 . . no
C18 H26 H25 24.0 . . no
C18 H26 H27 97.3 . . no
C19 H26 C20 36.5 . . no
C19 H26 H25 60.7 . . no
C19 H26 H27 60.6 . . no
C20 H26 H25 97.2 . . no
C20 H26 H27 24.1 . . no
H25 H26 H27 121.3 . . no
C14 H27 C15 34.0 . . no
C14 H27 C19 105.6 . . no
C14 H27 C20 69.8 . . no
C14 H27 H21 21.1 . . no
C14 H27 H26 129.8 . . no
C15 H27 C19 71.7 . . no
C15 H27 C20 35.9 . . no
C15 H27 H21 51.6 . . no
C15 H27 H26 95.8 . . no
C19 H27 C20 35.8 . . no
C19 H27 H21 121.7 . . no
C19 H27 H26 24.2 . . no
C20 H27 H21 86.7 . . no
C20 H27 H26 60.0 . . no
H21 H27 H26 145.0 . . no
C12 H28 C13 35.0 . . no
C12 H28 C21 45.7 . . no
C12 H28 C22 76.7 . . no
C12 H28 C23 77.1 . . no
C12 H28 H20 50.9 . . no
C12 H28 H29 76.1 . . no
C12 H28 H31 100.5 . . no
C12 H28 H32 100.6 . . no
C12 H28 H34 75.6 . . no
C13 H28 C21 72.4 . . no
C13 H28 C22 80.6 . . no
C13 H28 C23 111.5 . . no
C13 H28 H20 20.8 . . no
C13 H28 H29 110.1 . . no
C13 H28 H31 133.6 . . no
C13 H28 H32 103.6 . . no
C13 H28 H34 65.4 . . no
C21 H28 C22 45.1 . . no
C21 H28 C23 45.5 . . no
C21 H28 H20 92.7 . . no
C21 H28 H29 61.4 . . no
C21 H28 H31 62.2 . . no
C21 H28 H32 62.3 . . no
C21 H28 H34 61.2 . . no
C22 H28 C23 74.8 . . no
C22 H28 H20 98.4 . . no
C22 H28 H29 98.0 . . no
C22 H28 H31 74.3 . . no
C22 H28 H32 24.6 . . no
C22 H28 H34 24.3 . . no
C23 H28 H20 127.2 . . no
C23 H28 H29 24.0 . . no
C23 H28 H31 24.3 . . no
C23 H28 H32 74.4 . . no
C23 H28 H34 98.3 . . no
N H29 C21 65.6 . . no
N H29 C23 102.1 . . no
N H29 H15 149.8 . 2_557 no
N H29 H28 69.9 . . no
N H29 H30 96.9 . . no
N H29 H31 133.1 . . no
C21 H29 C23 44.6 . . no
C21 H29 H15 144.3 . 2_557 no
C21 H29 H28 24.1 . . no
C21 H29 H30 67.7 . . no
C21 H29 H31 67.7 . . no
C23 H29 H15 103.7 . 2_557 no
C23 H29 H28 60.4 . . no
C23 H29 H30 35.3 . . no
C23 H29 H31 35.2 . . no
C21 H30 C22 34.3 . . no
C21 H30 C23 44.6 . . no
C21 H30 H18 49.5 . . no
C21 H30 H29 67.7 . . no
C21 H30 H31 67.7 . . no
C21 H30 H33 52.2 . . no
C22 H30 C23 68.2 . . no
C22 H30 H18 59.3 . . no
C22 H30 H29 99.3 . . no
C22 H30 H31 72.0 . . no
C22 H30 H33 21.1 . . no
C23 H30 H18 88.1 . . no
C23 H30 H29 35.1 . . no
C23 H30 H31 35.3 . . no
C23 H30 H33 89.3 . . no
H18 H30 H29 90.1 . . no
H18 H30 H31 117.1 . . no
H18 H30 H33 57.7 . . no
H29 H30 H31 60.0 . . no
H29 H30 H33 119.5 . . no
H31 H30 H33 88.9 . . no
C21 H31 C22 34.7 . . no
C21 H31 C23 44.6 . . no
C21 H31 H28 24.3 . . no
C21 H31 H29 67.7 . . no
C21 H31 H30 67.7 . . no
C21 H31 H32 53.0 . . no
C22 H31 C23 69.5 . . no
C22 H31 H28 47.5 . . no
C22 H31 H29 100.3 . . no
C22 H31 H30 73.6 . . no
C22 H31 H32 21.4 . . no
C23 H31 H28 61.2 . . no
C23 H31 H29 35.1 . . no
C23 H31 H30 35.4 . . no
C23 H31 H32 90.9 . . no
H28 H31 H29 70.9 . . no
H28 H31 H30 90.4 . . no
H28 H31 H32 57.6 . . no
H29 H31 H30 60.0 . . no
H29 H31 H32 120.5 . . no
H30 H31 H32 91.1 . . no
C21 H32 C22 44.2 . . no
C21 H32 C23 35.5 . . no
C21 H32 H28 24.6 . . no
C21 H32 H31 54.0 . . no
C21 H32 H33 67.4 . . no
C21 H32 H34 67.4 . . no
C22 H32 C23 69.6 . . no
C22 H32 H28 61.2 . . no
C22 H32 H31 91.0 . . no
C22 H32 H33 35.3 . . no
C22 H32 H34 35.3 . . no
C23 H32 H28 48.4 . . no
C23 H32 H31 21.3 . . no
C23 H32 H33 73.4 . . no
C23 H32 H34 100.7 . . no
H28 H32 H31 58.8 . . no
H28 H32 H33 90.5 . . no
H28 H32 H34 70.9 . . no
H31 H32 H33 90.5 . . no
H31 H32 H34 121.1 . . no
H33 H32 H34 60.0 . . no
C21 H33 C22 44.1 . . no
C21 H33 C23 35.2 . . no
C21 H33 H17 153.2 . 1_554 no
C21 H33 H18 52.8 . . no
C21 H33 H30 53.2 . . no
C21 H33 H32 67.4 . . no
C21 H33 H34 67.4 . . no
C22 H33 C23 68.7 . . no
C22 H33 H17 112.1 . 1_554 no
C22 H33 H18 87.8 . . no
C22 H33 H30 89.9 . . no
C22 H33 H32 35.3 . . no
C22 H33 H34 35.2 . . no
C23 H33 H17 165.3 . 1_554 no
C23 H33 H18 65.8 . . no
C23 H33 H30 21.2 . . no
C23 H33 H32 72.2 . . no
C23 H33 H34 100.0 . . no
H17 H33 H18 128.4 1_554 . no
H17 H33 H30 153.2 1_554 . no
H17 H33 H32 99.8 1_554 . no
H17 H33 H34 85.8 1_554 . no
H18 H33 H30 64.7 . . no
H18 H33 H32 119.2 . . no
H18 H33 H34 86.1 . . no
H30 H33 H32 89.5 . . no
H30 H33 H34 120.2 . . no
H32 H33 H34 60.0 . . no
C21 H34 C22 44.1 . . no
C21 H34 H19 80.5 . . no
C21 H34 H28 24.4 . . no
C21 H34 H32 67.4 . . no
C21 H34 H33 67.4 . . no
C22 H34 H19 119.4 . . no
C22 H34 H28 60.1 . . no
C22 H34 H32 35.3 . . no
C22 H34 H33 35.2 . . no
H19 H34 H28 79.2 . . no
H19 H34 H32 147.5 . . no
H19 H34 H33 112.9 . . no
H28 H34 H32 69.5 . . no
H28 H34 H33 89.8 . . no
H32 H34 H33 60.0 . . no
O1 H35 O4 100.6 . . no
O1 H35 O5 173.6 . . no
O1 H35 N 105.3 . . no
O1 H35 C4 92.6 . . no
O1 H35 C5 77.4 . . no
O1 H35 C6 35.6 . . no
O1 H35 H3 69.6 . . no
O1 H35 H9 115.9 . . no
O4 H35 O5 85.4 . . no
O4 H35 N 37.6 . . no
O4 H35 C4 113.6 . . no
O4 H35 C5 75.6 . . no
O4 H35 C6 78.9 . . no
O4 H35 H3 165.5 . . no
O4 H35 H9 112.4 . . no
O5 H35 N 80.9 . . no
O5 H35 C4 87.1 . . no
O5 H35 C5 106.6 . . no
O5 H35 C6 149.7 . . no
O5 H35 H3 104.2 . . no
O5 H35 H9 63.2 . . no
N H35 C4 76.0 . . no
N H35 C5 43.8 . . no
N H35 C6 70.9 . . no
N H35 H3 153.5 . . no
N H35 H9 77.4 . . no
C4 H35 C5 44.4 . . no
C4 H35 C6 75.9 . . no
C4 H35 H3 78.3 . . no
C4 H35 H9 24.2 . . no
C5 H35 C6 44.5 . . no
C5 H35 H3 111.1 . . no
C5 H35 H9 61.3 . . no
C6 H35 H3 96.8 . . no
C6 H35 H9 99.2 . . no
H3 H35 H9 81.8 . . no

loop_
_geom_bond_atom_site_label_1
_geom_bond_atom_site_label_2
_geom_bond_distance
_geom_bond_site_symmetry_2
_geom_bond_publ_flag
O1 O2 2.285(2) . yes
O1 C5 2.427(2) . yes
O1 C6 1.427(2) . yes
O1 C7 2.304(2) . yes
O1 C9 1.427(3) . yes
O1 C10 2.432(4) . yes
O1 C11 2.345(5) . yes
O1 H 2.66 . no
O1 H10 1.97 . no
O1 H12 2.65 . no
O1 H14 2.61 . no
O1 H15 2.52 . no
O1 H16 2.54 . no
O1 H35 2.45 . no
O2 C6 2.325(3) . yes
O2 C7 1.397(3) . yes
O2 C8 2.404(3) . yes
O2 C9 1.429(3) . yes
O2 C10 2.353(4) . yes
O2 C11 2.385(6) . yes
O2 H11 1.93 . no
O2 H13 2.54 . no
O2 H14 2.53 . no
O2 H15 2.55 . no
O2 H17 2.60 . no
O2 H20 2.64 2_557 no
O3 O4 2.189(2) . yes
O3 C7 2.418(3) . yes
O3 C8 1.197(3) . yes
O3 H11 2.56 2_547 no
O4 N 1.472(2) . yes
O4 C5 2.358(2) . yes
O4 C7 2.415(2) . yes
O4 C8 1.340(3) . yes
O4 C12 2.316(3) . yes
O4 H20 2.36 . no
O4 H35 2.41 . no
O5 C12 2.395(3) . yes
O5 C13 1.419(3) . yes
O5 C14 1.418(4) . yes
O5 C15 2.444(3) . yes
O5 H9 2.56 . no
O5 H18 2.50 . no
O5 H19 1.96 . no
O5 H20 1.96 . no
O5 H21 1.94 . no
O5 H22 1.94 . no
O5 H23 2.51 . no
O5 H35 2.55 . no
N C4 2.500(2) . yes
N C5 1.478(2) . yes
N C6 2.355(2) . yes
N C7 2.597(3) . yes
N C8 2.364(3) . yes
N C12 1.473(3) . yes
N C13 2.528(2) . yes
N C21 2.460(3) . yes
N H8 2.63 . no
N H18 1.97 . no
N H29 2.45 . no
N H35 2.01 . no
C1 C2 2.501(6) . yes
C1 C3 1.532(4) . yes
C1 C4 2.519(4) . yes
C1 H 2.03 . no
C1 H1 0.95 . no
C1 H2 0.95 . no
C1 H3 0.95 . no
C1 H4 2.64 . no
C2 C3 1.501(4) . yes
C2 C4 2.481(3) . yes
C2 H 2.01 . no
C2 H2 2.66 . no
C2 H4 0.95 . no
C2 H5 0.95 . no
C2 H6 0.95 . no
C2 H8 2.61 . no
C3 C4 1.514(3) . yes
C3 C5 2.555(3) . yes
C3 H 0.95 . no
C3 H1 2.05 . no
C3 H2 2.06 . no
C3 H3 2.06 . no
C3 H4 2.03 . no
C3 H5 2.03 . no
C3 H6 2.02 . no
C3 H8 2.02 . no
C3 H9 2.02 . no
C4 C5 1.523(3) . yes
C4 C6 2.522(3) . yes
C4 H 2.02 . no
C4 H6 2.65 . no
C4 H8 0.95 . no
C4 H9 0.95 . no
C4 H10 2.53 . no
C4 H18 2.59 . no
C4 H35 2.05 . no
C5 C6 1.526(3) . yes
C5 C7 2.559(3) . yes
C5 C12 2.544(3) . yes
C5 H8 2.03 . no
C5 H9 2.03 . no
C5 H10 2.05 . no
C5 H35 0.95 . no
C6 C7 1.529(3) . yes
C6 C8 2.523(3) . yes
C6 C9 2.307(3) . yes
C6 H10 0.95 . no
C6 H11 2.05 . no
C6 H35 2.05 . no
C7 C8 1.516(3) . yes
C7 C9 2.312(3) . yes
C7 H10 2.06 . no
C7 H11 0.95 . no
C8 H11 2.04 . no
C9 C10 1.502(4) . yes
C9 C11 1.487(6) . yes
C10 C11 2.511(8) . yes
C10 H12 0.95 . no
C10 H13 0.95 . no
C10 H14 0.95 . no
C11 H15 0.95 . no
C11 H16 0.95 . no
C11 H17 0.95 . no
C12 C13 1.525(3) . yes
C12 C21 1.540(3) . yes
C12 C22 2.511(4) . yes
C12 C23 2.537(4) . yes
C13 C14 2.361(4) . yes
C13 C21 2.530(4) . yes
C13 H19 0.95 . no
C13 H20 0.95 . no
C14 C15 1.487(4) . yes
C14 C16 2.510(5) . yes
C14 C20 2.484(5) . yes
C14 H21 0.95 . no
C14 H22 0.95 . no
C14 H27 2.65 . no
C15 C16 1.396(5) . yes
C15 C17 2.411(5) . yes
C15 C19 2.375(6) . yes
C15 C20 1.385(5) . yes
C16 C17 1.386(5) . yes
C16 C18 2.381(6) . yes
C16 C20 2.399(6) . yes
C16 H23 0.95 . no
C17 C18 1.36(1) . yes
C17 C19 2.364(9) . yes
C17 H24 0.95 . no
C18 C19 1.38(1) . yes
C18 C20 2.404(8) . yes
C18 H25 0.95 . no
C18 H26 2.02 . no
C19 C20 1.369(8) . yes
C19 H25 2.03 . no
C19 H26 0.95 . no
C19 H27 2.02 . no
C20 H27 0.95 . no
C21 C22 1.491(4) . yes
C21 C23 1.521(6) . yes
C21 H28 0.95 . no
C22 C23 2.447(7) . yes
C22 H32 0.95 . no
C22 H33 0.95 . no
C22 H34 0.95 . no
C23 H28 2.03 . no
C23 H29 0.95 . no
C23 H30 0.95 . no
C23 H31 0.95 . no
H1 H2 1.55 . no
H1 H3 1.55 . no
H2 H3 1.55 . no
H4 H5 1.55 . no
H4 H6 1.55 . no
H5 H6 1.55 . no
H8 H9 1.55 . no
H12 H13 1.55 . no
H12 H14 1.55 . no
H13 H14 1.55 . no
H15 H16 1.55 . no
H15 H17 1.55 . no
H16 H17 1.55 . no
H19 H20 1.55 . no
H21 H22 1.55 . no
H29 H30 1.55 . no
H29 H31 1.55 . no
H30 H31 1.55 . no
H32 H33 1.55 . no
H32 H34 1.55 . no
H33 H34 1.55 . no

loop_
_geom_contact_atom_site_label_1
_geom_contact_atom_site_label_2
_geom_contact_distance
_geom_contact_site_symmetry_2
_geom_contact_publ_flag
O2 H20 2.6432 2_557 no
O2 H21 2.9695 2_557 no
O2 C13 3.568(3) 2_557 no
O2 O4 3.596(3) 2_557 no
O3 H11 2.5614 2_547 no
O3 H2 2.6814 1_455 no
O3 H10 2.8562 2_547 no
O3 C7 3.343(3) 2_547 no
O3 C6 3.508(3) 2_547 no
O3 C1 3.523(3) 1_455 no
O4 H11 3.0594 2_547 no
C16 H12 3.0532 2_647 no
C19 H32 3.0509 2_546 no
C22 H17 2.8828 1_554 no
C23 H15 2.9739 2_557 no
H H22 2.4482 2_657 no
H1 H14 2.4654 2_647 no
H7 H22 2.4482 2_657 no
H12 H25 2.6378 1_566 no
H15 H29 2.6038 2_547 no
H17 H33 2.3882 1_556 no
H23 H25 2.4780 2_656 no

loop_
_geom_torsion_atom_site_label_1
_geom_torsion_atom_site_label_2
_geom_torsion_atom_site_label_3
_geom_torsion_atom_site_label_4
_geom_torsion_site_symmetry_3
_geom_torsion_site_symmetry_4
_geom_torsion
_geom_torsion_publ_flag
O1 O2 C6 N . . 135.6(2) no
O1 O2 C6 C4 . . 80(1) no
O1 O2 C6 C5 . . 98.9(2) no
O1 O2 C6 C7 . . 153.1(2) no
O1 O2 C6 C8 . . 119.2(1) no
O1 O2 C6 C9 . . -13.5(2) no
O1 O2 C7 O3 . . 112.64(9) no
O1 O2 C7 O4 . . 91.2(2) no
O1 O2 C7 N . . 34.1(5) no
O1 O2 C7 C5 . . 8.1(2) no
O1 O2 C7 C6 . . -16.2(1) no
O1 O2 C7 C8 . . 105.1(2) no
O1 O2 C7 C9 . . -2.6(2) no
O1 O2 C8 O3 . . 127.4(2) no
O1 O2 C8 O4 . . -38.0(3) no
O1 O2 C8 N . . -47.0(1) no
O1 O2 C8 C6 . . -31.05(7) no
O1 O2 C8 C7 . . -68.0(2) no
O1 O2 C9 C6 . . 13.2(1) no
O1 O2 C9 C7 . . 4.2(3) no
O1 O2 C9 C10 . . 120.0(3) no
O1 O2 C9 C11 . . -115.6(3) no
O1 O2 C10 C9 . . -35.6(2) no
O1 O2 C10 C11 . . -68.1(2) no
O1 O2 C11 C9 . . 38.5(2) no
O1 O2 C11 C10 . . 72.6(1) no
O1 C5 O4 O3 . . -3.1(1) no
O1 C5 O4 N . . 141.8(2) no
O1 C5 O4 C7 . . 34.40(8) no
O1 C5 O4 C8 . . 13.9(1) no
O1 C5 O4 C12 . . 174.9(1) no
O1 C5 N O4 . . -51.3(2) no
O1 C5 N C4 . . 144.1(3) no
O1 C5 N C6 . . 23.5(1) no
O1 C5 N C7 . . 6.3(1) no
O1 C5 N C8 . . -24.8(2) no
O1 C5 N C12 . . -167.6(2) no
O1 C5 N C13 . . -136.3(1) no
O1 C5 N C21 . . 174.0(3) no
O1 C5 C3 C1 . . 76.1(2) no
O1 C5 C3 C2 . . -150.8(4) no
O1 C5 C3 C4 . . -157.8(2) no
O1 C5 C4 N . . -151.3(2) no
O1 C5 C4 C1 . . 52.7(1) no
O1 C5 C4 C2 . . 18.3(4) no
O1 C5 C4 C3 . . 23.2(2) no
O1 C5 C4 C6 . . -35.7(1) no
O1 C5 C6 O2 . . -83.6(2) no
O1 C5 C6 N . . -146.0(2) no
O1 C5 C6 C4 . . 92.6(2) no
O1 C5 C6 C7 . . -114.5(2) no
O1 C5 C6 C8 . . -101.1(2) no
O1 C5 C6 C9 . . -26.6(2) no
O1 C5 C7 O2 . . -8.9(2) no
O1 C5 C7 O3 . . -107.4(1) no
O1 C5 C7 O4 . . -137.7(1) no
O1 C5 C7 N . . -174.0(1) no
O1 C5 C7 C6 . . 37.7(2) no
O1 C5 C7 C8 . . -119.5(2) no
O1 C5 C7 C9 . . -2.65(9) no
O1 C5 C12 O4 . . -13.6(3) no
O1 C5 C12 O5 . . -115.6(3) no
O1 C5 C12 N . . 26.6(4) no
O1 C5 C12 C13 . . -94.6(3) no
O1 C5 C12 C21 . . 46.6(5) no
O1 C5 C12 C22 . . 99.0(6) no
O1 C5 C12 C23 . . 65.7(3) no
O1 C5 C12 H18 . . 158.8(3) no
O1 C5 C12 H19 . . -106.2(3) no
O1 C5 C12 H20 . . -68.8(3) no
O1 C5 C12 H28 . . 11.3(4) no
O1 C6 O2 C7 . . -153.1(2) no
O1 C6 O2 C8 . . -119.2(1) no
O1 C6 O2 C9 . . 13.5(2) no
O1 C6 O2 C10 . . 49.5(1) no
O1 C6 O2 C11 . . -13.8(2) no
O1 C6 N O4 . . 59.2(2) no
O1 C6 N C4 . . -85.6(2) no
O1 C6 N C5 . . -52.6(2) no
O1 C6 N C7 . . 98.5(3) no
O1 C6 N C8 . . 71.7(2) no
O1 C6 N C12 . . -77.9(5) no
O1 C6 N C13 . . -21.9(3) no
O1 C6 N C21 . . 167.7(3) no
O1 C6 N H8 . . -109.0(2) no
O1 C6 N H18 . . -97.3(2) no
O1 C6 N H29 . . 157.5(2) no
O1 C6 N H35 . . -23.7(2) no
O1 C6 C4 N . . 136.1(1) no
O1 C6 C4 C1 . . 5.6(2) no
O1 C6 C4 C2 . . -50.6(2) no
O1 C6 C4 C3 . . -28.9(2) no
O1 C6 C4 C5 . . 99.7(2) no
O1 C6 C5 O4 . . 110.6(1) no
O1 C6 C5 N . . 146.0(2) no
O1 C6 C5 C3 . . -65.2(2) no
O1 C6 C5 C4 . . -92.6(2) no
O1 C6 C5 C7 . . 114.5(2) no
O1 C6 C5 C12 . . 153.7(2) no
O1 C6 C7 O2 . . 25.9(2) no
O1 C6 C7 O3 . . -74.2(2) no
O1 C6 C7 O4 . . -115.4(1) no
O1 C6 C7 N . . -138.1(2) no
O1 C6 C7 C5 . . -119.2(2) no
O1 C6 C7 C8 . . -94.8(2) no
O1 C6 C7 C9 . . 17.6(1) no
O1 C6 C8 O2 . . 57.6(1) no
O1 C6 C8 O3 . . 18.9(4) no
O1 C6 C8 O4 . . -126.3(2) no
O1 C6 C8 N . . -140.0(1) no
O1 C6 C8 C7 . . 93.0(2) no
O1 C6 C9 O2 . . -158.1(2) no
O1 C6 C9 C7 . . -149.8(2) no
O1 C6 C9 C10 . . 100.0(3) no
O1 C6 C9 C11 . . -56.7(4) no
O1 C6 H35 C4 . . -115.6(1) no
O1 C6 H35 C5 . . -152.9(2) no
O1 C7 O2 C6 . . 16.2(1) no
O1 C7 O2 C8 . . -105.1(2) no
O1 C7 O2 C9 . . 2.6(2) no
O1 C7 O2 C10 . . 42.7(2) no
O1 C7 O3 O4 . . -93.2(1) no
O1 C7 O3 C8 . . -92.7(3) no
O1 C7 O4 O3 . . 105.4(1) no
O1 C7 O4 N . . -72.6(1) no
O1 C7 O4 C5 . . -36.87(9) no
O1 C7 O4 C8 . . 105.0(2) no
O1 C7 O4 C12 . . -77.9(1) no
O1 C7 N O4 . . 112.4(1) no
O1 C7 N C4 . . -27.5(1) no
O1 C7 N C5 . . -5.1(1) no
O1 C7 N C6 . . -23.9(1) no
O1 C7 N C8 . . 111.1(2) no
O1 C7 N C12 . . 149.4(8) no
O1 C7 N C13 . . 82.5(2) no
O1 C7 N C21 . . -177.5(2) no
O1 C7 C5 O4 . . 137.7(1) no
O1 C7 C5 N . . 174.0(1) no
O1 C7 C5 C3 . . -37.3(1) no
O1 C7 C5 C4 . . -78.6(2) no
O1 C7 C5 C6 . . -37.7(2) no
O1 C7 C5 C12 . . 170.9(1) no
O1 C7 C6 O2 . . -25.9(2) no
O1 C7 C6 N . . 138.1(2) no
O1 C7 C6 C4 . . 144.0(3) no
O1 C7 C6 C5 . . 119.2(2) no
O1 C7 C6 C8 . . 94.8(2) no
O1 C7 C6 C9 . . -17.6(1) no
O1 C7 C8 O2 . . 77.3(2) no
O1 C7 C8 O3 . . 96.3(3) no
O1 C7 C8 O4 . . -84.5(2) no
O1 C7 C8 N . . -83.0(1) no
O1 C7 C8 C6 . . -39.9(1) no
O1 C7 C9 O2 . . -175.8(3) no
O1 C7 C9 C6 . . 18.1(1) no
O1 C7 C9 C10 . . 105.9(3) no
O1 C7 C9 C11 . . -99.0(3) no
O1 C9 O2 C6 . . -13.2(1) no
O1 C9 O2 C7 . . -4.2(3) no
O1 C9 O2 C8 . . 34.5(3) no
O1 C9 O2 C10 . . -120.0(3) no
O1 C9 O2 C11 . . 115.6(3) no
O1 C9 C6 O2 . . 158.1(2) no
O1 C9 C6 N . . 107.4(2) no
O1 C9 C6 C4 . . -11.0(2) no
O1 C9 C6 C5 . . 45.4(2) no
O1 C9 C6 C7 . . 149.8(2) no
O1 C9 C6 C8 . . 118.7(2) no
O1 C9 C7 O2 . . 175.8(3) no
O1 C9 C7 O3 . . 107.6(1) no
O1 C9 C7 O4 . . 54.0(2) no
O1 C9 C7 N . . 9.9(2) no
O1 C9 C7 C5 . . 3.9(1) no
O1 C9 C7 C6 . . -18.1(1) no
O1 C9 C7 C8 . . 87.1(2) no
O1 C9 C10 O2 . . 116.1(3) no
O1 C9 C10 C11 . . -122.3(4) no
O1 C9 C11 O2 . . -115.0(3) no
O1 C9 C11 C10 . . 125.0(4) no
O1 C10 O2 C6 . . -30.06(8) no
O1 C10 O2 C7 . . -46.6(2) no
O1 C10 O2 C8 . . -10.7(3) no
O1 C10 O2 C9 . . 35.6(2) no
O1 C10 O2 C11 . . 68.1(2) no
O1 C10 C9 O2 . . -116.1(3) no
O1 C10 C9 C6 . . -38.7(1) no
O1 C10 C9 C7 . . -80.5(2) no
O1 C10 C9 C11 . . 122.3(4) no
O1 C10 C11 O2 . . -68.8(1) no
O1 C10 C11 C9 . . -33.4(3) no
O1 C11 O2 C6 . . 9.3(1) no
O1 C11 O2 C7 . . 39.0(3) no
O1 C11 O2 C8 . . 74.2(1) no
O1 C11 O2 C9 . . -38.5(2) no
O1 C11 O2 C10 . . -72.6(1) no
O1 C11 C9 O2 . . 115.0(3) no
O1 C11 C9 C6 . . 31.0(2) no
O1 C11 C9 C7 . . 79.0(2) no
O1 C11 C9 C10 . . -125.0(4) no
O1 C11 C10 O2 . . 68.8(1) no
O1 C11 C10 C9 . . 33.4(3) no
O2 O1 C5 O4 . . -31.9(1) no
O2 O1 C5 N . . -3.3(2) no
O2 O1 C5 C3 . . 154.2(1) no
O2 O1 C5 C4 . . 141.8(2) no
O2 O1 C5 C6 . . 41.6(2) no
O2 O1 C5 C7 . . 4.2(1) no
O2 O1 C5 C12 . . -20.3(3) no
O2 O1 C6 N . . -105.9(2) no
O2 O1 C6 C4 . . -173.3(1) no
O2 O1 C6 C5 . . -137.1(2) no
O2 O1 C6 C7 . . -15.6(1) no
O2 O1 C6 C8 . . -50.4(1) no
O2 O1 C6 C9 . . 13.4(1) no
O2 O1 C7 O3 . . -81.0(2) no
O2 O1 C7 O4 . . -137.4(2) no
O2 O1 C7 N . . -169.6(2) no
O2 O1 C7 C5 . . -172.9(2) no
O2 O1 C7 C6 . . 153.6(2) no
O2 O1 C7 C8 . . -106.4(2) no
O2 O1 C7 C9 . . 2.6(2) no
O2 O1 C9 C6 . . -21.8(2) no
O2 O1 C9 C7 . . -2.5(2) no
O2 O1 C9 C10 . . -116.4(3) no
O2 O1 C10 C9 . . 38.5(2) no
O2 O1 C10 C11 . . 71.6(2) no
O2 O1 C11 C9 . . -37.1(2) no
O2 O1 C11 C10 . . -68.2(1) no
O2 C6 O1 C5 . . 137.1(2) no
O2 C6 O1 C7 . . 15.6(1) no
O2 C6 O1 C9 . . -13.4(1) no
O2 C6 O1 C10 . . -50.1(1) no
O2 C6 O1 C11 . . 19.3(2) no
O2 C6 N O4 . . -29.1(2) no
O2 C6 N C4 . . -174.0(2) no
O2 C6 N C5 . . -140.9(2) no
O2 C6 N C7 . . 10.2(1) no
O2 C6 N C8 . . -16.7(1) no
O2 C6 N C12 . . -166.2(4) no
O2 C6 N C13 . . -110.3(2) no
O2 C6 N C21 . . 79.4(4) no
O2 C6 C4 N . . 59(1) no
O2 C6 C4 C1 . . -72(1) no
O2 C6 C4 C2 . . -128(1) no
O2 C6 C4 C3 . . -107(1) no
O2 C6 C4 C5 . . 22(1) no
O2 C6 C5 O4 . . 27.0(2) no
O2 C6 C5 N . . 62.4(3) no
O2 C6 C5 C3 . . -148.8(2) no
O2 C6 C5 C4 . . -176.3(2) no
O2 C6 C5 C7 . . 30.9(2) no
O2 C6 C5 C12 . . 70.0(3) no
O2 C6 C7 O3 . . -100.1(3) no
O2 C6 C7 O4 . . -141.3(2) no
O2 C6 C7 N . . -164.0(2) no
O2 C6 C7 C5 . . -145.2(2) no
O2 C6 C7 C8 . . -120.7(3) no
O2 C6 C7 C9 . . -8.3(2) no
O2 C6 C8 O3 . . -38.7(3) no
O2 C6 C8 O4 . . 176.1(2) no
O2 C6 C8 N . . 162.4(1) no
O2 C6 C8 C7 . . 35.5(2) no
O2 C6 C9 C7 . . 8.2(2) no
O2 C6 C9 C10 . . -101.9(3) no
O2 C7 O1 C5 . . 172.9(2) no
O2 C7 O1 C6 . . -153.6(2) no
O2 C7 O1 C9 . . -2.6(2) no
O2 C7 O1 C10 . . -34.2(2) no
O2 C7 O1 C11 . . 29.1(2) no
O2 C7 O3 O4 . . -162.8(2) no
O2 C7 O3 C8 . . -162.3(3) no
O2 C7 O4 O3 . . 26.9(2) no
O2 C7 O4 N . . -151.1(2) no
O2 C7 O4 C5 . . -115.4(2) no
O2 C7 O4 C8 . . 26.5(3) no
O2 C7 O4 C12 . . -156.4(2) no
O2 C7 N O4 . . 80.3(5) no
O2 C7 N C4 . . -59.7(5) no
O2 C7 N C5 . . -37.3(5) no
O2 C7 N C6 . . -56.0(5) no
O2 C7 N C8 . . 79.0(5) no
O2 C7 N C12 . . 117.2(8) no
O2 C7 N C13 . . 50.3(6) no
O2 C7 N C21 . . 150.4(5) no
O2 C7 C5 O4 . . 128.8(3) no
O2 C7 C5 N . . 165.2(3) no
O2 C7 C5 C3 . . -46.2(3) no
O2 C7 C5 C4 . . -87.4(3) no
O2 C7 C5 C6 . . -46.6(3) no
O2 C7 C5 C12 . . 162.0(2) no
O2 C7 C6 N . . 164.0(2) no
O2 C7 C6 C4 . . 169.9(2) no
O2 C7 C6 C5 . . 145.2(2) no
O2 C7 C6 C8 . . 120.7(3) no
O2 C7 C6 C9 . . 8.3(2) no
O2 C7 C8 O3 . . 19.1(3) no
O2 C7 C8 O4 . . -161.8(2) no
O2 C7 C8 N . . -160.3(2) no
O2 C7 C8 C6 . . -117.2(3) no
O2 C7 C9 C6 . . -166.1(3) no
O2 C7 C9 C10 . . -78.3(3) no
O2 C7 C9 C11 . . 76.8(4) no
O2 C8 O3 O4 . . -170.6(3) no
O2 C8 O3 C7 . . 10.2(2) no
O2 C8 O4 O3 . . 163.3(5) no
O2 C8 O4 N . . -14.9(4) no
O2 C8 O4 C5 . . 16.5(3) no
O2 C8 O4 C7 . . -17.5(2) no
O2 C8 O4 C12 . . -22.9(5) no
O2 C8 N O4 . . 171.0(2) no
O2 C8 N C4 . . 39.8(2) no
O2 C8 N C5 . . 47.1(2) no
O2 C8 N C6 . . 15.7(1) no
O2 C8 N C7 . . -11.4(1) no
O2 C8 N C12 . . 179.3(2) no
O2 C8 N C13 . . 151.0(1) no
O2 C8 N C21 . . -142.1(1) no
O2 C8 C6 N . . -162.4(1) no
O2 C8 C6 C4 . . 175.5(1) no
O2 C8 C6 C5 . . 167.0(2) no
O2 C8 C6 C7 . . -35.5(2) no
O2 C8 C6 C9 . . 25.6(1) no
O2 C8 C7 O3 . . -19.1(3) no
O2 C8 C7 O4 . . 161.8(2) no
O2 C8 C7 N . . 160.3(2) no
O2 C8 C7 C5 . . 130.4(2) no
O2 C8 C7 C6 . . 117.2(3) no
O2 C8 C7 C9 . . 38.6(1) no
O2 C8 C7 H10 . . 135.3(3) no
O2 C9 O1 C5 . . -3.5(3) no
O2 C9 O1 C6 . . 21.8(2) no
O2 C9 O1 C7 . . 2.5(2) no
O2 C9 O1 C10 . . 116.4(3) no
O2 C9 O1 C11 . . -117.4(4) no
O2 C9 C6 N . . -50.6(3) no
O2 C9 C6 C4 . . -169.1(2) no
O2 C9 C6 C5 . . -112.7(2) no
O2 C9 C6 C7 . . -8.2(2) no
O2 C9 C6 C8 . . -39.3(2) no
O2 C9 C7 O3 . . -68.2(2) no
O2 C9 C7 O4 . . -121.8(3) no
O2 C9 C7 N . . -165.8(3) no
O2 C9 C7 C5 . . -171.9(3) no
O2 C9 C7 C6 . . 166.1(3) no
O2 C9 C7 C8 . . -88.6(3) no
O2 C10 O1 C5 . . 65.4(2) no
O2 C10 O1 C6 . . 58.4(2) no
O2 C10 O1 C7 . . 22.1(1) no
O2 C10 O1 C9 . . -38.5(2) no
O2 C10 O1 C11 . . -71.6(2) no
O2 C10 C9 C6 . . 77.3(2) no
O2 C10 C9 C7 . . 35.6(1) no
O2 C10 C9 C11 . . -121.6(4) no
O2 C10 C11 C9 . . 35.4(3) no
O2 C11 O1 C5 . . -73.2(2) no
O2 C11 O1 C6 . . -21.0(3) no
O2 C11 O1 C7 . . -18.6(1) no
O2 C11 O1 C9 . . 37.1(2) no
O2 C11 O1 C10 . . 68.2(1) no
O2 C11 C9 C6 . . -84.1(3) no
O2 C11 C9 C7 . . -36.1(2) no
O2 C11 C9 C10 . . 119.9(3) no
O2 C11 C10 C9 . . -35.4(3) no
O3 O4 N C4 . . 71.4(3) no
O3 O4 N C5 . . 58.4(2) no
O3 O4 N C6 . . 20.8(2) no
O3 O4 N C7 . . -2.9(2) no
O3 O4 N C8 . . -1.4(2) no
O3 O4 N C12 . . -175.4(2) no
O3 O4 N C13 . . 159.7(2) no
O3 O4 N C21 . . -140.3(2) no
O3 O4 C5 N . . -145.0(2) no
O3 O4 C5 C3 . . 103(1) no
O3 O4 C5 C4 . . -172.1(3) no
O3 O4 C5 C6 . . -35.0(1) no
O3 O4 C5 C7 . . -37.6(1) no
O3 O4 C5 C12 . . -178.0(1) no
O3 O4 C7 N . . 178.0(1) no
O3 O4 C7 C5 . . 142.3(1) no
O3 O4 C7 C6 . . 139.8(2) no
O3 O4 C7 C8 . . 0.4(2) no
O3 O4 C7 C9 . . 76.0(2) no
O3 O4 C8 N . . 178.2(2) no
O3 O4 C8 C6 . . 157.5(3) no
O3 O4 C8 C7 . . -179.2(4) no
O3 O4 C12 O5 . . -145(2) no
O3 O4 C12 N . . 113(2) no
O3 O4 C12 C5 . . 145(2) no
O3 O4 C12 C13 . . -111(2) no
O3 O4 C12 C21 . . 0(2) no
O3 O4 C12 C22 . . -16(2) no
O3 O4 C12 C23 . . 33(2) no
O3 C7 O1 C5 . . 91.9(1) no
O3 C7 O1 C6 . . 125.4(2) no
O3 C7 O1 C9 . . -83.6(2) no
O3 C7 O1 C10 . . -115.1(1) no
O3 C7 O2 C6 . . 128.8(2) no
O3 C7 O2 C8 . . 7.6(1) no
O3 C7 O2 C9 . . 115.3(2) no
O3 C7 O4 N . . -178.0(1) no
O3 C7 O4 C5 . . -142.3(1) no
O3 C7 O4 C8 . . -0.4(2) no
O3 C7 O4 C12 . . 176.7(1) no
O3 C7 N O4 . . 1.6(1) no
O3 C7 N C4 . . -138.4(1) no
O3 C7 N C5 . . -116.0(1) no
O3 C7 N C6 . . -134.7(2) no
O3 C7 N C8 . . 0.3(1) no
O3 C7 N C12 . . 38.6(8) no
O3 C7 N C13 . . -28.4(2) no
O3 C7 N C21 . . 71.7(2) no
O3 C7 C5 O4 . . 30.32(8) no
O3 C7 C5 N . . 66.7(1) no
O3 C7 C5 C3 . . -144.7(1) no
O3 C7 C5 C4 . . 174.1(2) no
O3 C7 C5 C6 . . -145.1(2) no
O3 C7 C5 C12 . . 63.5(1) no
O3 C7 C6 N . . 63.9(2) no
O3 C7 C6 C4 . . 69.8(3) no
O3 C7 C6 C5 . . 45.0(3) no
O3 C7 C6 C8 . . 20.6(1) no
O3 C7 C6 C9 . . -91.8(2) no
O3 C7 C8 O4 . . 179.2(4) no
O3 C7 C8 N . . -179.3(3) no
O3 C7 C8 C6 . . -136.3(3) no
O3 C7 C9 C6 . . 125.7(2) no
O3 C7 C9 C10 . . -146.5(2) no
O3 C7 C9 C11 . . 8.6(3) no
O3 C8 O2 C6 . . 158.5(2) no
O3 C8 O2 C7 . . -164.5(3) no
O3 C8 O2 C9 . . 107.5(2) no
O3 C8 O2 C10 . . 137.0(3) no
O3 C8 O2 C11 . . 70.5(2) no
O3 C8 O4 N . . -178.2(2) no
O3 C8 O4 C5 . . -146.8(2) no
O3 C8 O4 C7 . . 179.2(4) no
O3 C8 O4 C12 . . 173.8(2) no
O3 C8 N O4 . . 3.6(4) no
O3 C8 N C4 . . -127.7(4) no
O3 C8 N C5 . . -120.3(5) no
O3 C8 N C6 . . -151.7(5) no
O3 C8 N C7 . . -178.8(5) no
O3 C8 N C12 . . 11.9(6) no
O3 C8 N C13 . . -16.5(5) no
O3 C8 N C21 . . 50.4(5) no
O3 C8 C6 N . . 158.9(4) no
O3 C8 C6 C4 . . 136.8(3) no
O3 C8 C6 C5 . . 128.3(4) no
O3 C8 C6 C7 . . -74.2(4) no
O3 C8 C6 C9 . . -13.1(4) no
O3 C8 C7 O4 . . -179.2(4) no
O3 C8 C7 N . . 179.3(3) no
O3 C8 C7 C5 . . 149.5(3) no
O3 C8 C7 C6 . . 136.3(3) no
O3 C8 C7 C9 . . 57.6(3) no
O4 O3 C7 N . . -1.11(7) no
O4 O3 C7 C5 . . -31.42(9) no
O4 O3 C7 C6 . . -54.7(2) no
O4 O3 C7 C8 . . -0.5(3) no
O4 O3 C7 C9 . . -130.1(1) no
O4 O3 C8 N . . -2.3(3) no
O4 O3 C8 C6 . . -139.2(5) no
O4 O3 C8 C7 . . 179.1(4) no
O4 N C4 C1 . . 6.8(3) no
O4 N C4 C2 . . -136(1) no
O4 N C4 C3 . . -32.0(4) no
O4 N C4 C5 . . -22.7(2) no
O4 N C4 C6 . . -60.5(2) no
O4 N C5 C3 . . 169.7(2) no
O4 N C5 C4 . . 164.6(2) no
O4 N C5 C6 . . -74.8(2) no
O4 N C5 C7 . . -57.6(1) no
O4 N C5 C12 . . 116.3(2) no
O4 N C6 C4 . . 144.8(1) no
O4 N C6 C5 . . 111.8(2) no
O4 N C6 C7 . . -39.3(1) no
O4 N C6 C8 . . -12.5(1) no
O4 N C6 C9 . . 0.9(2) no
O4 N C7 C5 . . 117.6(1) no
O4 N C7 C6 . . 136.3(2) no
O4 N C7 C8 . . 1.3(1) no
O4 N C7 C9 . . 106.6(2) no
O4 N C8 C6 . . 155.3(2) no
O4 N C8 C7 . . -177.6(2) no
O4 N C12 O5 . . -81.1(1) no
O4 N C12 C5 . . -117.6(2) no
O4 N C12 C13 . . -49.8(2) no
O4 N C12 C21 . . 76.2(2) no
O4 N C12 C22 . . 87.9(4) no
O4 N C12 C23 . . 99.3(1) no
O4 N C13 O5 . . -109.1(2) no
O4 N C13 C12 . . 131.4(2) no
O4 N C13 C14 . . -84.9(2) no
O4 N C13 C21 . . 98.3(1) no
O4 N C21 C12 . . -109.1(2) no
O4 N C21 C13 . . -78.7(1) no
O4 N C21 C22 . . -130.7(6) no
O4 N C21 C23 . . 111.5(2) no
O4 C5 O1 C6 . . -73.5(2) no
O4 C5 O1 C7 . . -36.11(8) no
O4 C5 O1 C9 . . -29.8(2) no
O4 C5 O1 C10 . . -85.0(2) no
O4 C5 O1 C11 . . 27.4(3) no
O4 C5 N C4 . . -164.6(2) no
O4 C5 N C6 . . 74.8(2) no
O4 C5 N C7 . . 57.6(1) no
O4 C5 N C8 . . 26.5(1) no
O4 C5 N C12 . . -116.3(2) no
O4 C5 N C13 . . -85.0(1) no
O4 C5 N C21 . . -134.7(4) no
O4 C5 C3 C1 . . -31(1) no
O4 C5 C3 C2 . . 102(1) no
O4 C5 C3 C4 . . 95(1) no
O4 C5 C4 N . . 17.2(2) no
O4 C5 C4 C1 . . -138.8(2) no
O4 C5 C4 C2 . . -173.2(3) no
O4 C5 C4 C3 . . -168.3(2) no
O4 C5 C4 C6 . . 132.9(3) no
O4 C5 C6 N . . -35.4(1) no
O4 C5 C6 C4 . . -156.7(2) no
O4 C5 C6 C7 . . -3.9(2) no
O4 C5 C6 C8 . . 9.53(9) no
O4 C5 C6 C9 . . 84.1(2) no
O4 C5 C7 N . . -36.4(1) no
O4 C5 C7 C6 . . 175.4(2) no
O4 C5 C7 C8 . . 18.2(1) no
O4 C5 C7 C9 . . 135.0(1) no
O4 C5 C12 O5 . . -102.0(1) no
O4 C5 C12 N . . 40.3(2) no
O4 C5 C12 C13 . . -81.0(2) no
O4 C5 C12 C21 . . 60.3(3) no
O4 C5 C12 C22 . . 112.7(5) no
O4 C5 C12 C23 . . 79.4(1) no
O4 C7 O1 C5 . . 35.46(8) no
O4 C7 O1 C6 . . 69.0(2) no
O4 C7 O1 C9 . . -140.0(2) no
O4 C7 O1 C10 . . -171.6(1) no
O4 C7 O1 C11 . . -108.3(2) no
O4 C7 O1 H . . 77.3(1) no
O4 C7 O2 C6 . . 107.4(3) no
O4 C7 O2 C8 . . -13.9(1) no
O4 C7 O2 C9 . . 93.8(3) no
O4 C7 O2 C10 . . 133.9(2) no
O4 C7 O3 C8 . . 0.5(3) no
O4 C7 N C4 . . -140.0(1) no
O4 C7 N C5 . . -117.6(1) no
O4 C7 N C6 . . -136.3(2) no
O4 C7 N C8 . . -1.3(1) no
O4 C7 N C12 . . 36.9(8) no
O4 C7 N C13 . . -30.0(1) no
O4 C7 N C21 . . 70.0(2) no
O4 C7 C5 N . . 36.4(1) no
O4 C7 C5 C3 . . -175.0(1) no
O4 C7 C5 C4 . . 143.7(2) no
O4 C7 C5 C6 . . -175.4(2) no
O4 C7 C5 C12 . . 33.20(9) no
O4 C7 C6 N . . 22.66(8) no
O4 C7 C6 C4 . . 28.6(3) no
O4 C7 C6 C5 . . 3.8(2) no
O4 C7 C6 C8 . . -20.6(1) no
O4 C7 C6 C9 . . -133.0(1) no
O4 C7 C8 N . . 1.5(1) no
O4 C7 C8 C6 . . 44.6(3) no
O4 C7 C9 C6 . . 72.1(2) no
O4 C7 C9 C10 . . 159.9(2) no
O4 C7 C9 C11 . . -45.0(4) no
O4 C8 O2 C6 . . -6.9(3) no
O4 C8 O2 C7 . . 30.0(3) no
O4 C8 O2 C9 . . -57.9(4) no
O4 C8 O2 C10 . . -28.4(5) no
O4 C8 O2 C11 . . -95.0(4) no
O4 C8 O3 C7 . . -179.1(4) no
O4 C8 N C4 . . -131.3(2) no
O4 C8 N C5 . . -123.9(2) no
O4 C8 N C6 . . -155.3(2) no
O4 C8 N C7 . . 177.6(2) no
O4 C8 N C12 . . 8.3(2) no
O4 C8 N C13 . . -20.1(2) no
O4 C8 N C21 . . 46.9(2) no
O4 C8 C6 N . . 13.7(1) no
O4 C8 C6 C4 . . -8.4(2) no
O4 C8 C6 C5 . . -16.9(2) no
O4 C8 C6 C7 . . 140.6(3) no
O4 C8 C6 C9 . . -158.3(1) no
O4 C8 C7 N . . -1.5(1) no
O4 C8 C7 C5 . . -31.4(2) no
O4 C8 C7 C6 . . -44.6(3) no
O4 C8 C7 C9 . . -123.2(2) no
O4 C12 O5 C13 . . 85.2(2) no
O4 C12 O5 C14 . . 65.2(4) no
O4 C12 O5 C15 . . 117.3(2) no
O4 C12 N C4 . . 142.5(2) no
O4 C12 N C5 . . 117.6(2) no
O4 C12 N C6 . . 135.6(5) no
O4 C12 N C7 . . -34.5(7) no
O4 C12 N C8 . . -4.4(1) no
O4 C12 N C13 . . 49.8(2) no
O4 C12 N C21 . . -76.2(2) no
O4 C12 N H8 . . 163.6(1) no
O4 C12 C5 N . . -40.3(2) no
O4 C12 C5 C3 . . 172.7(1) no
O4 C12 C5 C4 . . -176.8(1) no
O4 C12 C5 C6 . . -55.2(2) no
O4 C12 C5 C7 . . -34.24(9) no
O4 C12 C13 O5 . . -94.6(2) no
O4 C12 C13 N . . -28.2(1) no
O4 C12 C13 C14 . . -84.7(3) no
O4 C12 C13 C21 . . 97.0(2) no
O4 C12 C21 N . . 37.2(1) no
O4 C12 C21 C13 . . -91.0(2) no
O4 C12 C21 C22 . . -156.0(3) no
O4 C12 C21 C23 . . 81.6(3) no
O4 C12 C22 C21 . . 30.3(4) no
O4 C12 C22 C23 . . 64.0(2) no
O4 C12 C23 C21 . . -100.9(3) no
O4 C12 C23 C22 . . -134.2(2) no
O5 C12 O4 N . . 102.1(2) no
O5 C12 O4 C5 . . 70.02(8) no
O5 C12 O4 C7 . . 110.6(1) no
O5 C12 O4 C8 . . 114.1(3) no
O5 C12 O4 H20 . . -45.93(7) no
O5 C12 O4 H35 . . 47.27(6) no
O5 C12 N C4 . . 61.3(1) no
O5 C12 N C5 . . 36.5(2) no
O5 C12 N C6 . . 54.4(5) no
O5 C12 N C7 . . -115.6(8) no
O5 C12 N C8 . . -85.6(2) no
O5 C12 N C13 . . -31.3(1) no
O5 C12 N C21 . . -157.4(3) no
O5 C12 C5 N . . -142.3(2) no
O5 C12 C5 C3 . . 70.7(1) no
O5 C12 C5 C4 . . 81.2(1) no
O5 C12 C5 C6 . . -157.2(2) no
O5 C12 C5 C7 . . -136.2(1) no
O5 C12 C13 N . . 66.4(3) no
O5 C12 C13 C14 . . 9.9(2) no
O5 C12 C13 C21 . . -168.4(2) no
O5 C12 C21 N . . 139.3(4) no
O5 C12 C21 C13 . . 11.1(2) no
O5 C12 C21 C22 . . -54.0(5) no
O5 C12 C21 C23 . . -176.3(3) no
O5 C12 C22 C21 . . 147.3(3) no
O5 C12 C22 C23 . . -179.1(2) no
O5 C13 N C4 . . 29.4(1) no
O5 C13 N C5 . . -4.3(2) no
O5 C13 N C6 . . -23.6(2) no
O5 C13 N C7 . . -81.5(2) no
O5 C13 N C8 . . -98.8(2) no
O5 C13 N C12 . . 119.5(2) no
O5 C13 N C21 . . 152.6(2) no
O5 C13 C12 N . . -66.4(3) no
O5 C13 C12 C5 . . -37.9(2) no
O5 C13 C12 C21 . . 168.4(2) no
O5 C13 C12 C22 . . 138.3(2) no
O5 C13 C12 C23 . . 175.5(2) no
O5 C13 C14 C15 . . -113.9(3) no
O5 C13 C14 C16 . . -91.1(3) no
O5 C13 C14 C20 . . -140.0(3) no
O5 C13 C21 N . . -48.6(3) no
O5 C13 C21 C12 . . -18.1(3) no
O5 C13 C21 C22 . . 104.2(4) no
O5 C13 C21 C23 . . -30.3(6) no
O5 C14 C16 C20 . . -162.8(2) no
O5 C14 C20 C15 . . 26.9(5) no
O5 C14 C20 C16 . . 28.3(4) no
O5 C14 C20 C18 . . 30.9(5) no
O5 C14 C20 C19 . . 33.2(9) no
O5 C14 C20 H21 . . -114.3(5) no
O5 C14 C20 H26 . . 50(3) no
O5 C14 C20 H27 . . -149.9(4) no
O5 C15 C14 C13 . . 33.9(2) no
O5 C15 C14 C16 . . -20.5(4) no
O5 C15 C14 C20 . . 162.0(3) no
O5 C15 C16 C14 . . 10.7(2) no
O5 C15 C16 C17 . . -172.3(3) no
O5 C15 C16 C18 . . -172.8(2) no
O5 C15 C16 C20 . . -171.8(3) no
O5 C15 C17 C16 . . 8.9(3) no
O5 C15 C17 C18 . . -171.9(3) no
O5 C15 C17 C19 . . -171.2(2) no
O5 C15 C19 C17 . . 89(2) no
O5 C15 C19 C18 . . 90(2) no
O5 C15 C19 C20 . . -90(2) no
O5 C15 C20 C14 . . -18.5(3) no
O5 C15 C20 C16 . . 164.0(6) no
O5 C15 C20 C18 . . 164.9(4) no
O5 C15 C20 C19 . . 165.1(4) no
N O4 O3 C7 . . 3.3(2) no
N O4 O3 C8 . . 2.8(3) no
N O4 C5 C3 . . -112(1) no
N O4 C5 C4 . . -27.1(3) no
N O4 C5 C6 . . 109.9(2) no
N O4 C5 C7 . . 107.4(2) no
N O4 C5 C12 . . -33.0(2) no
N O4 C7 C5 . . -35.71(9) no
N O4 C7 C6 . . -38.2(1) no
N O4 C7 C8 . . -177.6(2) no
N O4 C7 C9 . . -102.0(2) no
N O4 C8 C6 . . -20.6(2) no
N O4 C8 C7 . . 2.6(3) no
N O4 C12 C5 . . 32.1(1) no
N O4 C12 C13 . . 136.1(2) no
N O4 C12 C21 . . -112.6(2) no
N O4 C12 C22 . . -128.9(3) no
N O4 C12 C23 . . -79.3(2) no
N C4 C1 C2 . . -176.0(2) no
N C4 C1 C3 . . -143.3(2) no
N C4 C2 C1 . . 145(1) no
N C4 C2 C3 . . 113(1) no
N C4 C3 C1 . . 65.7(4) no
N C4 C3 C2 . . -170.0(3) no
N C4 C3 C5 . . 5.6(2) no
N C4 C5 C3 . . -174.5(2) no
N C4 C5 C6 . . -115.7(2) no
N C4 C5 C7 . . -93.0(2) no
N C4 C5 C12 . . 22.2(1) no
N C4 C6 C5 . . 36.4(2) no
N C4 C6 C7 . . -6.7(2) no
N C4 C6 C8 . . 21.3(1) no
N C4 C6 C9 . . 142.9(2) no
N C5 O1 C6 . . -44.8(2) no
N C5 O1 C7 . . -7.4(2) no
N C5 O1 C9 . . -1.1(3) no
N C5 O1 C10 . . -56.3(3) no
N C5 O1 C11 . . 56.1(3) no
N C5 O4 C7 . . -107.4(2) no
N C5 O4 C8 . . -128.0(2) no
N C5 O4 C12 . . 33.0(2) no
N C5 C3 C1 . . -135.0(3) no
N C5 C3 C2 . . -1.9(5) no
N C5 C3 C4 . . -8.9(3) no
N C5 C4 C1 . . -156.0(2) no
N C5 C4 C2 . . 169.6(3) no
N C5 C4 C3 . . 174.5(2) no
N C5 C4 C6 . . 115.7(2) no
N C5 C6 C4 . . -121.4(2) no
N C5 C6 C7 . . 31.5(2) no
N C5 C6 C8 . . 44.9(1) no
N C5 C6 C9 . . 119.4(2) no
N C5 C7 C6 . . -148.2(2) no
N C5 C7 C8 . . 54.6(2) no
N C5 C7 C9 . . 171.4(1) no
N C5 C12 C13 . . -121.2(3) no
N C5 C12 C21 . . 20.0(3) no
N C5 C12 C22 . . 72.4(5) no
N C5 C12 C23 . . 39.1(2) no
N C6 O1 C5 . . 31.2(1) no
N C6 O1 C7 . . -90.3(2) no
N C6 O1 C9 . . -119.4(2) no
N C6 O1 C10 . . -156.0(2) no
N C6 O1 C11 . . -86.6(3) no
N C6 O2 C7 . . -17.5(2) no
N C6 O2 C8 . . 16.4(1) no
N C6 O2 C9 . . 149.1(2) no
N C6 O2 C10 . . -174.9(2) no
N C6 O2 C11 . . 121.8(2) no
N C6 C4 C1 . . -130.6(1) no
N C6 C4 C2 . . 173.3(2) no
N C6 C4 C3 . . -165.1(2) no
N C6 C4 C5 . . -36.4(2) no
N C6 C5 C3 . . 148.9(2) no
N C6 C5 C4 . . 121.4(2) no
N C6 C5 C7 . . -31.5(2) no
N C6 C5 C12 . . 7.7(1) no
N C6 C7 C5 . . 18.8(1) no
N C6 C7 C8 . . 43.3(2) no
N C6 C7 C9 . . 155.7(1) no
N C6 C8 C7 . . -126.9(2) no
N C6 C9 C7 . . -42.4(2) no
N C6 C9 C10 . . -152.6(2) no
N C6 C9 C11 . . 50.8(5) no
N C7 O1 C5 . . 3.27(7) no
N C7 O1 C6 . . 36.8(1) no
N C7 O1 C9 . . -172.2(2) no
N C7 O1 C10 . . 156.2(1) no
N C7 O1 C11 . . -140.5(2) no
N C7 O2 C6 . . 50.3(4) no
N C7 O2 C8 . . -71.0(5) no
N C7 O2 C9 . . 36.7(6) no
N C7 O2 C10 . . 76.7(6) no
N C7 O2 C11 . . -0.8(7) no
N C7 O3 C8 . . -0.6(3) no
N C7 O4 C5 . . 35.71(9) no
N C7 O4 C8 . . 177.6(2) no
N C7 O4 C12 . . -5.3(1) no
N C7 C5 C3 . . 148.6(2) no
N C7 C5 C4 . . 107.4(2) no
N C7 C5 C6 . . 148.2(2) no
N C7 C5 C12 . . -3.2(1) no
N C7 C6 C4 . . 5.9(2) no
N C7 C6 C5 . . -18.8(1) no
N C7 C6 C8 . . -43.3(2) no
N C7 C6 C9 . . -155.7(1) no
N C7 C8 C6 . . 43.1(2) no
N C7 C9 C6 . . 28.0(1) no
N C7 C9 C10 . . 115.8(2) no
N C7 C9 C11 . . -89.1(3) no
N C8 O2 C6 . . -15.9(1) no
N C8 O2 C7 . . 21.0(2) no
N C8 O2 C9 . . -66.9(2) no
N C8 O2 C10 . . -37.4(4) no
N C8 O2 C11 . . -104.0(2) no
N C8 O3 C7 . . 178.5(7) no
N C8 O4 C5 . . 31.4(1) no
N C8 O4 C7 . . -2.6(3) no
N C8 O4 C12 . . -8.1(2) no
N C8 C6 C4 . . -22.1(1) no
N C8 C6 C5 . . -30.6(1) no
N C8 C6 C7 . . 126.9(2) no
N C8 C6 C9 . . -172.0(1) no
N C8 C7 C5 . . -29.87(7) no
N C8 C7 C6 . . -43.1(2) no
N C8 C7 C9 . . -121.7(1) no
N C12 O4 C5 . . -32.1(1) no
N C12 O4 C7 . . 8.4(2) no
N C12 O4 C8 . . 11.9(3) no
N C12 O5 C13 . . 122.8(3) no
N C12 O5 C14 . . 102.9(4) no
N C12 O5 C15 . . 154.9(2) no
N C12 C5 C3 . . -147.1(2) no
N C12 C5 C4 . . -136.5(2) no
N C12 C5 C6 . . -14.9(3) no
N C12 C5 C7 . . 6.0(2) no
N C12 C13 C14 . . -56.5(4) no
N C12 C13 C21 . . 125.1(3) no
N C12 C21 C13 . . -128.1(3) no
N C12 C21 C22 . . 166.8(3) no
N C12 C21 C23 . . 44.5(3) no
N C12 C22 C21 . . -20.3(5) no
N C12 C22 C23 . . 13.3(4) no
N C12 C23 C21 . . -138.4(3) no
N C12 C23 C22 . . -171.7(2) no
N C13 O5 C12 . . -29.0(1) no
N C13 O5 C14 . . 139.8(2) no
N C13 O5 C15 . . 173.4(1) no
N C13 C12 C5 . . 28.6(1) no
N C13 C12 C21 . . -125.1(3) no
N C13 C12 C22 . . -155.2(2) no
N C13 C12 C23 . . -118.0(4) no
N C13 C14 C15 . . -161.3(2) no
N C13 C14 C16 . . -138.4(1) no
N C13 C14 C20 . . 172.7(2) no
N C13 C21 C12 . . 30.6(2) no
N C13 C21 C22 . . 152.9(3) no
N C13 C21 C23 . . 18.3(4) no
N C21 C12 C5 . . -10.6(1) no
N C21 C12 C13 . . 128.1(3) no
N C21 C12 C22 . . -166.8(3) no
N C21 C12 C23 . . -44.5(3) no
N C21 C13 C12 . . -30.6(2) no
N C21 C13 C14 . . -45(2) no
N C21 C22 C12 . . 13.0(3) no
N C21 C22 C23 . . -111.2(6) no
N C21 C23 C12 . . 23.3(2) no
N C21 C23 C22 . . 147.4(3) no
C1 C2 C3 C4 . . -124.6(3) no
C1 C2 C3 C5 . . -128.7(5) no
C1 C2 C4 C3 . . 32.6(2) no
C1 C2 C4 C5 . . 40.5(4) no
C1 C2 C4 C6 . . 73.1(2) no
C1 C3 C2 C4 . . 124.6(3) no
C1 C3 C4 C2 . . -124.3(4) no
C1 C3 C4 C5 . . 60.1(3) no
C1 C3 C4 C6 . . 89.0(2) no
C1 C3 C5 C4 . . -126.1(3) no
C1 C3 C5 C6 . . 106.7(2) no
C1 C3 C5 C7 . . 106.5(2) no
C1 C3 C5 C12 . . -106.3(2) no
C1 C4 N C5 . . 29.5(2) no
C1 C4 N C6 . . 67.3(2) no
C1 C4 N C7 . . 69.7(2) no
C1 C4 N C8 . . 42.7(2) no
C1 C4 N C12 . . -109.7(2) no
C1 C4 N C13 . . -76.4(2) no
C1 C4 N C21 . . -135.3(2) no
C1 C4 C2 C3 . . -32.6(2) no
C1 C4 C3 C2 . . 124.3(4) no
C1 C4 C3 C5 . . -60.1(3) no
C1 C4 C5 C3 . . 29.5(2) no
C1 C4 C5 C6 . . 88.3(2) no
C1 C4 C5 C7 . . 111.0(2) no
C1 C4 C5 C12 . . -133.8(1) no
C1 C4 C6 C5 . . -94.2(2) no
C1 C4 C6 C7 . . -137.2(3) no
C1 C4 C6 C8 . . -109.3(1) no
C1 C4 C6 C9 . . 12.4(3) no
C2 C3 C1 C4 . . -124.1(3) no
C2 C3 C4 C5 . . -175.5(3) no
C2 C3 C4 C6 . . -146.7(3) no
C2 C3 C5 C4 . . 7.0(4) no
C2 C3 C5 C6 . . -120.2(4) no
C2 C3 C5 C7 . . -120.4(4) no
C2 C3 C5 C12 . . 26.9(5) no
C2 C4 N C5 . . -114(1) no
C2 C4 N C6 . . -76(1) no
C2 C4 N C7 . . -73(1) no
C2 C4 N C8 . . -100(1) no
C2 C4 N C12 . . 107(1) no
C2 C4 N C13 . . 141(1) no
C2 C4 N C21 . . 82(1) no
C2 C4 C1 C3 . . 32.6(2) no
C2 C4 C3 C5 . . 175.5(3) no
C2 C4 C5 C3 . . -4.9(3) no
C2 C4 C5 C6 . . 54.0(4) no
C2 C4 C5 C7 . . 76.6(4) no
C2 C4 C5 C12 . . -168.2(4) no
C2 C4 C6 C5 . . -150.3(3) no
C2 C4 C6 C7 . . 166.6(3) no
C2 C4 C6 C8 . . -165.4(2) no
C2 C4 C6 C9 . . -43.8(3) no
C3 C2 C1 C4 . . 32.6(2) no
C3 C2 C4 C5 . . 7.9(5) no
C3 C2 C4 C6 . . 40.5(3) no
C3 C4 N C5 . . -9.3(3) no
C3 C4 N C6 . . 28.4(3) no
C3 C4 N C7 . . 30.9(3) no
C3 C4 N C8 . . 3.9(4) no
C3 C4 N C12 . . -148.5(3) no
C3 C4 N C13 . . -115.2(3) no
C3 C4 N C21 . . -174.1(3) no
C3 C4 C5 C6 . . 58.8(2) no
C3 C4 C5 C7 . . 81.5(3) no
C3 C4 C5 C12 . . -163.3(2) no
C3 C4 C6 C5 . . -128.7(2) no
C3 C4 C6 C7 . . -171.7(3) no
C3 C4 C6 C8 . . -143.8(2) no
C3 C4 C6 C9 . . -22.1(3) no
C3 C5 O1 C6 . . 112.7(2) no
C3 C5 O1 C7 . . 150.1(1) no
C3 C5 O1 C9 . . 156.4(2) no
C3 C5 O1 C10 . . 101.2(2) no
C3 C5 O1 C11 . . -146.4(2) no
C3 C5 O4 C7 . . 140(1) no
C3 C5 O4 C8 . . 120(1) no
C3 C5 O4 C12 . . -79(1) no
C3 C5 N C4 . . 5.2(2) no
C3 C5 N C6 . . -115.4(3) no
C3 C5 N C7 . . -132.6(3) no
C3 C5 N C8 . . -163.7(2) no
C3 C5 N C12 . . 53.4(3) no
C3 C5 N C13 . . 84.7(3) no
C3 C5 N C21 . . 35.1(5) no
C3 C5 C4 C6 . . -58.8(2) no
C3 C5 C6 C4 . . 27.5(1) no
C3 C5 C6 C7 . . -179.7(2) no
C3 C5 C6 C8 . . -166.2(1) no
C3 C5 C6 C9 . . -91.7(2) no
C3 C5 C7 C6 . . 0.4(2) no
C3 C5 C7 C8 . . -156.8(2) no
C3 C5 C7 C9 . . -40.0(2) no
C3 C5 C12 C13 . . 91.7(2) no
C3 C5 C12 C21 . . -127.1(3) no
C3 C5 C12 C22 . . -74.7(5) no
C3 C5 C12 C23 . . -108.0(2) no
C4 N O4 C5 . . 13.1(1) no
C4 N O4 C7 . . 74.4(2) no
C4 N O4 C8 . . 72.9(2) no
C4 N O4 C12 . . -113.2(2) no
C4 N O4 H20 . . -88.5(2) no
C4 N O4 H35 . . -4.3(1) no
C4 N C5 C6 . . 120.6(2) no
C4 N C5 C7 . . 137.8(2) no
C4 N C5 C12 . . -48.2(3) no
C4 N C6 C5 . . -33.0(1) no
C4 N C6 C7 . . 175.9(2) no
C4 N C6 C8 . . -157.3(1) no
C4 N C6 C9 . . -143.9(2) no
C4 N C7 C5 . . -22.4(1) no
C4 N C7 C6 . . -3.7(1) no
C4 N C7 C8 . . -138.7(1) no
C4 N C7 C9 . . -33.4(2) no
C4 N C8 C6 . . 24.1(1) no
C4 N C8 C7 . . 51.1(2) no
C4 N C12 C5 . . 24.9(1) no
C4 N C12 C13 . . 92.7(2) no
C4 N C12 C21 . . -141.3(2) no
C4 N C12 C22 . . -129.6(3) no
C4 N C12 C23 . . -118.3(1) no
C4 N C13 C12 . . -90.1(2) no
C4 N C13 C14 . . 53.5(2) no
C4 N C13 C21 . . -123.2(1) no
C4 N C21 C12 . . 46.9(2) no
C4 N C21 C13 . . 77.3(1) no
C4 N C21 C22 . . 25.3(6) no
C4 N C21 C23 . . -92.5(2) no
C4 C1 C3 C5 . . 28.1(1) no
C4 C2 C3 C5 . . -4.1(2) no
C4 C3 C5 C6 . . -127.2(2) no
C4 C3 C5 C7 . . -127.4(2) no
C4 C3 C5 C12 . . 19.9(2) no
C4 C5 O1 C6 . . 100.2(2) no
C4 C5 O1 C7 . . 137.6(2) no
C4 C5 O1 C9 . . 143.9(2) no
C4 C5 O1 C10 . . 88.7(2) no
C4 C5 O1 C11 . . -158.9(3) no
C4 C5 O4 C7 . . -134.5(3) no
C4 C5 O4 C8 . . -155.1(3) no
C4 C5 O4 C12 . . 6.0(3) no
C4 C5 N C6 . . -120.6(2) no
C4 C5 N C7 . . -137.8(2) no
C4 C5 N C8 . . -168.9(2) no
C4 C5 N C12 . . 48.2(3) no
C4 C5 N C13 . . 79.6(2) no
C4 C5 N C21 . . 29.9(4) no
C4 C5 N H8 . . -21.1(1) no
C4 C5 C6 C7 . . 152.8(2) no
C4 C5 C6 C8 . . 166.3(2) no
C4 C5 C6 C9 . . -119.2(2) no
C4 C5 C7 C6 . . -40.8(3) no
C4 C5 C7 C8 . . 162.0(2) no
C4 C5 C7 C9 . . -81.2(2) no
C4 C5 C12 C13 . . 102.2(2) no
C4 C5 C12 C21 . . -116.5(3) no
C4 C5 C12 C22 . . -64.1(5) no
C4 C5 C12 C23 . . -97.4(2) no
C4 C6 O1 C5 . . -36.2(1) no
C4 C6 O1 C7 . . -157.7(2) no
C4 C6 O1 C9 . . 173.2(1) no
C4 C6 O1 C10 . . 136.6(1) no
C4 C6 O1 C11 . . -154.0(2) no
C4 C6 O2 C7 . . -73(1) no
C4 C6 O2 C8 . . -39(1) no
C4 C6 O2 C9 . . 93(1) no
C4 C6 O2 C10 . . 129(1) no
C4 C6 O2 C11 . . 66(1) no
C4 C6 N C5 . . 33.0(1) no
C4 C6 N C7 . . -175.9(2) no
C4 C6 N C8 . . 157.3(1) no
C4 C6 N C12 . . 7.8(4) no
C4 C6 N C13 . . 63.7(2) no
C4 C6 N C21 . . -106.6(3) no
C4 C6 C5 C7 . . -152.8(2) no
C4 C6 C5 C12 . . -113.7(3) no
C4 C6 C7 C5 . . 24.8(2) no
C4 C6 C7 C8 . . 49.2(3) no
C4 C6 C7 C9 . . 161.6(3) no
C4 C6 C8 C7 . . -149.1(2) no
C4 C6 C9 C7 . . -160.8(3) no
C4 C6 C9 C10 . . 89.0(3) no
C4 C6 C9 C11 . . -67.7(5) no
C5 O1 O2 C6 . . -24.1(1) no
C5 O1 O2 C7 . . -6.6(2) no
C5 O1 O2 C8 . . 28.2(1) no
C5 O1 O2 C9 . . 177.6(2) no
C5 O1 O2 C10 . . -146.1(1) no
C5 O1 O2 C11 . . 140.0(2) no
C5 O1 C6 C7 . . 121.5(2) no
C5 O1 C6 C8 . . 86.8(2) no
C5 O1 C6 C9 . . 150.6(2) no
C5 O1 C7 C6 . . -33.5(1) no
C5 O1 C7 C8 . . 66.5(2) no
C5 O1 C7 C9 . . 175.5(1) no
C5 O1 C9 C6 . . -25.3(2) no
C5 O1 C9 C7 . . -6.1(2) no
C5 O1 C9 C10 . . -119.9(2) no
C5 O1 C9 C11 . . 113.8(3) no
C5 O1 C10 C9 . . 103.9(3) no
C5 O1 C10 C11 . . 137.0(3) no
C5 O1 C11 C9 . . -110.3(3) no
C5 O1 C11 C10 . . -141.4(2) no
C5 O4 O3 C7 . . 38.2(1) no
C5 O4 O3 C8 . . 37.7(3) no
C5 O4 O3 H11 . 2_547 -106.85(8) no
C5 O4 N C6 . . -37.6(1) no
C5 O4 N C7 . . -61.3(1) no
C5 O4 N C8 . . -59.8(2) no
C5 O4 N C12 . . 126.3(2) no
C5 O4 N C13 . . 101.3(1) no
C5 O4 N C21 . . 161.3(2) no
C5 O4 C7 C6 . . -2.5(1) no
C5 O4 C7 C8 . . -141.9(2) no
C5 O4 C7 C9 . . -66.3(1) no
C5 O4 C8 C6 . . 10.8(1) no
C5 O4 C8 C7 . . 34.0(2) no
C5 O4 C12 C13 . . 104.0(1) no
C5 O4 C12 C21 . . -144.7(2) no
C5 O4 C12 C22 . . -161.0(3) no
C5 O4 C12 C23 . . -111.4(1) no
C5 N O4 C7 . . 61.3(1) no
C5 N O4 C8 . . 59.8(2) no
C5 N O4 C12 . . -126.3(2) no
C5 N C4 C6 . . -37.7(2) no
C5 N C6 C7 . . -151.1(2) no
C5 N C6 C8 . . -124.3(2) no
C5 N C6 C9 . . -110.9(3) no
C5 N C7 C6 . . 18.7(1) no
C5 N C7 C8 . . -116.2(2) no
C5 N C7 C9 . . -11.0(2) no
C5 N C8 C6 . . 31.4(1) no
C5 N C8 C7 . . 58.5(2) no
C5 N C12 C13 . . 67.8(3) no
C5 N C12 C21 . . -166.2(2) no
C5 N C12 C22 . . -154.5(3) no
C5 N C12 C23 . . -143.1(2) no
C5 N C13 C12 . . -123.8(2) no
C5 N C13 C14 . . 19.8(2) no
C5 N C13 C21 . . -156.9(2) no
C5 N C21 C12 . . 27.7(4) no
C5 N C21 C13 . . 58.1(4) no
C5 N C21 C22 . . 6.1(8) no
C5 N C21 C23 . . -111.6(4) no
C5 C3 C4 C6 . . 28.9(1) no
C5 C4 N C6 . . 37.7(2) no
C5 C4 N C7 . . 40.2(2) no
C5 C4 N C8 . . 13.2(2) no
C5 C4 N C12 . . -139.2(2) no
C5 C4 N C13 . . -105.9(2) no
C5 C4 N C21 . . -164.8(2) no
C5 C4 C6 C7 . . -43.1(3) no
C5 C4 C6 C8 . . -15.1(2) no
C5 C4 C6 C9 . . 106.5(3) no
C5 C6 O1 C7 . . -121.5(2) no
C5 C6 O1 C9 . . -150.6(2) no
C5 C6 O1 C10 . . 172.8(2) no
C5 C6 O1 C11 . . -117.8(3) no
C5 C6 O2 C7 . . -54.1(3) no
C5 C6 O2 C8 . . -20.3(2) no
C5 C6 O2 C9 . . 112.4(3) no
C5 C6 O2 C10 . . 148.4(2) no
C5 C6 O2 C11 . . 85.1(3) no
C5 C6 N C7 . . 151.1(2) no
C5 C6 N C8 . . 124.3(2) no
C5 C6 N C12 . . -25.3(4) no
C5 C6 N C13 . . 30.7(2) no
C5 C6 N C21 . . -139.7(4) no
C5 C6 C7 C8 . . 24.4(3) no
C5 C6 C7 C9 . . 136.9(2) no
C5 C6 C8 C7 . . -157.6(2) no
C5 C6 C9 C7 . . -104.5(2) no
C5 C6 C9 C10 . . 145.4(3) no
C5 C6 C9 C11 . . -11.3(5) no
C5 C7 O1 C6 . . 33.5(1) no
C5 C7 O1 C9 . . -175.5(1) no
C5 C7 O1 C10 . . 152.9(1) no
C5 C7 O1 C11 . . -143.8(2) no
C5 C7 O2 C6 . . 24.3(1) no
C5 C7 O2 C8 . . -97.0(3) no
C5 C7 O2 C9 . . 10.7(3) no
C5 C7 O2 C10 . . 50.7(3) no
C5 C7 O2 C11 . . -26.8(4) no
C5 C7 O3 C8 . . -30.9(3) no
C5 C7 O4 C8 . . 141.9(2) no
C5 C7 O4 C12 . . -41.0(1) no
C5 C7 N C6 . . -18.7(1) no
C5 C7 N C8 . . 116.2(2) no
C5 C7 N C12 . . 154.5(8) no
C5 C7 N C13 . . 87.6(2) no
C5 C7 N C21 . . -172.4(2) no
C5 C7 N H8 . . -43.71(9) no
C5 C7 C6 C8 . . -24.4(3) no
C5 C7 C6 C9 . . -136.9(2) no
C5 C7 C8 C6 . . 13.2(1) no
C5 C7 C9 C6 . . 22.0(1) no
C5 C7 C9 C10 . . 109.8(2) no
C5 C12 O4 C7 . . 40.5(1) no
C5 C12 O4 C8 . . 44.0(3) no
C5 C12 O5 C13 . . 141.2(2) no
C5 C12 O5 C14 . . 121.2(4) no
C5 C12 O5 C15 . . 173.2(2) no
C5 C12 N C6 . . 18.0(3) no
C5 C12 N C7 . . -152.1(9) no
C5 C12 N C8 . . -122.0(3) no
C5 C12 N C13 . . -67.8(3) no
C5 C12 N C21 . . 166.2(2) no
C5 C12 C13 C14 . . -27.9(3) no
C5 C12 C13 C21 . . 153.7(2) no
C5 C12 C21 C13 . . -138.7(4) no
C5 C12 C21 C22 . . 156.2(3) no
C5 C12 C21 C23 . . 33.9(4) no
C5 C12 C22 C21 . . -71.5(6) no
C5 C12 C22 C23 . . -37.8(6) no
C5 C12 C23 C21 . . -157.2(3) no
C5 C12 C23 C22 . . 169.5(2) no
C6 O1 O2 C7 . . 17.5(2) no
C6 O1 O2 C8 . . 52.3(1) no
C6 O1 O2 C9 . . -158.4(2) no
C6 O1 O2 C10 . . -122.0(2) no
C6 O1 O2 C11 . . 164.1(2) no
C6 O1 C5 C7 . . -37.4(2) no
C6 O1 C5 C12 . . -61.9(3) no
C6 O1 C7 C8 . . 100.0(2) no
C6 O1 C7 C9 . . -151.0(2) no
C6 O1 C9 C7 . . 19.3(1) no
C6 O1 C9 C10 . . -94.6(3) no
C6 O1 C9 C11 . . 139.2(3) no
C6 O1 C10 C9 . . 96.9(3) no
C6 O1 C10 C11 . . 130.0(2) no
C6 O1 C11 C9 . . -58.2(4) no
C6 O1 C11 C10 . . -89.2(2) no
C6 O2 O1 C7 . . -17.5(2) no
C6 O2 O1 C9 . . 158.4(2) no
C6 O2 O1 C10 . . 122.0(2) no
C6 O2 O1 C11 . . -164.1(2) no
C6 O2 C7 C8 . . 121.3(3) no
C6 O2 C7 C9 . . 13.6(3) no
C6 O2 C8 C7 . . -37.0(2) no
C6 O2 C9 C7 . . -9.0(2) no
C6 O2 C9 C10 . . 106.7(2) no
C6 O2 C9 C11 . . -128.8(3) no
C6 O2 C10 C9 . . -65.6(2) no
C6 O2 C10 C11 . . -98.2(2) no
C6 O2 C11 C9 . . 47.8(3) no
C6 O2 C11 C10 . . 82.0(1) no
C6 N O4 C7 . . 23.71(8) no
C6 N O4 C8 . . 22.2(2) no
C6 N O4 C12 . . -163.9(2) no
C6 N C5 C7 . . 17.2(1) no
C6 N C5 C12 . . -168.8(2) no
C6 N C7 C8 . . -135.0(2) no
C6 N C7 C9 . . -29.7(2) no
C6 N C8 C7 . . 27.1(1) no
C6 N C12 C13 . . 85.8(5) no
C6 N C12 C21 . . -148.2(4) no
C6 N C12 C22 . . -136.5(4) no
C6 N C12 C23 . . -125.2(4) no
C6 N C13 C12 . . -143.1(2) no
C6 N C13 C14 . . 0.5(2) no
C6 N C13 C21 . . -176.2(2) no
C6 N C21 C12 . . 142.3(4) no
C6 N C21 C13 . . 172.7(3) no
C6 N C21 C22 . . 120.7(6) no
C6 N C21 C23 . . 3.0(4) no
C6 C4 N C7 . . 2.42(9) no
C6 C4 N C8 . . -24.5(1) no
C6 C4 N C12 . . -176.9(2) no
C6 C4 N C13 . . -143.7(1) no
C6 C4 N C21 . . 157.5(2) no
C6 C4 C5 C7 . . 22.6(1) no
C6 C4 C5 C12 . . 137.8(2) no
C6 C5 O1 C7 . . 37.4(2) no
C6 C5 O1 C9 . . 43.7(2) no
C6 C5 O1 C10 . . -11.5(2) no
C6 C5 O1 C11 . . 100.9(3) no
C6 C5 O4 C7 . . 2.5(1) no
C6 C5 O4 C8 . . -18.0(2) no
C6 C5 O4 C12 . . 143.0(1) no
C6 C5 N C7 . . -17.2(1) no
C6 C5 N C8 . . -48.3(2) no
C6 C5 N C12 . . 168.8(2) no
C6 C5 N C13 . . -159.8(1) no
C6 C5 N C21 . . 150.5(3) no
C6 C5 C7 C8 . . -157.2(2) no
C6 C5 C7 C9 . . -40.4(2) no
C6 C5 C12 C13 . . -136.1(2) no
C6 C5 C12 C21 . . 5.1(4) no
C6 C5 C12 C22 . . 57.5(6) no
C6 C5 C12 C23 . . 24.2(3) no
C6 C7 O1 C9 . . 151.0(2) no
C6 C7 O1 C10 . . 119.4(2) no
C6 C7 O1 C11 . . -177.3(2) no
C6 C7 O2 C8 . . -121.3(3) no
C6 C7 O2 C9 . . -13.6(3) no
C6 C7 O2 C10 . . 26.5(3) no
C6 C7 O2 C11 . . -51.0(3) no
C6 C7 O3 C8 . . -54.2(3) no
C6 C7 O4 C8 . . 139.4(3) no
C6 C7 O4 C12 . . -43.5(2) no
C6 C7 N C8 . . 135.0(2) no
C6 C7 N C12 . . 173.2(8) no
C6 C7 N C13 . . 106.3(2) no
C6 C7 N C21 . . -153.6(2) no
C6 C7 C5 C12 . . -151.4(2) no
C6 C7 C9 C10 . . 87.8(3) no
C6 C7 C9 C11 . . -117.1(3) no
C6 C8 O2 C7 . . 37.0(2) no
C6 C8 O2 C9 . . -51.0(2) no
C6 C8 O2 C10 . . -21.5(3) no
C6 C8 O2 C11 . . -88.0(2) no
C6 C8 O3 C7 . . 41.7(2) no
C6 C8 O4 C7 . . -23.2(1) no
C6 C8 O4 C12 . . -28.7(3) no
C6 C8 N C7 . . -27.1(1) no
C6 C8 N C12 . . 163.6(2) no
C6 C8 N C13 . . 135.2(1) no
C6 C8 N C21 . . -157.8(1) no
C6 C8 C7 C9 . . -78.6(2) no
C6 C9 O1 C7 . . -19.3(1) no
C6 C9 O1 C10 . . 94.6(3) no
C6 C9 O1 C11 . . -139.2(3) no
C6 C9 O2 C7 . . 9.0(2) no
C6 C9 O2 C8 . . 47.7(2) no
C6 C9 O2 C10 . . -106.7(2) no
C6 C9 O2 C11 . . 128.8(3) no
C6 C9 C7 C8 . . 105.3(2) no
C6 C9 C10 C11 . . -161.0(4) no
C6 C9 C11 C10 . . 156.0(5) no
C7 O1 O2 C8 . . 34.8(1) no
C7 O1 O2 C9 . . -175.9(3) no
C7 O1 O2 C10 . . -139.5(2) no
C7 O1 O2 C11 . . 146.6(2) no
C7 O1 C5 C12 . . -24.5(3) no
C7 O1 C6 C8 . . -34.8(1) no
C7 O1 C6 C9 . . 29.1(2) no
C7 O1 C9 C10 . . -113.8(2) no
C7 O1 C9 C11 . . 119.9(3) no
C7 O1 C10 C9 . . 60.6(2) no
C7 O1 C10 C11 . . 93.7(2) no
C7 O1 C11 C9 . . -55.8(3) no
C7 O1 C11 C10 . . -86.8(1) no
C7 O2 O1 C9 . . 175.9(3) no
C7 O2 O1 C10 . . 139.5(2) no
C7 O2 O1 C11 . . -146.6(2) no
C7 O2 C6 C8 . . -33.9(2) no
C7 O2 C6 C9 . . -166.5(3) no
C7 O2 C10 C9 . . -82.1(3) no
C7 O2 C10 C11 . . -114.7(3) no
C7 O2 C11 C9 . . 77.5(3) no
C7 O2 C11 C10 . . 111.7(2) no
C7 O3 O4 C8 . . 0.5(2) no
C7 O3 O4 C12 . . -106(2) no
C7 O4 O3 C8 . . -0.5(2) no
C7 O4 N C8 . . 1.5(1) no
C7 O4 N C12 . . -172.4(1) no
C7 O4 N C13 . . 162.62(9) no
C7 O4 N C21 . . -137.4(1) no
C7 O4 C5 C12 . . -140.5(1) no
C7 O4 C12 C13 . . 144.6(1) no
C7 O4 C12 C21 . . -104.2(2) no
C7 O4 C12 C22 . . -120.5(2) no
C7 O4 C12 C23 . . -70.8(1) no
C7 N O4 C8 . . -1.5(1) no
C7 N O4 C12 . . 172.4(1) no
C7 N C5 C12 . . 174.0(2) no
C7 N C6 C8 . . 26.8(1) no
C7 N C6 C9 . . 40.2(2) no
C7 N C12 C13 . . -84.3(8) no
C7 N C12 C21 . . 41.7(9) no
C7 N C12 C22 . . 53(1) no
C7 N C12 C23 . . 64.8(8) no
C7 N C13 C12 . . 158.9(2) no
C7 N C13 C14 . . -57.4(2) no
C7 N C13 C21 . . 125.8(2) no
C7 N C21 C12 . . -168.6(3) no
C7 N C21 C13 . . -138.2(2) no
C7 N C21 C22 . . 169.8(6) no
C7 N C21 C23 . . 52.0(3) no
C7 C5 O1 C9 . . 6.3(2) no
C7 C5 O1 C10 . . -48.9(2) no
C7 C5 O1 C11 . . 63.5(3) no
C7 C5 O1 H . . -138.04(8) no
C7 C5 O4 C8 . . -20.5(1) no
C7 C5 O4 C12 . . 140.5(1) no
C7 C5 N C8 . . -31.13(9) no
C7 C5 N C12 . . -174.0(2) no
C7 C5 N C13 . . -142.6(1) no
C7 C5 N C21 . . 167.7(4) no
C7 C5 C6 C8 . . 13.4(1) no
C7 C5 C6 C9 . . 88.0(3) no
C7 C5 C12 C13 . . -115.2(2) no
C7 C5 C12 C21 . . 26.0(3) no
C7 C5 C12 C22 . . 78.4(5) no
C7 C5 C12 C23 . . 45.1(2) no
C7 C6 O1 C9 . . -29.1(2) no
C7 C6 O1 C10 . . -65.7(2) no
C7 C6 O1 C11 . . 3.7(3) no
C7 C6 O2 C8 . . 33.9(2) no
C7 C6 O2 C9 . . 166.5(3) no
C7 C6 O2 C10 . . -157.5(3) no
C7 C6 O2 C11 . . 139.2(3) no
C7 C6 N C8 . . -26.8(1) no
C7 C6 N C12 . . -176.4(4) no
C7 C6 N C13 . . -120.4(2) no
C7 C6 N C21 . . 69.3(4) no
C7 C6 C5 C12 . . 39.1(3) no
C7 C6 C9 C10 . . -110.1(2) no
C7 C6 C9 C11 . . 93.2(4) no
C7 C8 O2 C9 . . -87.9(2) no
C7 C8 O2 C10 . . -58.4(4) no
C7 C8 O2 C11 . . -125.0(3) no
C7 C8 O4 C12 . . -5.5(4) no
C7 C8 N C12 . . -169.3(2) no
C7 C8 N C13 . . 162.3(1) no
C7 C8 N C21 . . -130.8(2) no
C7 C8 C6 C9 . . 61.1(2) no
C7 C9 O1 C10 . . 113.8(2) no
C7 C9 O1 C11 . . -119.9(3) no
C7 C9 O2 C8 . . 38.7(1) no
C7 C9 O2 C10 . . -115.8(3) no
C7 C9 O2 C11 . . 119.8(3) no
C7 C9 C6 C8 . . -31.1(1) no
C8 O2 O1 C11 . . -111.8(2) no
C8 O2 C6 C9 . . -132.7(2) no
C8 O2 C7 C9 . . -107.7(2) no
C8 O2 C9 C10 . . 154.4(2) no
C8 O2 C9 C11 . . -81.1(3) no
C8 O2 C10 C9 . . -46.3(4) no
C8 O2 C10 C11 . . -78.8(4) no
C8 O2 C11 C9 . . 112.7(3) no
C8 O2 C11 C10 . . 146.8(1) no
C8 O2 C11 H15 . . -15.5(4) no
C8 O2 C11 H16 . . 107.5(8) no
C8 O2 C11 H17 . . -124.7(4) no
C8 O2 H11 H10 . . -103.53(7) no
C8 O2 H13 C9 . . -12.9(7) no
C8 O2 H13 C10 . . 26.5(8) no
C8 O2 H13 H12 . . 9.8(7) no
C8 O2 H13 H14 . . 63.9(7) no
C8 O2 H13 H17 . . -74.2(7) no
C8 O2 H14 C9 . . -89.5(2) no
C8 O2 H14 C10 . . -127.5(3) no
C8 O2 H14 H1 . 2_657 7.8(2) no
C8 O2 H14 H10 . . 1.7(2) no
C8 O2 H14 H12 . . -110.4(2) no
C8 O2 H14 H13 . . -164.7(2) no
C8 O2 H15 C9 . . 129.3(2) no
C8 O2 H15 C11 . . 165.1(4) no
C8 O2 H15 H16 . . 147.21(7) no
C8 O2 H15 H17 . . -157.90(8) no
C8 O2 H15 H29 . 2_547 -50.17(8) no
C8 O2 H17 C9 . . 102.6(2) no
C8 O2 H17 C11 . . 62.7(5) no
C8 O2 H17 H13 . . 167.8(1) no
C8 O2 H17 H15 . . 24.93(8) no
C8 O2 H17 H16 . . 79.40(9) no
C8 O2 H17 H33 . 1_556 -137.97(8) no
C8 O2 H20 C13 2_557 2_557 81.3(5) no
C8 O3 O4 C12 . . -106(2) no
C8 O3 O4 H20 . . 156.9(3) no
C8 O3 O4 H35 . . 61.1(3) no
C8 O3 C7 C9 . . -129.6(3) no
C8 O3 C7 H10 . . -43.7(4) no
C8 O3 C7 H11 . . 87.2(3) no
C8 O4 O3 H11 . 2_547 -144.5(3) no
C8 O4 N C12 . . -173.9(2) no
C8 O4 N C13 . . 161.1(2) no
C8 O4 N C21 . . -138.9(2) no
C8 O4 N H8 . . 49.1(3) no
C8 O4 N H18 . . 179.0(2) no
C8 O4 N H29 . . -89.6(2) no
C8 O4 N H35 . . 77.2(2) no
C8 O4 C5 C12 . . -161.0(1) no
C8 O4 C5 H8 . . -120.3(2) no
C8 O4 C5 H9 . . -179.1(2) no
C8 O4 C5 H10 . . -39.1(1) no
C8 O4 C5 H35 . . 91.6(2) no
C8 O4 C7 C9 . . 75.6(3) no
C8 O4 C7 H10 . . 160.2(2) no
C8 O4 C7 H11 . . -110.8(3) no
C8 O4 C12 C13 . . 148.1(3) no
C8 O4 C12 C21 . . -100.7(3) no
C8 O4 C12 C22 . . -117.0(4) no
C8 O4 C12 C23 . . -67.3(3) no
C8 O4 C12 H18 . . 31.2(6) no
C8 O4 C12 H19 . . 163.3(3) no
C8 O4 C12 H20 . . 160.0(3) no
C8 O4 C12 H28 . . -116.6(3) no
C8 O4 H20 C12 . . -159.5(3) no
C8 O4 H20 C13 . . -139.6(3) no
C8 O4 H20 C14 . . -63.9(3) no
C8 O4 H20 H19 . . -164.8(3) no
C8 O4 H20 H21 . . -38.3(3) no
C8 O4 H20 H28 . . 143.9(3) no
C8 O4 H35 H3 . . 29.9(1) no
C8 O4 H35 H9 . . -139.7(1) no
C8 N O4 C12 . . 173.9(2) no
C8 N O4 H20 . . -161.4(2) no
C8 N O4 H35 . . -77.2(2) no
C8 N C4 H . . -22.6(2) no
C8 N C4 H6 . . 152.9(3) no
C8 N C4 H8 . . -116.7(2) no
C8 N C4 H9 . . 133.9(2) no
C8 N C4 H10 . . -45.6(1) no
C8 N C4 H18 . . 164.8(2) no
C8 N C4 H35 . . 41.4(1) no
C8 N C5 C12 . . 142.8(2) no
C8 N C5 H8 . . -147.8(1) no
C8 N C5 H9 . . 167.0(1) no
C8 N C5 H10 . . -74.8(1) no
C8 N C5 H35 . . 68.5(2) no
C8 N C6 C9 . . 13.4(2) no
C8 N C6 H10 . . -135.1(2) no
C8 N C6 H11 . . -52.88(8) no
C8 N C6 H35 . . 95.4(1) no
C8 N C7 C9 . . 105.3(2) no
C8 N C7 H10 . . 161.0(2) no
C8 N C7 H11 . . -112.5(2) no
C8 N C12 C13 . . -54.2(3) no
C8 N C12 C21 . . 71.8(3) no
C8 N C12 C22 . . 83.5(4) no
C8 N C12 C23 . . 94.9(2) no
C8 N C12 H18 . . -172.7(2) no
C8 N C12 H19 . . -49.9(3) no
C8 N C12 H20 . . -33.4(2) no
C8 N C12 H28 . . 46.2(2) no
C8 N C13 C12 . . 141.7(2) no
C8 N C13 C14 . . -74.6(2) no
C8 N C13 C21 . . 108.6(1) no
C8 N C13 H18 . . 172.9(1) no
C8 N C13 H19 . . 132.3(3) no
C8 N C13 H20 . . 11.0(2) no
C8 N C13 H21 . . -48.8(1) no
C8 N C13 H28 . . 85.43(9) no
C8 N C21 C12 . . -131.2(2) no
C8 N C21 C13 . . -100.9(1) no
C8 N C21 C22 . . -152.9(6) no
C8 N C21 C23 . . 89.4(2) no
C8 N C21 H18 . . -162.6(1) no
C8 N C21 H19 . . -106.1(1) no
C8 N C21 H28 . . -18.3(3) no
C8 N C21 H29 . . 73.7(1) no
C8 N C21 H30 . . 115.5(1) no
C8 N C21 H31 . . 77.8(2) no
C8 N C21 H32 . . -179(1) no
C8 N C21 H33 . . -177.3(2) no
C8 N C21 H34 . . -119.8(2) no
C8 N H8 H . . 30.3(1) no
C8 N H8 H5 . . 66.0(2) no
C8 N H8 H9 . . 114.7(1) no
C8 N H8 H10 . . -15.9(1) no
C8 N H8 H18 . . 171.2(2) no
C8 N H18 C12 . . 16.6(4) no
C8 N H18 C13 . . -21.3(3) no
C8 N H18 C21 . . 58.3(3) no
C8 N H18 C22 . . 54.9(4) no
C8 N H18 H8 . . -158.4(3) no
C8 N H18 H9 . . -122.8(3) no
C8 N H18 H19 . . -11.6(3) no
C8 N H18 H30 . . 109.0(3) no
C8 N H18 H33 . . 70.7(4) no
C8 N H29 C21 . . -119.8(1) no
C8 N H29 C23 . . -146.1(3) no
C8 N H29 H15 . 2_557 65.9(1) no
C8 N H29 H28 . . -94.13(8) no
C8 N H29 H30 . . 178.52(7) no
C8 N H29 H31 . . -126.68(7) no
C8 N H35 H3 . . -131.5(1) no
C8 N H35 H9 . . -170.55(8) no
C8 C6 O1 C9 . . -63.8(2) no
C8 C6 O1 C10 . . -100.5(1) no
C8 C6 O1 C11 . . -31.1(3) no
C8 C6 O1 H . . 153.0(1) no
C8 C6 O1 H10 . . -151.7(2) no
C8 C6 O1 H12 . . -116.2(1) no
C8 C6 O1 H14 . . -111.2(1) no
C8 C6 O1 H15 . . -6.7(2) no
C8 C6 O1 H16 . . -29.2(3) no
C8 C6 O1 H35 . . 74.5(1) no
C8 C6 O2 C9 . . 132.7(2) no
C8 C6 O2 C10 . . 168.6(2) no
C8 C6 O2 C11 . . 105.4(2) no
C8 C6 O2 H11 . . -63.28(8) no
C8 C6 O2 H13 . . 172.5(1) no
C8 C6 O2 H14 . . -171.5(1) no
C8 C6 O2 H15 . . 83.8(1) no
C8 C6 O2 H17 . . 109.3(1) no
C8 C6 O2 H20 . 2_557 -114.0(1) no
C8 C6 N C12 . . -149.5(5) no
C8 C6 N C13 . . -93.6(2) no
C8 C6 N C21 . . 96.1(3) no
C8 C6 N H8 . . 179.4(1) no
C8 C6 N H18 . . -168.9(2) no
C8 C6 N H29 . . 85.8(1) no
C8 C6 N H35 . . -95.4(1) no
C8 C6 C4 H . . -157.1(1) no
C8 C6 C4 H6 . . -157.4(2) no
C8 C6 C4 H8 . . 107.9(2) no
C8 C6 C4 H9 . . -15.8(3) no
C8 C6 C4 H10 . . 137.3(2) no
C8 C6 C4 H18 . . 28.0(1) no
C8 C6 C4 H35 . . -43.2(1) no
C8 C6 C5 C12 . . 52.6(2) no
C8 C6 C5 H8 . . 143.0(1) no
C8 C6 C5 H9 . . 166.6(2) no
C8 C6 C5 H10 . . 137.3(2) no
C8 C6 C5 H35 . . -72.0(2) no
C8 C6 C7 C9 . . 112.4(2) no
C8 C6 C7 H10 . . -148.3(2) no
C8 C6 C7 H11 . . -121.7(3) no
C8 C6 C9 C10 . . -141.3(2) no
C8 C6 C9 C11 . . 62.1(4) no
C8 C6 C9 H12 . . -169.4(1) no
C8 C6 C9 H13 . . -119.3(2) no
C8 C6 C9 H14 . . -133.2(1) no
C8 C6 C9 H15 . . 49.6(1) no
C8 C6 C9 H16 . . 96.1(2) no
C8 C6 C9 H17 . . 32.3(3) no
C8 C6 H10 H . . -162.3(2) no
C8 C6 H10 H8 . . -105.4(2) no
C8 C6 H10 H11 . . 14.1(2) no
C8 C6 H10 H14 . . 96.6(2) no
C8 C6 H11 H10 . . -167.8(2) no
C8 C6 H35 H3 . . -143.56(7) no
C8 C6 H35 H9 . . 133.68(7) no
C8 C7 O1 C9 . . -109.0(2) no
C8 C7 O1 C10 . . -140.5(2) no
C8 C7 O1 C11 . . -77.3(2) no
C8 C7 O1 H . . 108.3(2) no
C8 C7 O1 H10 . . 128.9(2) no
C8 C7 O1 H12 . . -141.9(2) no
C8 C7 O1 H14 . . -160.4(2) no
C8 C7 O1 H15 . . -56.3(2) no
C8 C7 O1 H16 . . -77.4(2) no
C8 C7 O1 H35 . . 45.6(2) no
C8 C7 O2 C9 . . 107.7(2) no
C8 C7 O2 C10 . . 147.7(2) no
C8 C7 O2 C11 . . 70.2(3) no
C8 C7 O2 H11 . . -121.2(3) no
C8 C7 O2 H13 . . 162.8(2) no
C8 C7 O2 H14 . . 163.4(1) no
C8 C7 O2 H15 . . 52.6(2) no
C8 C7 O2 H17 . . 58.2(3) no
C8 C7 O2 H20 . 2_557 -110.5(2) no
C8 C7 O3 H11 . 2_547 46.6(3) no
C8 C7 O4 C12 . . 177.1(2) no
C8 C7 O4 H20 . . -126.7(3) no
C8 C7 O4 H35 . . -119.9(2) no
C8 C7 N C12 . . 38.3(8) no
C8 C7 N C13 . . -28.6(2) no
C8 C7 N C21 . . 71.4(2) no
C8 C7 N H8 . . -160.0(1) no
C8 C7 N H18 . . 179.9(3) no
C8 C7 N H29 . . 98.0(1) no
C8 C7 N H35 . . -89.6(1) no
C8 C7 C5 C12 . . 51.4(2) no
C8 C7 C5 H8 . . 143.5(1) no
C8 C7 C5 H9 . . 130.0(3) no
C8 C7 C5 H10 . . 175.4(2) no
C8 C7 C5 H35 . . -52.4(2) no
C8 C7 C6 C9 . . -112.4(2) no
C8 C7 C6 H10 . . 148.3(2) no
C8 C7 C6 H11 . . 121.7(3) no
C8 C7 C6 H35 . . -3.0(2) no
C8 C7 C9 C10 . . -167.0(3) no
C8 C7 C9 C11 . . -11.8(4) no
C8 C7 C9 H12 . . 170.0(2) no
C8 C7 C9 H13 . . -137.1(2) no
C8 C7 C9 H14 . . -177.1(2) no
C8 C7 C9 H15 . . -2.8(2) no
C8 C7 C9 H16 . . 14.6(3) no
C8 C7 C9 H17 . . -43.6(2) no
C8 C7 H10 H . . -53.1(3) no
C8 C7 H10 H8 . . 22.0(3) no
C8 C7 H10 H11 . . 113.4(3) no
C8 C7 H10 H14 . . -151.9(2) no
C8 C7 H11 H10 . . -134.3(2) no
C8 H11 O2 C9 . . 99.0(2) no
C8 H11 O2 C10 . . 142.8(2) no
C8 H11 O2 C11 . . 57.2(4) no
C8 H11 O2 H13 . . 166.3(1) no
C8 H11 O2 H14 . . 147.4(1) no
C8 H11 O2 H15 . . 29.5(1) no
C8 H11 O2 H17 . . 35.6(6) no
C8 H11 O2 H20 . 2_557 -132.64(9) no
C8 H11 C6 C9 . . -87.2(1) no
C8 H11 C6 H10 . . 167.8(2) no
C8 H11 C6 H35 . . 29.3(1) no
C8 H11 C7 C9 . . -156.5(3) no
C8 H11 C7 H10 . . 134.3(2) no
C8 H11 H10 H . . -0.75(8) no
C8 H11 H10 H8 . . 73.87(8) no
C8 H11 H10 H14 . . -114.01(8) no
C9 O1 O2 C10 . . 36.4(2) no
C9 O1 O2 C11 . . -37.5(3) no
C9 O1 O2 H11 . . 156.3(3) no
C9 O1 O2 H13 . . 29.0(2) no
C9 O1 O2 H14 . . 60.8(2) no
C9 O1 O2 H15 . . -62.4(2) no
C9 O1 O2 H17 . . -30.6(2) no
C9 O1 O2 H20 . 2_557 60.4(2) no
C9 O1 C5 C12 . . -18.2(4) no
C9 O1 C5 H8 . . 115.9(2) no
C9 O1 C5 H9 . . 163.7(2) no
C9 O1 C5 H10 . . 72.1(2) no
C9 O1 C5 H35 . . -108.6(2) no
C9 O1 C6 H10 . . 87.8(2) no
C9 O1 C6 H11 . . -11.2(2) no
C9 O1 C6 H35 . . -138.3(1) no
C9 O1 C7 H10 . . 122.1(1) no
C9 O1 C7 H11 . . 96.6(3) no
C9 O1 C10 C11 . . 33.1(3) no
C9 O1 C10 H12 . . 122.9(4) no
C9 O1 C10 H13 . . -4.3(5) no
C9 O1 C10 H14 . . -127.7(4) no
C9 O1 C11 C10 . . -31.0(3) no
C9 O1 C11 H15 . . 126.4(6) no
C9 O1 C11 H16 . . -124.0(6) no
C9 O1 C11 H17 . . 2.8(8) no
C9 O1 H H2 . . 123.8(2) no
C9 O1 H H3 . . 146.0(2) no
C9 O1 H H4 . . 112.5(2) no
C9 O1 H H5 . . -95.9(2) no
C9 O1 H H8 . . -113.9(2) no
C9 O1 H H10 . . -75.3(2) no
C9 O1 H H22 . 2_657 55.5(2) no
C9 O1 H10 H . . 144.5(1) no
C9 O1 H10 H8 . . -175.0(1) no
C9 O1 H10 H11 . . -49.3(1) no
C9 O1 H10 H14 . . 35.6(1) no
C9 O1 H12 C10 . . -39.5(3) no
C9 O1 H12 H13 . . -22.0(2) no
C9 O1 H12 H14 . . -76.9(2) no
C9 O1 H12 H16 . . 64.5(2) no
C9 O1 H12 H25 . 1_566 -120.5(2) no
C9 O1 H14 C10 . . 36.0(3) no
C9 O1 H14 H1 . 2_657 177.4(1) no
C9 O1 H14 H10 . . -133.2(2) no
C9 O1 H14 H12 . . 72.8(1) no
C9 O1 H14 H13 . . 17.5(1) no
C9 O1 H15 C11 . . -37.6(4) no
C9 O1 H15 H16 . . -74.6(1) no
C9 O1 H15 H17 . . -20.2(1) no
C9 O1 H15 H29 . 2_547 140.5(1) no
C9 O1 H16 C11 . . 39.4(4) no
C9 O1 H16 H12 . . -59.6(1) no
C9 O1 H16 H15 . . 77.0(1) no
C9 O1 H16 H17 . . 22.8(1) no
C9 O1 H35 H3 . . -144.1(2) no
C9 O1 H35 H9 . . 146.4(2) no
C9 O2 O1 C10 . . -36.4(2) no
C9 O2 O1 C11 . . 37.5(3) no
C9 O2 O1 H . . -120.6(2) no
C9 O2 O1 H10 . . -131.5(2) no
C9 O2 O1 H12 . . -29.7(2) no
C9 O2 O1 H14 . . -60.8(2) no
C9 O2 O1 H15 . . 62.4(2) no
C9 O2 O1 H16 . . 30.5(2) no
C9 O2 O1 H35 . . 155.5(2) no
C9 O2 C6 H10 . . -92.3(2) no
C9 O2 C6 H11 . . -164.1(2) no
C9 O2 C6 H35 . . 87.8(2) no
C9 O2 C7 H10 . . -40.1(3) no
C9 O2 C7 H11 . . -131.1(2) no
C9 O2 C8 H11 . . -116.9(2) no
C9 O2 C10 C11 . . -32.5(2) no
C9 O2 C10 H12 . . 1.8(5) no
C9 O2 C10 H13 . . -124.4(4) no
C9 O2 C10 H14 . . 126.1(3) no
C9 O2 C11 C10 . . 34.1(2) no
C9 O2 C11 H15 . . -128.2(5) no
C9 O2 C11 H16 . . -5.3(6) no
C9 O2 C11 H17 . . 122.6(6) no
C9 O2 H11 H10 . . -4.5(2) no
C9 O2 H13 C10 . . 39.3(3) no
C9 O2 H13 H12 . . 22.6(2) no
C9 O2 H13 H14 . . 76.8(2) no
C9 O2 H13 H17 . . -61.3(2) no
C9 O2 H14 C10 . . -38.0(3) no
C9 O2 H14 H1 . 2_657 97.3(1) no
C9 O2 H14 H10 . . 91.1(1) no
C9 O2 H14 H12 . . -20.9(1) no
C9 O2 H14 H13 . . -75.2(1) no
C9 O2 H15 C11 . . 35.8(4) no
C9 O2 H15 H16 . . 18.0(1) no
C9 O2 H15 H17 . . 72.8(1) no
C9 O2 H15 H29 . 2_547 -179.4(1) no
C9 O2 H17 C11 . . -39.9(5) no
C9 O2 H17 H13 . . 65.1(2) no
C9 O2 H17 H15 . . -77.7(2) no
C9 O2 H17 H16 . . -23.2(2) no
C9 O2 H17 H33 . 1_556 119.4(1) no
C9 O2 H20 C13 2_557 2_557 -98.8(6) no
C9 C6 O1 C10 . . -36.6(2) no
C9 C6 O1 C11 . . 32.7(3) no
C9 C6 O1 H . . -143.2(1) no
C9 C6 O1 H10 . . -87.8(2) no
C9 C6 O1 H12 . . -52.4(1) no
C9 C6 O1 H14 . . -47.4(1) no
C9 C6 O1 H15 . . 57.1(2) no
C9 C6 O1 H16 . . 34.6(2) no
C9 C6 O1 H35 . . 138.3(1) no
C9 C6 O2 C10 . . 36.0(2) no
C9 C6 O2 C11 . . -27.3(2) no
C9 C6 O2 H11 . . 164.1(2) no
C9 C6 O2 H13 . . 39.9(1) no
C9 C6 O2 H14 . . 55.8(1) no
C9 C6 O2 H15 . . -48.9(1) no
C9 C6 O2 H17 . . -23.4(1) no
C9 C6 O2 H20 . 2_557 113.3(2) no
C9 C6 N C12 . . -136.2(4) no
C9 C6 N C13 . . -80.2(2) no
C9 C6 N C21 . . 109.4(4) no
C9 C6 N H8 . . -167.3(2) no
C9 C6 N H18 . . -155.6(2) no
C9 C6 N H29 . . 99.1(2) no
C9 C6 N H35 . . -82.0(2) no
C9 C6 C4 H . . -35.4(2) no
C9 C6 C4 H6 . . -35.7(3) no
C9 C6 C4 H8 . . -130.4(2) no
C9 C6 C4 H9 . . 105.9(3) no
C9 C6 C4 H10 . . -101.0(2) no
C9 C6 C4 H18 . . 149.7(2) no
C9 C6 C4 H35 . . 78.5(2) no
C9 C6 C5 C12 . . 127.1(2) no
C9 C6 C5 H8 . . -142.5(2) no
C9 C6 C5 H9 . . -118.9(2) no
C9 C6 C5 H10 . . -148.1(3) no
C9 C6 C5 H35 . . 2.5(3) no
C9 C6 C7 H10 . . 99.3(2) no
C9 C6 C7 H11 . . 125.9(2) no
C9 C6 C8 H11 . . 89.3(1) no
C9 C6 H10 H . . 97.7(1) no
C9 C6 H10 H8 . . 154.6(1) no
C9 C6 H10 H11 . . -85.9(1) no
C9 C6 H10 H14 . . -3.3(1) no
C9 C6 H11 H10 . . 105.0(2) no
C9 C6 H35 H3 . . -64.9(1) no
C9 C6 H35 H9 . . -147.6(1) no
C9 C7 O1 C10 . . -31.6(2) no
C9 C7 O1 C11 . . 31.7(2) no
C9 C7 O1 H . . -142.7(1) no
C9 C7 O1 H10 . . -122.1(1) no
C9 C7 O1 H12 . . -32.9(1) no
C9 C7 O1 H14 . . -51.4(1) no
C9 C7 O1 H15 . . 52.7(1) no
C9 C7 O1 H16 . . 31.6(1) no
C9 C7 O1 H35 . . 154.6(1) no
C9 C7 O2 C10 . . 40.0(2) no
C9 C7 O2 C11 . . -37.5(3) no
C9 C7 O2 H11 . . 131.1(2) no
C9 C7 O2 H13 . . 55.1(2) no
C9 C7 O2 H14 . . 55.7(2) no
C9 C7 O2 H15 . . -55.1(2) no
C9 C7 O2 H17 . . -49.5(2) no
C9 C7 O2 H20 . 2_557 141.8(3) no
C9 C7 O3 H11 . 2_547 -83.0(2) no
C9 C7 O4 C12 . . -107.3(2) no
C9 C7 O4 H20 . . -51.1(3) no
C9 C7 O4 H35 . . -44.3(1) no
C9 C7 N C12 . . 143.6(8) no
C9 C7 N C13 . . 76.7(2) no
C9 C7 N C21 . . 176.7(2) no
C9 C7 N H8 . . -54.7(2) no
C9 C7 N H18 . . -74.8(4) no
C9 C7 N H29 . . -156.7(1) no
C9 C7 N H35 . . 15.7(2) no
C9 C7 C5 C12 . . 168.2(1) no
C9 C7 C5 H8 . . -99.7(1) no
C9 C7 C5 H9 . . -113.2(3) no
C9 C7 C5 H10 . . -67.8(1) no
C9 C7 C5 H35 . . 64.4(2) no
C9 C7 C6 H10 . . -99.3(2) no
C9 C7 C6 H11 . . -125.9(2) no
C9 C7 C6 H35 . . 109.4(1) no
C9 C7 C8 H11 . . 159.7(3) no
C9 C7 H10 H . . 61.7(1) no
C9 C7 H10 H8 . . 136.80(8) no
C9 C7 H10 H11 . . -131.9(2) no
C9 C7 H10 H14 . . -37.19(8) no
C9 C7 H11 H10 . . 69.1(2) no
C9 C10 O1 C11 . . -33.1(3) no
C9 C10 O1 H . . 177.1(2) no
C9 C10 O1 H10 . . 117.6(2) no
C9 C10 O1 H12 . . -122.9(4) no
C9 C10 O1 H14 . . 127.7(4) no
C9 C10 O1 H15 . . -24.7(2) no
C9 C10 O1 H16 . . -57.1(2) no
C9 C10 O1 H35 . . 82.0(5) no
C9 C10 O2 C11 . . 32.5(2) no
C9 C10 O2 H11 . . -113.7(2) no
C9 C10 O2 H13 . . 124.4(4) no
C9 C10 O2 H14 . . -126.1(3) no
C9 C10 O2 H15 . . 26.0(2) no
C9 C10 O2 H17 . . 56.3(2) no
C9 C10 O2 H20 . 2_557 157.9(2) no
C9 C10 C11 H15 . . -5.6(7) no
C9 C10 C11 H16 . . 122.5(5) no
C9 C10 C11 H17 . . -128.0(6) no
C9 C10 H12 H13 . . -120.0(6) no
C9 C10 H12 H14 . . 120.0(4) no
C9 C10 H12 H16 . . -26.5(3) no
C9 C10 H12 H25 . 1_566 -170.4(2) no
C9 C10 H13 H12 . . 119.9(6) no
C9 C10 H13 H14 . . -120.1(5) no
C9 C10 H13 H17 . . 29.2(3) no
C9 C10 H14 H1 . 2_657 -95.8(3) no
C9 C10 H14 H10 . . -19.1(3) no
C9 C10 H14 H12 . . -119.9(5) no
C9 C10 H14 H13 . . 120.1(5) no
C9 C11 O1 C10 . . 31.0(3) no
C9 C11 O1 H . . 113.6(3) no
C9 C11 O1 H10 . . -19.9(5) no
C9 C11 O1 H12 . . 54.3(3) no
C9 C11 O1 H14 . . 24.1(3) no
C9 C11 O1 H15 . . -126.4(6) no
C9 C11 O1 H16 . . 124.0(6) no
C9 C11 O1 H35 . . -131.1(3) no
C9 C11 O2 C10 . . -34.1(2) no
C9 C11 O2 H11 . . 67.0(5) no
C9 C11 O2 H13 . . -58.1(2) no
C9 C11 O2 H14 . . -26.2(2) no
C9 C11 O2 H15 . . 128.2(5) no
C9 C11 O2 H17 . . -122.6(6) no
C9 C11 O2 H20 . 2_557 -101.7(3) no
C9 C11 C10 H12 . . -125.7(4) no
C9 C11 C10 H13 . . 124.8(4) no
C9 C11 C10 H14 . . -0.9(6) no
C9 C11 H15 H16 . . 120.2(7) no
C9 C11 H15 H17 . . -119.8(8) no
C9 C11 H15 H29 . 2_547 -148.3(3) no
C9 C11 H16 H12 . . 30.4(3) no
C9 C11 H16 H15 . . -120.1(6) no
C9 C11 H16 H17 . . 120.0(8) no
C9 C11 H17 H13 . . -25.9(4) no
C9 C11 H17 H15 . . 119.8(8) no
C9 C11 H17 H16 . . -120.1(9) no
C9 C11 H17 H33 . 1_556 -92.9(9) no
C9 H12 O1 C10 . . 39.5(3) no
C9 H12 O1 C11 . . -40.6(2) no
C9 H12 O1 H . . 163.9(2) no
C9 H12 O1 H10 . . 101.4(2) no
C9 H12 O1 H14 . . 76.9(2) no
C9 H12 O1 H15 . . -40.9(2) no
C9 H12 O1 H16 . . -64.5(2) no
C9 H12 O1 H35 . . 169.5(3) no
C9 H12 C10 C11 . . 27.7(2) no
C9 H12 C10 H13 . . 120.0(6) no
C9 H12 C10 H14 . . -120.0(4) no
C9 H12 H13 C10 . . -40.9(5) no
C9 H12 H13 H14 . . -76.17(8) no
C9 H12 H13 H17 . . 47.46(8) no
C9 H12 H14 C10 . . 40.9(4) no
C9 H12 H14 H1 . 2_657 -122.64(8) no
C9 H12 H14 H10 . . -53.60(8) no
C9 H12 H14 H13 . . 76.19(8) no
C9 H12 H16 C11 . . -27.1(3) no
C9 H12 H16 H15 . . -8.40(9) no
C14 H22 C15 C17 . . 125.1(5) no
C14 H22 C15 C19 . . -136.9(5) no
C14 H22 C15 C20 . . -115.0(4) no
C14 H22 C15 H21 . . -33.7(3) no
C14 H22 C15 H23 . . 83.0(3) no
C14 H22 C15 H27 . . -102.8(3) no
C14 H22 H21 C15 . . 42.7(4) no
C14 H22 H21 C20 . . 72.7(4) no
C14 H22 H21 H20 . . -51.0(4) no
C14 H22 H21 H27 . . 93.1(4) no
C14 H27 C15 C16 . . 178.6(4) no
C14 H27 C15 C17 . . 177.9(3) no
C14 H27 C15 C19 . . 176.8(2) no
C14 H27 C15 C20 . . 176.7(5) no
C14 H27 C15 H21 . . -17.3(1) no
C14 H27 C15 H22 . . 26.3(1) no
C14 H27 C15 H23 . . -179.0(7) no
C14 H27 C19 C15 . . -1.8(1) no
C14 H27 C19 C17 . . -2.9(3) no
C14 H27 C19 C18 . . -2.5(8) no
C14 H27 C19 C20 . . -1.7(5) no
C14 H27 C19 H25 . . -1(2) no
C14 H27 C19 H26 . . 178.1(3) no
C14 H27 C20 C15 . . -2.0(3) no
C14 H27 C20 C16 . . -3.3(6) no
C14 H27 C20 C18 . . 178.7(8) no
C14 H27 C20 C19 . . 178.2(5) no
C14 H27 C20 H21 . . -12.9(1) no
C14 H27 C20 H26 . . 178.1(2) no
C14 H27 H21 C15 . . 27.6(2) no
C14 H27 H21 C20 . . 35.8(3) no
C14 H27 H21 H20 . . 100.1(2) no
C14 H27 H21 H22 . . -35.2(2) no
C14 H27 H26 C18 . . -2.6(2) no
C14 H27 H26 C19 . . -2.4(4) no
C14 H27 H26 C20 . . -2.3(3) no
C14 H27 H26 H25 . . -2.23(9) no
C15 O5 C12 C21 . . 13.4(4) no
C15 O5 C12 C22 . . -17.3(3) no
C15 O5 C12 C23 . . -33(3) no
C15 O5 C12 H18 . . -98.7(2) no
C15 O5 C12 H19 . . 3.1(2) no
C15 O5 C12 H20 . . 60.9(2) no
C15 O5 C12 H28 . . 44.0(2) no
C15 O5 C13 C21 . . -146.9(2) no
C15 O5 C13 H18 . . -136.8(1) no
C15 O5 C13 H19 . . -37.8(2) no
C15 O5 C13 H20 . . 82.4(2) no
C15 O5 C13 H21 . . 52.2(1) no
C15 O5 C13 H28 . . -176.7(4) no
C15 O5 C14 C16 . . 9.6(2) no
C15 O5 C14 C20 . . -13.9(3) no
C15 O5 C14 H19 . . -51.2(3) no
C15 O5 C14 H20 . . -97.7(3) no
C15 O5 C14 H21 . . -120.8(4) no
C15 O5 C14 H22 . . 120.8(5) no
C15 O5 C14 H27 . . -41.8(5) no
C15 O5 H9 H1 . . -67.8(2) no
C15 O5 H9 H6 . . -25.5(2) no
C15 O5 H9 H8 . . 161.7(1) no
C15 O5 H9 H18 . . 115.6(2) no
C15 O5 H9 H35 . . -143.6(2) no
C15 O5 H18 C21 . . 77.8(2) no
C15 O5 H18 C22 . . 40.2(2) no
C15 O5 H18 H8 . . -143.4(1) no
C15 O5 H18 H9 . . -127.0(2) no
C15 O5 H18 H19 . . 38.7(1) no
C15 O5 H18 H30 . . 104.9(2) no
C15 O5 H18 H33 . . 19.5(2) no
C15 O5 H19 C21 . . 178.5(1) no
C15 O5 H19 C22 . . -154.8(1) no
C15 O5 H19 H18 . . -152.99(9) no
C15 O5 H19 H20 . . 109.75(9) no
C15 O5 H19 H23 . . -49.43(8) no
C15 O5 H19 H34 . . -142.3(1) no
C15 O5 H20 H19 . . -69.28(8) no
C15 O5 H20 H21 . . 44.96(8) no
C15 O5 H20 H28 . . -129.39(8) no
C15 O5 H21 C20 . . -0.4(1) no
C15 O5 H21 H20 . . -118.36(8) no
C15 O5 H21 H22 . . 70.63(7) no
C15 O5 H21 H27 . . 5.16(9) no
C15 O5 H22 H . 2_647 179.10(9) no
C15 O5 H22 H21 . . -70.66(9) no
C15 O5 H23 C16 . . 5.0(2) no
C15 O5 H23 C17 . . 11.4(2) no
C15 O5 H23 H19 . . 94.90(9) no
C15 O5 H23 H24 . . 24.4(1) no
C15 O5 H23 H25 . 2_656 -137.39(8) no
C15 O5 H35 H3 . . 57.5(2) no
C15 O5 H35 H9 . . 130.5(2) no
C15 C14 O5 H9 . . -108.1(3) no
C15 C14 O5 H18 . . 47.8(9) no
C15 C14 O5 H19 . . 51.2(3) no
C15 C14 O5 H20 . . 97.7(3) no
C15 C14 O5 H21 . . 120.8(4) no
C15 C14 O5 H22 . . -120.8(5) no
C15 C14 O5 H23 . . -15.7(2) no
C15 C14 O5 H35 . . -172.9(2) no
C15 C14 C13 C21 . . -118(2) no
C15 C14 C13 H18 . . -102.1(2) no
C15 C14 C13 H19 . . 2.2(2) no
C15 C14 C13 H20 . . 111.3(2) no
C15 C14 C13 H21 . . 107.1(3) no
C15 C14 C13 H28 . . 105.0(4) no
C15 C14 C16 C17 . . -5.3(5) no
C15 C14 C16 C18 . . -4.1(3) no
C15 C14 C16 C20 . . -1.4(3) no
C15 C14 C16 H23 . . 177.4(4) no
C15 C14 C16 H24 . . -14(2) no
C15 C14 C20 C16 . . 1.4(3) no
C15 C14 C20 C18 . . 4.0(3) no
C15 C14 C20 C19 . . 6.4(6) no
C15 C14 C20 H21 . . -141.1(4) no
C15 C14 C20 H26 . . 23(2) no
C15 C14 C20 H27 . . -176.8(5) no
C15 C14 H19 C21 . . -173.1(2) no
C15 C14 H19 C22 . . -136.4(4) no
C15 C14 H19 H18 . . -133.4(2) no
C15 C14 H19 H20 . . 143.3(2) no
C15 C14 H19 H23 . . -46.0(2) no
C15 C14 H19 H34 . . -32.3(9) no
C15 C14 H20 H19 . . -39.2(2) no
C15 C14 H20 H21 . . 99.9(3) no
C15 C14 H20 H28 . . -70.7(3) no
C15 C14 H21 C20 . . 18.7(2) no
C15 C14 H21 H20 . . -103.9(2) no
C15 C14 H21 H22 . . 117.7(5) no
C15 C14 H21 H27 . . 31.6(2) no
C15 C14 H22 H . 2_647 -155.4(3) no
C15 C14 H22 H21 . . -117.7(5) no
C15 C14 H27 C19 . . 3.1(2) no
C15 C14 H27 C20 . . 2.1(3) no
C15 C14 H27 H21 . . -139.5(3) no
C15 C14 H27 H26 . . 4.2(2) no
C15 C16 C14 C20 . . 1.4(3) no
C15 C16 C14 H19 . . -118.2(3) no
C15 C16 C14 H20 . . -111.4(3) no
C15 C16 C14 H21 . . -49.8(4) no
C15 C16 C14 H22 . . 90.0(4) no
C15 C16 C14 H27 . . 0.8(2) no
C15 C16 C17 C18 . . -1.0(6) no
C15 C16 C17 C19 . . -0.1(3) no
C15 C16 C17 H23 . . 180.0(5) no
C15 C16 C17 H24 . . 179.0(3) no
C15 C16 C17 H25 . . -2.1(6) no
C15 C16 C18 C17 . . 179.2(5) no
C15 C16 C18 C19 . . 0.7(3) no
C15 C16 C18 C20 . . 0.6(2) no
C15 C16 C18 H24 . . 179.1(2) no
C15 C16 C18 H25 . . -177.8(8) no
C15 C16 C18 H26 . . 0.9(3) no
C15 C16 C20 C18 . . -178.9(4) no
C15 C16 C20 C19 . . -179.0(5) no
C15 C16 C20 H21 . . 11.6(3) no
C15 C16 C20 H26 . . -179.2(4) no
C15 C16 C20 H27 . . 2.3(6) no
C15 C16 H23 C17 . . -180.0(5) no
C15 C16 H23 H19 . . -53.1(3) no
C15 C16 H23 H24 . . -179.6(4) no
C15 C16 H23 H25 . 2_656 107.5(3) no
C15 C16 H24 C17 . . -1.5(5) no
C15 C16 H24 C18 . . -1.4(4) no
C15 C16 H24 H23 . . 179.4(5) no
C15 C16 H24 H25 . . -2.1(4) no
C15 C17 C16 C18 . . 1.0(6) no
C15 C17 C16 C20 . . -0.3(2) no
C15 C17 C16 H23 . . -180.0(5) no
C15 C17 C16 H24 . . -179.0(3) no
C15 C17 C18 C16 . . -0.5(3) no
C15 C17 C18 C19 . . 1.3(5) no
C15 C17 C18 C20 . . 0.7(2) no
C15 C17 C18 H24 . . 179.5(5) no
C15 C17 C18 H25 . . -178.8(5) no
C15 C17 C18 H26 . . 2.3(7) no
C15 C17 C19 C18 . . -178.5(6) no
C15 C17 C19 C20 . . 0.5(3) no
C15 C17 C19 H25 . . -178.5(2) no
C15 C17 C19 H26 . . 179.1(9) no
C15 C17 C19 H27 . . 1.0(2) no
C15 C17 H23 C16 . . 0.0(3) no
C15 C17 H23 H19 . . -62.7(1) no
C15 C17 H23 H24 . . -179.1(3) no
C15 C17 H23 H25 . 2_656 133.4(1) no
C15 C17 H24 C16 . . 1.0(3) no
C15 C17 H24 C18 . . -179(1) no
C15 C17 H24 H23 . . 1.4(5) no
C15 C17 H24 H25 . . -179.7(7) no
C15 C17 H25 C18 . . 1.4(5) no
C15 C17 H25 C19 . . 1.4(2) no
C15 C17 H25 H12 . 1_544 112.3(4) no
C15 C17 H25 H23 . 2_646 -88.4(2) no
C15 C17 H25 H24 . . 179.8(4) no
C15 C17 H25 H26 . . 1.9(2) no
C15 C19 C17 C16 . . 0.0(2) no
C15 C19 C17 C18 . . 178.5(6) no
C15 C19 C17 H23 . . 0.1(2) no
C15 C19 C17 H24 . . -178.3(7) no
C15 C19 C17 H25 . . 178.5(2) no
C15 C19 C18 C16 . . -0.4(2) no
C15 C19 C18 C17 . . -1.3(5) no
C15 C19 C18 C20 . . -0.2(4) no
C15 C19 C18 H24 . . -2.5(7) no
C15 C19 C18 H25 . . 178.7(5) no
C15 C19 C18 H26 . . -179.9(6) no
C15 C19 C20 C16 . . 0.6(3) no
C15 C19 C20 C18 . . 0.3(7) no
C15 C19 C20 H21 . . 42(1) no
C15 C19 C20 H26 . . -180.0(4) no
C15 C19 C20 H27 . . 179.8(8) no
C15 C19 H25 C17 . . -1.4(2) no
C15 C19 H25 C18 . . -1.4(5) no
C15 C19 H25 H12 . 1_544 -161.6(2) no
C15 C19 H25 H23 . 2_646 125.4(2) no
C15 C19 H25 H24 . . -2.1(2) no
C15 C19 H25 H26 . . 179.8(5) no
C15 C19 H26 C18 . . 180(1) no
C15 C19 H26 C20 . . 0.0(4) no
C15 C19 H26 H25 . . -179.7(9) no
C15 C19 H26 H27 . . 0.1(6) no
C15 C19 H27 C20 . . -0.1(5) no
C15 C19 H27 H21 . . 13.0(2) no
C15 C19 H27 H26 . . -179.9(4) no
C15 C20 C14 C16 . . -1.4(3) no
C15 C20 C14 H19 . . 53.3(3) no
C15 C20 C14 H20 . . 86.7(3) no
C15 C20 C14 H21 . . 141.1(4) no
C15 C20 C14 H22 . . -109.9(4) no
C15 C20 C14 H27 . . 176.8(5) no
C15 C20 C16 C17 . . 179.6(4) no
C15 C20 C16 C18 . . 178.9(4) no
C16 C17 C18 C20 . . 1.2(5) no
C16 C17 C18 H24 . . 179.9(8) no
C16 C17 C18 H25 . . -178.3(4) no
C16 C17 C18 H26 . . 2.7(9) no
C16 C17 C19 C18 . . -178.5(7) no
C16 C17 C19 C20 . . 0.6(3) no
C16 C17 C19 H25 . . -178.5(3) no
C16 C17 C19 H26 . . 179.1(8) no
C16 C17 C19 H27 . . 1.0(3) no
C16 C17 H23 H19 . . -62.7(4) no
C16 C17 H23 H24 . . -179.1(5) no
C16 C17 H23 H25 . 2_656 133.4(3) no
C16 C17 H24 C18 . . -179.9(8) no
C16 C17 H24 H23 . . 0.4(2) no
C16 C17 H24 H25 . . 179.3(5) no
C16 C17 H25 C18 . . 2.5(6) no
C16 C17 H25 C19 . . 2.6(5) no
C16 C17 H25 H12 . 1_544 113.5(5) no
C16 C17 H25 H23 . 2_646 -87.2(5) no
C16 C17 H25 H24 . . -179.0(7) no
C16 C17 H25 H26 . . 3.1(5) no
C16 C18 C17 C19 . . -1.8(8) no
C16 C18 C20 C19 . . 179.7(6) no
C16 C18 C20 H21 . . 15.4(3) no
C16 C20 C19 C18 . . 0.2(5) no
C16 C20 C19 H25 . . 1.0(7) no
C16 C20 C19 H26 . . -179.5(5) no
C16 C20 C19 H27 . . -179.3(5) no
C16 C20 H21 H20 . . 54.2(2) no
C16 C20 H21 H22 . . -68.3(1) no
C16 C20 H21 H27 . . -175.3(3) no
C16 C20 H26 C18 . . 0.4(2) no
C16 C20 H26 C19 . . 0.6(5) no
C16 C20 H26 H25 . . 0.8(2) no
C16 C20 H26 H27 . . -179.2(4) no
C16 C20 H27 C19 . . 178(1) no
C16 C20 H27 H21 . . 9.6(7) no
C16 C20 H27 H26 . . 178.5(8) no
C16 H23 O5 H9 . . 159.8(2) no
C16 H23 O5 H18 . . -149.3(2) no
C16 H23 O5 H19 . . -89.9(2) no
C16 H23 O5 H20 . . -73.5(2) no
C16 H23 O5 H21 . . -2.6(2) no
C16 H23 O5 H22 . . 43.2(2) no
C16 H23 O5 H35 . . 149.3(2) no
C16 H23 C15 C17 . . 0.0(3) no
C16 H23 C15 C19 . . 0.0(3) no
C16 H23 C15 C20 . . -0.8(5) no
C16 H23 C15 H21 . . -163.6(4) no
C16 H23 C15 H22 . . 150.5(4) no
C16 H23 C15 H27 . . -3.7(6) no
C16 H23 C17 C18 . . -1.4(6) no
C16 H23 C17 C19 . . 0.0(3) no
C16 H23 C17 H24 . . 179.1(5) no
C16 H23 C17 H25 . . -6.1(9) no
C16 H23 H19 C21 . . -170.5(2) no
C16 H23 H19 C22 . . -135.9(2) no
C16 H23 H19 H18 . . 163.5(2) no
C16 H23 H19 H20 . . 72.7(2) no
C16 H23 H19 H34 . . -116.6(2) no
C16 H23 H24 C17 . . -0.6(3) no
C16 H23 H24 C18 . . -0.8(3) no
C16 H23 H24 H25 . . -1.7(2) no
C16 H24 C17 C18 . . 179.9(8) no
C16 H24 C17 C19 . . 178(1) no
C16 H24 C17 H23 . . -0.4(2) no
C16 H24 C17 H25 . . -179.3(5) no
C16 H24 C18 C17 . . 0.0(5) no
C16 H24 C18 C19 . . 2.6(7) no
C16 H24 C18 C20 . . 1.4(2) no
C16 H24 C18 H25 . . -178.5(4) no
C16 H24 C18 H26 . . 8(1) no
C16 H24 H23 C17 . . 0.6(3) no
C16 H24 H23 H19 . . -76.6(2) no
C16 H24 H23 H25 . 2_656 139.4(2) no
C16 H24 H25 C17 . . 0.4(3) no
C16 H24 H25 C18 . . 1.4(4) no
C16 H24 H25 C19 . . 1.9(2) no
C16 H24 H25 H12 . 1_544 149.02(8) no
C16 H24 H25 H23 . 2_646 -105.96(8) no
C16 H24 H25 H26 . . 2.77(8) no
C17 C15 O5 H9 . . -49.3(2) no
C17 C15 O5 H18 . . 29.5(2) no
C17 C15 O5 H19 . . 63.7(2) no
C17 C15 O5 H20 . . 107.4(2) no
C17 C15 O5 H21 . . 162.9(2) no
C17 C15 O5 H22 . . -136.8(2) no
C17 C15 O5 H23 . . -7.7(1) no
C17 C15 O5 H35 . . -154.1(2) no
C17 C15 C14 C20 . . -174.4(6) no
C17 C15 C14 H19 . . 58.3(4) no
C17 C15 C14 H20 . . 79.8(5) no
C17 C15 C14 H21 . . 144.3(4) no
C17 C15 C14 H22 . . -97.2(5) no
C17 C15 C14 H27 . . -176.0(5) no
C17 C15 C16 C18 . . -0.5(3) no
C17 C15 C16 C20 . . 0.5(5) no
C17 C15 C16 H23 . . 180.0(5) no
C17 C15 C16 H24 . . 0.7(2) no
C17 C15 C19 C18 . . 0.7(3) no
C17 C15 C19 C20 . . -179.0(5) no
C17 C15 C19 H25 . . 1.3(2) no
C17 C15 C19 H26 . . -179.1(9) no
C17 C15 C19 H27 . . -178.9(2) no
C17 C15 C20 C18 . . 0.7(2) no
C17 C15 C20 C19 . . 0.9(4) no
C17 C15 C20 H21 . . -165.2(2) no
C17 C15 C20 H26 . . 0.9(5) no
C17 C15 C20 H27 . . -178.9(4) no
C17 C15 H21 C20 . . 117.2(8) no
C17 C15 H21 H20 . . -13.0(7) no
C17 C15 H21 H22 . . -131.9(7) no
C17 C15 H21 H27 . . 122.8(7) no
C17 C15 H22 H . 2_647 -88.9(4) no
C17 C15 H22 H21 . . 158.8(4) no
C17 C15 H23 H19 . . 124.9(1) no
C17 C15 H23 H24 . . 0.4(1) no
C17 C15 H23 H25 . 2_656 -113.8(1) no
C17 C15 H27 C19 . . 1.0(2) no
C17 C15 H27 C20 . . 1.1(4) no
C17 C15 H27 H21 . . -164.8(2) no
C17 C15 H27 H26 . . 1.1(1) no
C17 C16 C14 C20 . . -3.9(5) no
C17 C16 C14 H19 . . -123.5(5) no
C17 C16 C14 H20 . . -116.7(5) no
C17 C16 C14 H21 . . -55.1(7) no
C17 C16 C14 H22 . . 84.7(6) no
C17 C16 C14 H27 . . -4.5(5) no
C17 C16 C15 C19 . . 0.1(3) no
C17 C16 C15 C20 . . -0.5(5) no
C17 C16 C15 H21 . . -157.1(3) no
C17 C16 C15 H22 . . 145.4(3) no
C17 C16 C15 H23 . . -180.0(5) no
C17 C16 C15 H27 . . -1.4(5) no
C17 C16 C18 C19 . . -178.5(7) no
C17 C16 C18 C20 . . -178.6(5) no
C17 C16 C18 H24 . . 0.0(4) no
C17 C16 C18 H25 . . 3.0(7) no
C17 C16 C18 H26 . . -178.2(6) no
C17 C16 C20 C18 . . 0.7(3) no
C17 C16 C20 C19 . . 0.6(3) no
C17 C16 C20 H21 . . -168.8(2) no
C17 C16 C20 H26 . . 0.3(3) no
C17 C16 C20 H27 . . -178.1(7) no
C17 C16 H23 H19 . . 126.9(3) no
C17 C16 H23 H24 . . 0.4(2) no
C17 C16 H23 H25 . 2_656 -72.5(4) no
C17 C16 H24 C18 . . 0.0(5) no
C17 C16 H24 H23 . . -179.1(5) no
C17 C16 H24 H25 . . -0.6(4) no
C17 C18 C16 C20 . . 178.6(5) no
C17 C18 C16 H23 . . -1.6(7) no
C17 C18 C16 H24 . . 0.0(4) no
C17 C18 C19 C20 . . -1.1(8) no
C17 C18 C19 H25 . . 180(1) no
C17 C18 C19 H26 . . 178.6(5) no
C17 C18 C19 H27 . . -1(1) no
C17 C18 C20 C19 . . 179.0(7) no
C17 C18 C20 H21 . . 14.7(5) no
C17 C18 C20 H26 . . 178.9(4) no
C17 C18 C20 H27 . . 178.2(7) no
C17 C18 H24 H23 . . 0.3(5) no
C17 C18 H24 H25 . . 178.5(7) no
C17 C18 H25 C19 . . -180(1) no
C17 C18 H25 H12 . 1_544 -145.7(4) no
C17 C18 H25 H23 . 2_646 114.8(5) no
C17 C18 H25 H24 . . -0.7(3) no
C17 C18 H25 H26 . . -179.4(7) no
C17 C18 H26 C19 . . -2.1(7) no
C17 C18 H26 C20 . . -1.9(6) no
C17 C18 H26 H25 . . 179(1) no
C17 C18 H26 H27 . . -1.7(7) no
C17 C19 C15 C20 . . 179.0(5) no
C17 C19 C15 H21 . . 161.5(2) no
C17 C19 C15 H22 . . -137.1(3) no
C17 C19 C15 H23 . . -0.1(2) no
C17 C19 C15 H27 . . 178.9(2) no
C17 C19 C18 C20 . . 1.1(8) no
C17 C19 C18 H24 . . -1.2(3) no
C17 C19 C18 H25 . . -180(1) no
C17 C19 C18 H26 . . -178.6(5) no
C17 C19 C20 C18 . . -0.6(4) no
C17 C19 C20 H21 . . 41(1) no
C17 C19 C20 H26 . . 179.1(6) no
C17 C19 C20 H27 . . 178.9(4) no
C17 C19 H25 C18 . . 0.0(6) no
C17 C19 H25 H12 . 1_544 -160.2(1) no
C17 C19 H25 H23 . 2_646 126.8(1) no
C17 C19 H25 H24 . . -0.6(1) no
C17 C19 H25 H26 . . -178.8(4) no
C17 C19 H26 C18 . . 1.4(5) no
C17 C19 H26 C20 . . -178(1) no
C17 C19 H26 H25 . . 1.9(6) no
C17 C19 H26 H27 . . -178.2(9) no
C17 C19 H27 C20 . . -1.2(4) no
C17 C19 H27 H21 . . 11.9(3) no
C17 C19 H27 H26 . . 179.0(5) no
C17 H23 O5 H9 . . 166.2(2) no
C17 H23 O5 H18 . . -142.9(2) no
C17 H23 O5 H19 . . -83.5(2) no
C17 H23 O5 H20 . . -67.1(2) no
C17 H23 O5 H21 . . 3.8(2) no
C17 H23 O5 H22 . . 49.6(2) no
C17 H23 O5 H35 . . 155.7(2) no
C17 H23 C15 C19 . . 0.1(2) no
C17 H23 C15 C20 . . -0.8(4) no
C17 H23 C15 H21 . . -163.6(2) no
C17 H23 C15 H22 . . 150.6(2) no
C17 H23 C15 H27 . . -3.7(6) no
C17 H23 C16 C18 . . 0.9(4) no
C17 H23 C16 C20 . . -179.4(8) no
C17 H23 C16 H24 . . -0.4(2) no
C17 H23 H19 C21 . . -138.6(2) no
C17 H23 H19 C22 . . -104.0(2) no
C17 H23 H19 H18 . . -164.5(2) no
C17 H23 H19 H20 . . 104.6(2) no
C17 H23 H19 H34 . . -84.7(2) no
C17 H23 H24 C18 . . -0.2(3) no
C17 H23 H24 H25 . . -1.1(3) no
C17 H24 C16 C18 . . 0.0(5) no
C17 H24 C16 C20 . . -1.4(4) no
C17 H24 C16 H23 . . 179.1(5) no
C17 H24 C18 C19 . . 2.6(6) no
C17 H24 C18 C20 . . 1.4(4) no
C17 H24 C18 H25 . . -178.5(7) no
C17 H24 C18 H26 . . 8(1) no
C17 H24 H23 H19 . . -77.2(3) no
C17 H24 H23 H25 . 2_656 138.8(3) no
C17 H24 H25 C18 . . 1.0(5) no
C17 H24 H25 C19 . . 1.5(3) no
C17 H24 H25 H12 . 1_544 148.6(3) no
C17 H24 H25 H23 . 2_646 -106.4(3) no
C17 H24 H25 H26 . . 2.4(3) no
C17 H25 C18 C19 . . 180(1) no
C17 H25 C18 C20 . . -179(1) no
C17 H25 C18 H24 . . 0.7(3) no
C17 H25 C18 H26 . . 179.4(7) no
C17 H25 C19 C18 . . 0.0(6) no
C17 H25 C19 C20 . . -1.7(6) no
C17 H25 C19 H26 . . 178.8(4) no
C17 H25 C19 H27 . . -2(2) no
C17 H25 H24 C18 . . -1.0(5) no
C17 H25 H24 H23 . . 1.1(3) no
C17 H25 H26 C18 . . -0.4(4) no
C17 H25 H26 C19 . . -1.2(4) no
C17 H25 H26 C20 . . -1.3(2) no
C17 H25 H26 H27 . . -1.4(1) no
C18 C16 C14 C20 . . -2.6(2) no
C18 C16 C14 H19 . . -122.3(2) no
C18 C16 C14 H20 . . -115.5(2) no
C18 C16 C14 H21 . . -53.8(4) no
C18 C16 C14 H22 . . 86.0(3) no
C18 C16 C14 H27 . . -3.3(2) no
C18 C16 C15 C19 . . -0.4(2) no
C18 C16 C15 C20 . . -1.0(3) no
C18 C16 C15 H21 . . -157.6(3) no
C18 C16 C15 H22 . . 145.0(2) no
C18 C16 C15 H23 . . 179.5(4) no
C18 C16 C15 H27 . . -1.9(4) no
C18 C16 C17 C19 . . 0.9(4) no
C18 C16 C17 H23 . . -179.1(4) no
C18 C16 C17 H24 . . 179.9(8) no
C18 C16 C17 H25 . . -1.2(3) no
C18 C16 C20 C19 . . -0.1(3) no
C18 C16 C20 H21 . . -169.5(2) no
C18 C16 C20 H26 . . -0.4(2) no
C18 C16 C20 H27 . . -178.8(8) no
C18 C16 H23 H19 . . 127.8(5) no
C18 C16 H23 H24 . . 1.3(4) no
C18 C16 H23 H25 . 2_656 -71.6(6) no
C18 C16 H24 H23 . . -179.2(3) no
C18 C16 H24 H25 . . -0.6(2) no
C18 C17 C15 C19 . . -0.8(3) no
C18 C17 C15 C20 . . -1.3(4) no
C18 C17 C15 H21 . . -119.6(7) no
C18 C17 C15 H22 . . 124.6(4) no
C18 C17 C15 H23 . . 179.2(4) no
C18 C17 C15 H27 . . -1.7(3) no
C18 C17 C16 C20 . . -1.2(5) no
C18 C17 C16 H23 . . 179.1(4) no
C18 C17 C16 H24 . . -179.9(8) no
C18 C17 C19 C20 . . 179.0(7) no
C18 C17 C19 H25 . . 0.0(5) no
C18 C17 C19 H26 . . -2.4(8) no
C18 C17 C19 H27 . . 179.5(7) no
C18 C17 H23 H19 . . -64.1(7) no
C18 C17 H23 H24 . . 179.5(8) no
C18 C17 H23 H25 . 2_656 132.0(6) no
C18 C17 H24 H23 . . -179.7(6) no
C18 C17 H24 H25 . . -0.7(3) no
C18 C17 H25 C19 . . 0.0(6) no
C18 C17 H25 H12 . 1_544 110.9(7) no
C18 C17 H25 H23 . 2_646 -89.8(6) no
C18 C17 H25 H24 . . 178.5(7) no
C18 C17 H25 H26 . . 0.5(6) no
C18 C19 C15 C20 . . 179.7(6) no
C18 C19 C15 H21 . . 162.3(3) no
C18 C19 C15 H22 . . -136.3(3) no
C18 C19 C15 H23 . . 0.7(4) no
C18 C19 C15 H27 . . 179.6(4) no
C18 C19 C17 H23 . . -178.5(6) no
C18 C19 C17 H24 . . 3.2(7) no
C18 C19 C17 H25 . . 0.0(5) no
C18 C19 C20 H21 . . 42(2) no
C18 C19 C20 H26 . . 179.7(9) no
C18 C19 C20 H27 . . 179.5(5) no
C18 C19 H25 H12 . 1_544 -160.2(6) no
C18 C19 H25 H23 . 2_646 126.8(6) no
C18 C19 H25 H24 . . -0.7(6) no
C18 C19 H25 H26 . . -178.8(8) no
C18 C19 H26 C20 . . -179.7(9) no
C18 C19 H26 H25 . . 0.6(4) no
C18 C19 H26 H27 . . -179.6(7) no
C18 C19 H27 C20 . . -0.8(7) no
C18 C19 H27 H21 . . 12.4(8) no
C18 C19 H27 H26 . . 179(1) no
C18 C20 C14 H19 . . 57.3(3) no
C18 C20 C14 H20 . . 90.7(3) no
C18 C20 C14 H21 . . 145.1(3) no
C18 C20 C14 H22 . . -105.9(3) no
C18 C20 C14 H27 . . -179.2(5) no
C18 C20 C15 C19 . . -0.2(4) no
C18 C20 C15 H21 . . 165.9(2) no
C18 C20 C15 H22 . . -148.5(2) no
C18 C20 C15 H23 . . 1.3(5) no
C18 C20 C15 H27 . . 179.7(5) no
C18 C20 C16 H23 . . -179.8(6) no
C18 C20 C16 H24 . . 1.2(2) no
C18 C20 C19 H25 . . 0.8(3) no
C18 C20 C19 H26 . . -179.7(9) no
C18 C20 C19 H27 . . -179.5(5) no
C18 C20 H21 H20 . . 40.8(4) no
C18 C20 H21 H22 . . -81.8(3) no
C18 C20 H21 H27 . . 171.3(5) no
C18 C20 H26 C19 . . 0.2(6) no
C18 C20 H26 H25 . . 0.4(2) no
C18 C20 H26 H27 . . -179.6(3) no
C18 C20 H27 C19 . . 0.5(5) no
C18 C20 H27 H21 . . -168.4(7) no
C18 C20 H27 H26 . . 0.6(5) no
C18 H24 C16 C20 . . -1.4(2) no
C18 H24 C16 H23 . . 179.2(3) no
C18 H24 C17 C19 . . -1.9(4) no
C18 H24 C17 H23 . . 179.7(6) no
C18 H24 C17 H25 . . 0.7(3) no
C18 H24 H23 H19 . . -77.4(1) no
C18 H24 H23 H25 . 2_656 138.6(1) no
C18 H24 H25 C19 . . 0.5(4) no
C18 H24 H25 H12 . 1_544 147.6(3) no
C18 H24 H25 H23 . 2_646 -107.4(3) no
C18 H24 H25 H26 . . 1.3(3) no
C18 H25 C17 C19 . . 0.0(6) no
C18 H25 C17 H23 . . 6.7(9) no
C18 H25 C17 H24 . . -178.5(7) no
C18 H25 C19 C20 . . -1.6(7) no
C18 H25 C19 H26 . . 178.8(8) no
C18 H25 C19 H27 . . -2(1) no
C18 H25 H24 H23 . . 2.1(3) no
C18 H25 H26 C19 . . -0.8(5) no
C18 H25 H26 C20 . . -1.0(4) no
C18 H25 H26 H27 . . -1.0(3) no
C18 H26 C19 C20 . . 179.7(9) no
C18 H26 C19 H25 . . -0.6(4) no
C18 H26 C19 H27 . . 179.6(7) no
C18 H26 C20 C19 . . -0.2(6) no
C18 H26 C20 H21 . . 139.0(8) no
C18 H26 C20 H27 . . 179.6(3) no
C18 H26 H25 C19 . . 0.8(5) no
C18 H26 H25 H12 . 1_544 -162.3(3) no
C18 H26 H25 H23 . 2_646 127.8(3) no
C18 H26 H25 H24 . . -1.3(3) no
C18 H26 H27 C19 . . -0.2(4) no
C18 H26 H27 C20 . . -0.4(3) no
C18 H26 H27 H21 . . 19.2(1) no
C19 C15 O5 H9 . . -134(2) no
C19 C15 O5 H18 . . -55(2) no
C19 C15 O5 H19 . . -21(2) no
C19 C15 O5 H20 . . 23(2) no
C19 C15 O5 H21 . . 78(2) no
C19 C15 O5 H22 . . 139(2) no
C19 C15 O5 H23 . . -92(2) no
C19 C15 O5 H35 . . 121(2) no
C19 C15 C14 C20 . . -3.6(4) no
C19 C15 C14 H19 . . -130.9(4) no
C19 C15 C14 H20 . . -109.4(4) no
C19 C15 C14 H21 . . -44.8(6) no
C19 C15 C14 H22 . . 73.6(6) no
C19 C15 C14 H27 . . -5.1(4) no
C19 C15 C16 C20 . . 0.6(3) no
C19 C15 C16 H23 . . -180.0(3) no
C19 C15 C16 H24 . . 0.8(4) no
C19 C15 C17 H23 . . -179.9(2) no
C19 C15 C17 H24 . . 178.3(7) no
C19 C15 C17 H25 . . -1.3(2) no
C19 C15 C20 H21 . . -166.1(4) no
C19 C15 C20 H26 . . 0.0(3) no
C19 C15 C20 H27 . . -179.8(8) no
C19 C15 H21 C20 . . 8.8(2) no
C19 C15 H21 H20 . . -121.4(2) no
C19 C15 H21 H22 . . 119.7(2) no
C19 C15 H21 H27 . . 14.4(2) no
C19 C15 H22 H . 2_647 9.1(5) no
C19 C15 H22 H21 . . -103.2(3) no
C19 C15 H23 H19 . . 124.9(2) no
C19 C15 H23 H24 . . 0.4(2) no
C19 C15 H23 H25 . 2_656 -113.7(2) no
C19 C15 H27 C20 . . 0.1(5) no
C19 C15 H27 H21 . . -165.8(2) no
C19 C15 H27 H26 . . 0.0(2) no
C19 C17 C15 C20 . . -0.5(3) no
C19 C17 C15 H21 . . -118.9(7) no
C19 C17 C15 H22 . . 125.4(3) no
C19 C17 C15 H23 . . 179.9(2) no
C19 C17 C15 H27 . . -1.0(2) no
C19 C17 C16 C20 . . -0.3(2) no
C19 C17 C16 H23 . . 180.0(3) no
C19 C17 C16 H24 . . -179.1(5) no
C19 C17 C18 C20 . . -0.5(4) no
C19 C17 C18 H24 . . 178.2(4) no
C19 C17 C18 H25 . . 180(1) no
C19 C17 C18 H26 . . 1.0(3) no
C19 C17 H23 H19 . . -62.7(2) no
C19 C17 H23 H24 . . -179.2(4) no
C19 C17 H23 H25 . 2_656 133.4(2) no
C19 C17 H24 H23 . . 178.5(8) no
C19 C17 H24 H25 . . -2.6(5) no
C19 C17 H25 H12 . 1_544 110.9(4) no
C19 C17 H25 H23 . 2_646 -89.8(2) no
C19 C17 H25 H24 . . 178.4(3) no
C19 C17 H25 H26 . . 0.5(2) no
C19 C18 C16 C20 . . 0.1(3) no
C19 C18 C16 H23 . . 179.9(5) no
C19 C18 C16 H24 . . -178.4(4) no
C19 C18 C17 H23 . . 2(1) no
C19 C18 C17 H24 . . -178.2(4) no
C19 C18 C17 H25 . . -180(1) no
C19 C18 C20 H21 . . -164.3(6) no
C19 C18 C20 H26 . . -0.2(5) no
C19 C18 C20 H27 . . -0.9(8) no
C19 C18 H24 H23 . . 3.0(7) no
C19 C18 H24 H25 . . -179(1) no
C19 C18 H25 H12 . 1_544 34(1) no
C19 C18 H25 H23 . 2_646 -65.3(6) no
C19 C18 H25 H24 . . 179.2(7) no
C19 C18 H25 H26 . . 0.6(4) no
C19 C18 H26 C20 . . 0.2(6) no
C19 C18 H26 H25 . . -178.8(8) no
C19 C18 H26 H27 . . 0.3(6) no
C19 C20 C14 H19 . . 59.7(7) no
C19 C20 C14 H20 . . 93.0(7) no
C19 C20 C14 H21 . . 147.5(7) no
C19 C20 C14 H22 . . -103.5(7) no
C19 C20 C14 H27 . . -176.9(9) no
C19 C20 C15 H21 . . 166.1(4) no
C19 C20 C15 H22 . . -148.3(4) no
C19 C20 C15 H23 . . 1.5(7) no
C19 C20 C15 H27 . . 179.8(8) no
C19 C20 C16 H23 . . -179.9(6) no
C19 C20 C16 H24 . . 1.1(3) no
C19 C20 C18 H24 . . 178.5(7) no
C19 C20 C18 H25 . . -1.8(8) no
C19 C20 C18 H26 . . 0.2(5) no
C19 C20 H21 H20 . . 12(2) no
C19 C20 H21 H22 . . -111(1) no
C19 C20 H21 H27 . . 142(2) no
C19 C20 H26 H25 . . 0.2(6) no
C19 C20 H26 H27 . . -179.8(7) no
C19 C20 H27 H21 . . -168.8(4) no
C19 C20 H27 H26 . . 0.1(3) no
C19 H25 C17 H23 . . 7(1) no
C19 H25 C17 H24 . . -178.4(3) no
C19 H25 C18 C20 . . 1.0(4) no
C19 H25 C18 H24 . . -179.2(7) no
C19 H25 C18 H26 . . -0.6(4) no
C19 H25 H24 H23 . . 2.6(1) no
C19 H25 H26 C20 . . -0.2(4) no
C19 H25 H26 H27 . . -0.2(3) no
C19 H26 C18 C20 . . -0.2(6) no
C19 H26 C18 H24 . . -7(1) no
C19 H26 C18 H25 . . 178.8(8) no
C19 H26 C20 H21 . . 139(1) no
C19 H26 C20 H27 . . 179.8(7) no
C19 H26 H25 H12 . 1_544 -163.1(3) no
C19 H26 H25 H23 . 2_646 126.9(3) no
C19 H26 H25 H24 . . -2.1(3) no
C19 H26 H27 C20 . . -0.1(5) no
C19 H26 H27 H21 . . 19.4(3) no
C19 H27 C14 C20 . . 1.1(3) no
C19 H27 C14 H19 . . 62.8(2) no
C19 H27 C14 H20 . . 100.7(2) no
C19 H27 C14 H21 . . 142.6(2) no
C19 H27 C14 H22 . . -107.9(3) no
C19 H27 C15 C20 . . -0.1(5) no
C19 H27 C15 H21 . . 165.8(2) no
C19 H27 C15 H22 . . -150.5(2) no
C19 H27 C15 H23 . . 4.2(6) no
C19 H27 C20 H21 . . 168.8(4) no
C19 H27 C20 H26 . . -0.1(3) no
C19 H27 H21 C20 . . -7.6(3) no
C19 H27 H21 H20 . . 56.7(2) no
C19 H27 H21 H22 . . -78.7(2) no
C19 H27 H26 C20 . . 0.1(5) no
C19 H27 H26 H25 . . 0.2(3) no
C20 C14 O5 H9 . . -122.1(3) no
C20 C14 O5 H18 . . 34(1) no
C20 C14 O5 H19 . . 37.2(4) no
C20 C14 O5 H20 . . 83.7(4) no
C20 C14 O5 H21 . . 106.8(5) no
C20 C14 O5 H22 . . -134.7(6) no
C20 C14 O5 H23 . . -29.6(4) no
C20 C14 O5 H35 . . 173.1(3) no
C20 C14 C13 C21 . . -144(2) no
C20 C14 C13 H18 . . -128.2(2) no
C20 C14 C13 H19 . . -23.9(3) no
C20 C14 C13 H20 . . 85.3(2) no
C20 C14 C13 H21 . . 81.1(3) no
C20 C14 C13 H28 . . 78.9(4) no
C20 C14 C15 H21 . . 41.2(4) no
C20 C14 C15 H22 . . -77.2(4) no
C20 C14 C15 H23 . . -178.7(4) no
C20 C14 C15 H27 . . 1.5(2) no
C20 C14 C16 H23 . . 178.8(3) no
C20 C14 C16 H24 . . -13(2) no
C20 C14 H19 C21 . . 163.8(2) no
C20 C14 H19 C22 . . -159.4(4) no
C20 C14 H19 H18 . . -156.4(1) no
C20 C14 H19 H20 . . 120.3(2) no
C20 C14 H19 H23 . . -69.1(1) no
C20 C14 H19 H34 . . -55.3(8) no
C20 C14 H20 H19 . . -70.4(2) no
C20 C14 H20 H21 . . 68.8(2) no
C20 C14 H20 H28 . . -101.8(2) no
C20 C14 H21 H20 . . -122.5(1) no
C20 C14 H21 H22 . . 99.1(3) no
C20 C14 H21 H27 . . 12.9(1) no
C20 C14 H22 H . 2_647 -126.7(4) no
C20 C14 H22 H21 . . -89.1(4) no
C20 C14 H27 H21 . . -141.5(3) no
C20 C14 H27 H26 . . 2.1(3) no
C20 C15 O5 H9 . . 149.1(4) no
C20 C15 O5 H18 . . -132.1(5) no
C20 C15 O5 H19 . . -97.9(5) no
C20 C15 O5 H20 . . -54.2(5) no
C20 C15 O5 H21 . . 1.3(5) no
C20 C15 O5 H22 . . 61.6(5) no
C20 C15 O5 H23 . . -169.4(5) no
C20 C15 O5 H35 . . 44.2(6) no
C20 C15 C14 H19 . . -127.3(3) no
C20 C15 C14 H20 . . -105.8(3) no
C20 C15 C14 H21 . . -41.2(4) no
C20 C15 C14 H22 . . 77.2(4) no
C20 C15 C14 H27 . . -1.5(2) no
C20 C15 C16 H23 . . 179.5(3) no
C20 C15 C16 H24 . . 0.2(5) no
C20 C15 C17 H23 . . 179.5(3) no
C20 C15 C17 H24 . . 177.8(7) no
C20 C15 C17 H25 . . -1.8(3) no
C20 C15 C19 H25 . . -179.7(6) no
C20 C15 C19 H26 . . -0.1(7) no
C20 C15 C19 H27 . . 0.1(4) no
C20 C15 H21 H20 . . -130.1(2) no
C20 C15 H21 H22 . . 110.9(2) no
C20 C15 H21 H27 . . 5.6(2) no
C20 C15 H22 H . 2_647 31.1(4) no
C20 C15 H22 H21 . . -81.2(3) no
C20 C15 H23 H19 . . 124.1(4) no
C20 C15 H23 H24 . . -0.4(4) no
C20 C15 H23 H25 . 2_656 -114.5(4) no
C20 C15 H27 H21 . . -165.9(5) no
C20 C15 H27 H26 . . -0.1(5) no
C20 C16 C14 H19 . . -119.6(2) no
C20 C16 C14 H20 . . -112.9(2) no
C20 C16 C14 H21 . . -51.2(3) no
C20 C16 C14 H22 . . 88.6(3) no
C20 C16 C14 H27 . . -0.7(1) no
C20 C16 C15 H21 . . -156.6(5) no
C20 C16 C15 H22 . . 146.0(4) no
C20 C16 C15 H23 . . -179.5(3) no
C20 C16 C15 H27 . . -0.9(2) no
C20 C16 C17 H23 . . 179.7(4) no
C20 C16 C17 H24 . . 178.7(4) no
C20 C16 C17 H25 . . -2.4(5) no
C20 C16 C18 H24 . . 178.6(2) no
C20 C16 C18 H25 . . -178.4(9) no
C20 C16 C18 H26 . . 0.4(2) no
C20 C16 H23 H19 . . -52.5(5) no
C20 C16 H23 H24 . . -179.0(6) no
C20 C16 H23 H25 . 2_656 108.0(5) no
C20 C16 H24 H23 . . 179.5(3) no
C20 C16 H24 H25 . . -2.0(2) no
C20 C18 C16 H23 . . 179.8(6) no
C20 C18 C16 H24 . . -178.6(2) no
C20 C18 C17 H23 . . 1.9(7) no
C20 C18 C17 H24 . . -178.7(4) no
C20 C18 C17 H25 . . 179.5(6) no
C20 C18 C19 H25 . . -178.9(5) no
C20 C18 C19 H26 . . 179.7(9) no
C20 C18 C19 H27 . . 0.4(3) no
C20 C18 H24 H23 . . 1.7(2) no
C20 C18 H24 H25 . . 179.9(5) no
C20 C18 H25 H12 . 1_544 35(1) no
C20 C18 H25 H23 . 2_646 -64.2(9) no
C20 C18 H25 H24 . . -179.7(9) no
C20 C18 H25 H26 . . 1.6(6) no
C20 C18 H26 H25 . . -179.0(4) no
C20 C18 H26 H27 . . 0.1(1) no
C20 C19 C15 H21 . . -17.5(5) no
C20 C19 C15 H22 . . 44.0(5) no
C20 C19 C15 H23 . . -179.0(5) no
C20 C19 C15 H27 . . -0.1(4) no
C20 C19 C17 H23 . . 0.6(4) no
C20 C19 C17 H24 . . -177.8(7) no
C20 C19 C17 H25 . . 179.1(4) no
C20 C19 C18 H24 . . -2(1) no
C20 C19 C18 H25 . . 178.9(5) no
C20 C19 C18 H26 . . -179.7(9) no
C20 C19 H25 H12 . 1_544 -161.8(6) no
C20 C19 H25 H23 . 2_646 125.1(7) no
C20 C19 H25 H24 . . -2.3(7) no
C20 C19 H25 H26 . . 180(1) no
C20 C19 H26 H25 . . -179.7(6) no
C20 C19 H26 H27 . . 0.1(3) no
C20 C19 H27 H21 . . 13.1(5) no
C20 C19 H27 H26 . . -179.8(7) no
C20 H21 O5 H9 . . -131.2(2) no
C20 H21 O5 H18 . . 116.2(2) no
C20 H21 O5 H19 . . 76.4(1) no
C20 H21 O5 H20 . . 118.0(1) no
C20 H21 O5 H22 . . -71.0(1) no
C20 H21 O5 H23 . . 6.8(1) no
C20 H21 O5 H35 . . -160.1(1) no
C20 H21 C13 C21 . . 125.2(3) no
C20 H21 C13 H18 . . -105.3(2) no
C20 H21 C13 H19 . . 15.6(2) no
C20 H21 C13 H20 . . 121.7(1) no
C20 H21 C13 H28 . . 116.0(2) no
C20 H21 C14 H19 . . 100.5(1) no
C20 H21 C14 H20 . . 122.5(1) no
C20 H21 C14 H22 . . -99.1(3) no
C20 H21 C14 H27 . . -12.9(1) no
C20 H21 C15 H22 . . -110.9(2) no
C20 H21 C15 H23 . . 169.6(3) no
C20 H21 C15 H27 . . -5.6(2) no
C20 H21 H20 H19 . . -34.0(1) no
C20 H21 H20 H28 . . -20.2(1) no
C20 H21 H22 H . 2_647 -127.3(1) no
C20 H21 H27 H26 . . -16.8(2) no
C20 H26 C18 H24 . . -7(1) no
C20 H26 C18 H25 . . 179.0(4) no
C20 H26 C19 H25 . . 179.7(6) no
C20 H26 C19 H27 . . -0.1(3) no
C20 H26 H25 H12 . 1_544 -163.3(1) no
C20 H26 H25 H23 . 2_646 126.8(1) no
C20 H26 H25 H24 . . -2.3(1) no
C20 H26 H27 H21 . . 19.5(3) no
C20 H27 C14 H19 . . 61.7(3) no
C20 H27 C14 H20 . . 99.6(3) no
C20 H27 C14 H21 . . 141.5(3) no
C20 H27 C14 H22 . . -109.0(4) no
C20 H27 C15 H21 . . 165.9(5) no
C20 H27 C15 H22 . . -150.4(5) no
C20 H27 C15 H23 . . 4.3(6) no
C20 H27 C19 H25 . . 1(1) no
C20 H27 C19 H26 . . 179.8(7) no
C20 H27 H21 H20 . . 64.3(2) no
C20 H27 H21 H22 . . -71.0(2) no
C20 H27 H26 H25 . . 0.1(3) no
C21 N O4 H20 . . 59.74(9) no
C21 N O4 H35 . . 144.0(1) no
C21 N C4 H . . 159.4(2) no
C21 N C4 H6 . . -25.1(4) no
C21 N C4 H8 . . 65.3(2) no
C21 N C4 H9 . . -44.1(2) no
C21 N C4 H10 . . 136.4(1) no
C21 N C4 H18 . . -13.2(1) no
C21 N C4 H35 . . -136.6(1) no
C21 N C5 H8 . . 51.0(4) no
C21 N C5 H9 . . 5.8(4) no
C21 N C5 H10 . . 124.1(3) no
C21 N C5 H35 . . -92.6(4) no
C21 N C6 H10 . . -39.0(4) no
C21 N C6 H11 . . 43.2(3) no
C21 N C6 H35 . . -168.5(3) no
C21 N C7 H10 . . -127.6(2) no
C21 N C7 H11 . . -41.1(2) no
C21 N C8 H11 . . -104.6(1) no
C21 N C12 C22 . . 11.7(3) no
C21 N C12 C23 . . 23.0(2) no
C21 N C12 H18 . . 115.5(3) no
C21 N C12 H19 . . -121.7(3) no
C21 N C12 H20 . . -105.3(2) no
C21 N C12 H28 . . -25.6(1) no
C21 N C13 H18 . . 64.28(9) no
C21 N C13 H19 . . 23.7(3) no
C21 N C13 H20 . . -97.6(2) no
C21 N C13 H21 . . -157.4(1) no
C21 N C13 H28 . . -23.20(8) no
C21 N H8 H . . -171.8(1) no
C21 N H8 H5 . . -136.0(1) no
C21 N H8 H9 . . -87.3(1) no
C21 N H8 H10 . . 142.1(1) no
C21 N H8 H18 . . -30.81(9) no
C21 N H18 C22 . . -3.4(2) no
C21 N H18 H8 . . 143.3(1) no
C21 N H18 H9 . . 178.9(1) no
C21 N H18 H19 . . -70.0(1) no
C21 N H18 H30 . . 50.7(1) no
C21 N H18 H33 . . 12.4(1) no
C21 N H29 C23 . . -26.3(3) no
C21 N H29 H15 . 2_557 -174.3(1) no
C21 N H29 H28 . . 25.66(9) no
C21 N H29 H30 . . -61.70(9) no
C21 N H29 H31 . . -6.9(1) no
C21 N H35 H3 . . 107.8(2) no
C21 N H35 H9 . . 68.8(2) no
C21 C12 O4 H20 . . 99.3(2) no
C21 C12 O4 H35 . . -167.5(2) no
C21 C12 O5 H9 . . 153.1(3) no
C21 C12 O5 H18 . . 112.0(3) no
C21 C12 O5 H19 . . 10.3(3) no
C21 C12 O5 H20 . . -47.5(3) no
C21 C12 O5 H21 . . -55.0(3) no
C21 C12 O5 H22 . . -101.7(4) no
C21 C12 O5 H23 . . 60.3(3) no
C21 C12 O5 H35 . . -149.0(3) no
C21 C12 N H8 . . -120.1(2) no
C21 C12 N H18 . . -115.5(3) no
C21 C12 N H29 . . -18.8(2) no
C21 C12 N H35 . . 166.8(2) no
C21 C12 C5 H8 . . -90.9(3) no
C21 C12 C5 H9 . . -134.9(3) no
C21 C12 C5 H10 . . -27.1(3) no
C21 C12 C5 H35 . . 133.3(3) no
C21 C12 C13 H18 . . 116.4(3) no
C21 C12 C13 H19 . . 48.6(3) no
C21 C12 C13 H20 . . -71.5(3) no
C21 C12 C13 H21 . . -143.0(3) no
C21 C12 C13 H28 . . -20.9(1) no
C21 C12 C22 C23 . . 33.6(3) no
C21 C12 C22 H18 . . 131.5(4) no
C21 C12 C22 H19 . . -130.4(4) no
C21 C12 C22 H28 . . -29.9(3) no
C21 C12 C22 H30 . . 57.3(3) no
C21 C12 C22 H31 . . 26.1(3) no
C21 C12 C22 H32 . . -4.9(8) no
C21 C12 C22 H33 . . 122.8(6) no
C21 C12 C22 H34 . . -127.7(5) no
C21 C12 C23 C22 . . -33.3(3) no
C21 C12 C23 H28 . . 29.8(2) no
C21 C12 C23 H29 . . 127.4(4) no
C21 C12 C23 H30 . . -123.1(4) no
C21 C12 C23 H31 . . 3.6(4) no
C21 C12 C23 H32 . . -25.5(2) no
C21 C12 C23 H33 . . -57.1(2) no
C21 C12 H18 C22 . . -25.6(2) no
C21 C12 H18 H8 . . 122.3(2) no
C21 C12 H18 H9 . . 162.7(1) no
C21 C12 H18 H19 . . -95.2(2) no
C21 C12 H18 H30 . . 34.8(2) no
C21 C12 H18 H33 . . -22.2(2) no
C21 C12 H19 C22 . . 24.8(2) no
C21 C12 H19 H18 . . 107.4(2) no
C21 C12 H19 H20 . . -103.0(1) no
C21 C12 H19 H23 . . 134.3(1) no
C21 C12 H19 H34 . . 23.6(1) no
C21 C12 H20 H19 . . 83.0(1) no
C21 C12 H20 H21 . . 161.1(1) no
C21 C12 H20 H28 . . -12.5(1) no
C21 C12 H28 C22 . . 38.5(3) no
C21 C12 H28 C23 . . -38.7(3) no
C21 C12 H28 H20 . . 151.2(3) no
C21 C12 H28 H29 . . -63.4(3) no
C21 C12 H28 H31 . . -32.4(3) no
C21 C12 H28 H32 . . 32.4(3) no
C21 C12 H28 H34 . . 63.5(3) no
C21 C13 O5 H9 . . 3.0(3) no
C21 C13 O5 H18 . . -10.1(2) no
C21 C13 O5 H19 . . -109.1(3) no
C21 C13 O5 H20 . . 130.7(4) no
C21 C13 O5 H21 . . 160.9(2) no
C21 C13 O5 H22 . . 166.8(2) no
C21 C13 O5 H23 . . -97.8(3) no
C21 C13 O5 H35 . . 57.0(3) no
C21 C13 N H8 . . -105.1(1) no
C21 C13 N H18 . . -64.28(9) no
C21 C13 N H29 . . 4.39(9) no
C21 C13 N H35 . . -174.7(1) no
C21 C13 C12 C22 . . -30.1(2) no
C21 C13 C12 C23 . . 7.1(2) no
C21 C13 C12 H18 . . -116.4(3) no
C21 C13 C12 H19 . . -48.6(3) no
C21 C13 C12 H20 . . 71.5(3) no
C21 C13 C12 H28 . . 20.9(1) no
C21 C13 C14 H19 . . -120(2) no
C21 C13 C14 H20 . . 131(2) no
C21 C13 C14 H21 . . 135(2) no
C21 C13 C14 H22 . . 23(2) no
C21 C13 C14 H27 . . -168(2) no
C21 C13 H18 C22 . . -35.2(1) no
C21 C13 H18 H8 . . 130.15(9) no
C21 C13 H18 H9 . . 156.93(8) no
C21 C13 H18 H19 . . -77.9(2) no
C21 C13 H18 H30 . . 7.3(1) no
C21 C13 H18 H33 . . -48.17(8) no
C21 C13 H19 C22 . . 7.2(2) no
C21 C13 H19 H18 . . 50.19(8) no
C21 C13 H19 H20 . . -95.0(2) no
C21 C13 H19 H23 . . 133.16(7) no
C21 C13 H19 H34 . . 0.6(1) no
C21 C13 H20 H19 . . 87.5(2) no
C21 C13 H20 H21 . . -178.79(8) no
C21 C13 H20 H28 . . 5.05(8) no
C21 C13 H21 H20 . . 3.5(2) no
C21 C13 H21 H22 . . -149.6(3) no
C21 C13 H21 H27 . . 112.8(3) no
C21 C13 H28 C22 . . 45.7(2) no
C21 C13 H28 C23 . . -23.8(2) no
C21 C13 H28 H20 . . -165.9(2) no
C21 C13 H28 H29 . . -49.4(2) no
C21 C13 H28 H31 . . -11.8(2) no
C21 C13 H28 H32 . . 54.6(2) no
C21 C13 H28 H34 . . 65.7(2) no
C21 C22 C12 C23 . . -33.6(3) no
C21 C22 C12 H18 . . -131.5(4) no
C21 C22 C12 H19 . . 130.4(4) no
C21 C22 C12 H20 . . 96.3(4) no
C21 C22 C12 H28 . . 29.9(3) no
C21 C22 C23 H28 . . -30.2(2) no
C21 C22 C23 H29 . . -2.6(5) no
C21 C22 C23 H30 . . 124.0(4) no
C21 C22 C23 H31 . . -126.7(4) no
C21 C22 C23 H32 . . -126.1(5) no
C21 C22 C23 H33 . . 124.5(4) no
C21 C22 H18 H8 . . -76.7(4) no
C21 C22 H18 H9 . . 174.7(6) no
C21 C22 H18 H19 . . 97.7(3) no
C21 C22 H18 H30 . . -61.4(3) no
C21 C22 H18 H33 . . -137.5(6) no
C21 C22 H19 H18 . . -53.8(2) no
C21 C22 H19 H20 . . 23.9(3) no
C21 C22 H19 H23 . . -132.4(2) no
C21 C22 H19 H34 . . 149.0(5) no
C21 C22 H28 C23 . . 41.0(3) no
C21 C22 H28 H20 . . -85.3(3) no
C21 C22 H28 H29 . . 34.7(3) no
C21 C22 H28 H31 . . 66.2(3) no
C21 C22 H28 H32 . . 126.6(6) no
C21 C22 H28 H34 . . -123.4(4) no
C21 C22 H30 C23 . . -39.2(3) no
C21 C22 H30 H18 . . 62.0(2) no
C21 C22 H30 H29 . . -22.5(2) no
C21 C22 H30 H31 . . -76.6(2) no
C21 C22 H30 H33 . . 141.3(4) no
C21 C22 H31 C23 . . 37.2(3) no
C21 C22 H31 H28 . . -31.9(2) no
C21 C22 H31 H29 . . 19.9(2) no
C21 C22 H31 H30 . . 74.3(2) no
C21 C22 H31 H32 . . -142.2(5) no
C21 C22 H32 C23 . . 30.3(4) no
C21 C22 H32 H28 . . -22.6(3) no
C21 C22 H32 H31 . . 30.5(5) no
C21 C22 H32 H33 . . 120.0(9) no
C21 C22 H32 H34 . . -120.0(8) no
C21 C22 H33 C23 . . -31.0(3) no
C21 C22 H33 H17 . 1_554 164.8(3) no
C21 C22 H33 H18 . . 33.9(4) no
C21 C22 H33 H30 . . -30.8(4) no
C21 C22 H33 H32 . . -120.0(8) no
C21 C22 H33 H34 . . 120.1(5) no
C21 C22 H34 H19 . . -31.5(5) no
C21 C22 H34 H28 . . 23.6(2) no
C21 C22 H34 H32 . . 119.9(6) no
C21 C22 H34 H33 . . -120.2(4) no
C21 C23 C12 C22 . . 33.3(3) no
C21 C23 C12 H18 . . 114.9(3) no
C21 C23 C12 H19 . . 14.6(3) no
C21 C23 C12 H20 . . -42.2(3) no
C21 C23 C12 H28 . . -29.8(2) no
C21 C23 C22 H18 . . -55.5(2) no
C21 C23 C22 H19 . . -20.4(2) no
C21 C23 C22 H28 . . 30.2(2) no
C21 C23 C22 H30 . . -124.0(4) no
C21 C23 C22 H31 . . 126.7(4) no
C21 C23 C22 H32 . . 126.1(5) no
C21 C23 C22 H33 . . -124.5(4) no
C21 C23 C22 H34 . . 2.0(6) no
C21 C23 H28 C22 . . -40.7(2) no
C21 C23 H28 H20 . . 48.5(3) no
C21 C23 H28 H29 . . 123.7(4) no
C21 C23 H28 H31 . . -126.0(4) no
C21 C23 H28 H32 . . -66.2(2) no
C21 C23 H28 H34 . . -34.2(2) no
C21 C23 H29 H15 . 2_557 -160.8(2) no
C21 C23 H29 H28 . . -23.2(2) no
C21 C23 H29 H30 . . 119.9(5) no
C21 C23 H29 H31 . . -120.1(6) no
C21 C23 H30 C22 . . 30.5(2) no
C21 C23 H30 H18 . . -27.1(2) no
C21 C23 H30 H29 . . -120.0(4) no
C21 C23 H30 H31 . . 119.8(5) no
C21 C23 H30 H33 . . 30.7(2) no
C21 C23 H31 C22 . . -29.4(3) no
C21 C23 H31 H28 . . 22.5(2) no
C21 C23 H31 H29 . . 120.1(6) no
C21 C23 H31 H30 . . -119.7(5) no
C21 C23 H31 H32 . . -29.1(3) no
C21 C23 H32 C22 . . -37.2(4) no
C21 C23 H32 H28 . . 31.9(2) no
C21 C23 H32 H31 . . 143.4(4) no
C21 C23 H32 H33 . . -74.2(2) no
C21 C23 H32 H34 . . -20.2(2) no
C21 C23 H33 C22 . . 38.4(3) no
C21 C23 H33 H17 . 1_554 134.4(3) no
C21 C23 H33 H18 . . -59.1(2) no
C21 C23 H33 H30 . . -141.0(3) no
C21 C23 H33 H32 . . 75.8(2) no
